data_7013076
loop_
_publ_author_name
'Sakai, Yoshitaka'
'Yoza, Kenji'
'Kato, Chika Nozaki'
'Nomiya, Kenji'

_publ_section_title
;
 A first example of polyoxotungstate-based giant molecule. Synthesis
 and molecular structure of a tetrapod-shaped Ti--O--Ti bridged anhydride
 form of Dawson tri-titanium(IV)-substituted polyoxotungstate
;
_journal_coden_ASTM DTARAF
_journal_issue 18
_journal_name_full 'Dalton Transactions'
_journal_page_first 3581
_journal_page_last 3586
_journal_paper_doi 10.1039/b304033j
_journal_year 2003
_chemical_formula_sum 'Cl H147.5 K4 Na24 O312 P8 Ti12 W60'
_chemical_formula_weight 17737.85
_space_group_IT_number 2
_symmetry_cell_setting triclinic
_symmetry_space_group_name_Hall '-P 1'
_symmetry_space_group_name_H-M 'P -1'
_atom_sites_solution_hydrogens geom
_atom_sites_solution_primary direct
_atom_sites_solution_secondary difmap
_audit_creation_method SHELXL-97
_cell_angle_alpha 119.4640(10)
_cell_angle_beta 90.6870(10)
_cell_angle_gamma 115.478(2)
_cell_formula_units_Z 2
_cell_length_a 29.297(2)
_cell_length_b 29.5965(18)
_cell_length_c 29.6362(18)
_cell_measurement_reflns_used 8819
_cell_measurement_temperature 90
_cell_measurement_theta_max 26.20
_cell_measurement_theta_min 2.45
_cell_volume 19363(2)
_computing_cell_refinement 'Bruker SMART'
_computing_data_collection 'Bruker SMART'
_computing_data_reduction 'Bruker SAINT'
_computing_molecular_graphics 'Bruker SHELXTL'
_computing_publication_material 'Bruker SHELXTL'
_computing_structure_refinement 'SHELXL-97 (Sheldrick, 1997)'
_computing_structure_solution 'SHELXS-97 (Sheldrick, 1990)'
_diffrn_ambient_temperature 90
_diffrn_detector_area_resol_mean 8.366
_diffrn_measured_fraction_theta_full 0.976
_diffrn_measured_fraction_theta_max 0.976
_diffrn_measurement_device_type 'CCD area detector'
_diffrn_measurement_method 'phi and omega scans'
_diffrn_radiation_monochromator graphite
_diffrn_radiation_source 'fine-focus sealed tube'
_diffrn_radiation_type MoKa
_diffrn_radiation_wavelength 0.71073
_diffrn_reflns_av_R_equivalents 0.0532
_diffrn_reflns_av_sigmaI/netI 0.0914
_diffrn_reflns_limit_h_max 34
_diffrn_reflns_limit_h_min -34
_diffrn_reflns_limit_k_max 34
_diffrn_reflns_limit_k_min -33
_diffrn_reflns_limit_l_max 34
_diffrn_reflns_limit_l_min -34
_diffrn_reflns_number 120930
_diffrn_reflns_theta_full 24.71
_diffrn_reflns_theta_max 24.71
_diffrn_reflns_theta_min 2.37
_exptl_absorpt_coefficient_mu 18.173
_exptl_absorpt_correction_T_max 0.3242
_exptl_absorpt_correction_T_min 0.0769
_exptl_absorpt_correction_type empirical
_exptl_absorpt_process_details
;
SADABS Sheldrick 1996
;
_exptl_crystal_colour colorless
_exptl_crystal_density_diffrn 3.042
_exptl_crystal_density_meas 0
_exptl_crystal_density_method 'not measured'
_exptl_crystal_description plate
_exptl_crystal_F_000 15649
_exptl_crystal_size_max 0.29
_exptl_crystal_size_mid 0.14
_exptl_crystal_size_min 0.08
_refine_diff_density_max 6.854
_refine_diff_density_min -4.621
_refine_diff_density_rms 0.486
_refine_ls_extinction_method none
_refine_ls_goodness_of_fit_ref 1.029
_refine_ls_hydrogen_treatment mixed
_refine_ls_matrix_type full
_refine_ls_number_parameters 3432
_refine_ls_number_reflns 64449
_refine_ls_number_restraints 6132
_refine_ls_restrained_S_all 1.062
_refine_ls_R_factor_all 0.0944
_refine_ls_R_factor_gt 0.0696
_refine_ls_shift/su_max 0.088
_refine_ls_shift/su_mean 0.005
_refine_ls_structure_factor_coef Fsqd
_refine_ls_weighting_details 'calc w=1/[\s^2^(Fo^2^)+(0.1014P)^2^+588.5401P] where P=(Fo^2^+2Fc^2^)/3'
_refine_ls_weighting_scheme calc
_refine_ls_wR_factor_gt 0.1803
_refine_ls_wR_factor_ref 0.1977
_reflns_number_gt 47559
_reflns_number_total 64449
_reflns_threshold_expression >2sigma(I)
_cod_data_source_file b304033j.txt
_cod_data_source_block 11miy
_cod_depositor_comments
;
The following automatic conversions were performed:
'_symmetry_cell_setting' value 'Triclinic' changed to 'triclinic'
according to '/home/saulius/struct/CIF-dictionaries/cif_core.dic'
dictionary named 'cif_core.dic' version 2.4.1 from 2010-06-29.

Automatic conversion script
Id: cif_fix_enum 1527 2010-12-29 10:47:43Z saulius 
;
_cod_original_sg_symbol_H-M P-1
_cod_original_formula_sum 'H147.50 Cl K4 Na24 O312 P8 Ti12 W60'
_cod_database_code 7013076

loop_
_symmetry_equiv_pos_as_xyz
'x, y, z'
'-x, -y, -z'

loop_
_atom_site_label
_atom_site_type_symbol
_atom_site_fract_x
_atom_site_fract_y
_atom_site_fract_z
_atom_site_U_iso_or_equiv
_atom_site_adp_type
_atom_site_occupancy
_atom_site_symmetry_multiplicity
_atom_site_calc_flag
_atom_site_refinement_flags
_atom_site_disorder_assembly
_atom_site_disorder_group
Cl1 Cl 0.8574(2) 0.2521(2) 0.1237(2) 0.0179(12) Uani 1 1 d U . .
K1 K 0.1853(3) 0.7037(4) 0.4158(3) 0.0694(12) Uani 1 1 d U . .
K2 K -0.1895(3) 0.7574(4) 0.7061(3) 0.0694(12) Uani 1 1 d U . .
K3 K -0.1890(3) 0.6340(4) 1.0457(3) 0.0694(12) Uani 1 1 d U . .
K4 K 0.4631(3) 0.8502(4) 0.6854(3) 0.0694(12) Uani 1 1 d U . .
Na1 Na 0.2355(10) 1.0157(12) 0.4481(10) 0.0570(11) Uani 0.50 1 d PU . .
Na2 Na -0.0323(10) 0.8296(12) 0.7455(10) 0.0570(11) Uani 0.50 1 d PU . .
Na3 Na 0.3050(10) 0.8388(12) 0.9231(10) 0.0570(11) Uani 0.50 1 d PU . .
Na4 Na 0.4468(10) 0.8868(12) 1.0868(10) 0.0570(11) Uani 0.50 1 d PU . .
Na5 Na 0.1950(10) 0.6865(12) 1.0493(10) 0.0570(11) Uani 0.50 1 d PU . .
Na6 Na -0.0529(10) 0.5504(12) 0.9810(10) 0.0570(11) Uani 0.50 1 d PU . .
Na9 Na 0.0865(10) 1.0033(12) 0.8766(10) 0.0570(11) Uani 0.50 1 d PU . .
Na10 Na 0.0045(10) 0.1584(12) 0.7467(10) 0.0570(11) Uani 0.50 1 d PU . .
Na11 Na 0.0798(10) 1.0292(12) 1.0557(10) 0.0570(11) Uani 0.50 1 d PU . .
Na12 Na 0.4916(10) 0.0884(12) 0.6843(10) 0.0570(11) Uani 0.50 1 d PU . .
Na14 Na 0.1306(10) 1.0585(12) 0.7952(10) 0.0570(11) Uani 0.50 1 d PU . .
Na15 Na 0.2646(10) 1.1942(12) 1.0422(10) 0.0570(11) Uani 0.50 1 d PU . .
Na16 Na 0.4580(10) 1.0471(12) 1.0166(10) 0.0570(11) Uani 0.50 1 d PU . .
Na17 Na 0.3369(10) 0.2371(12) 0.6942(10) 0.0570(11) Uani 0.50 1 d PU . .
Na21 Na 0.3551(10) 0.8652(12) 1.2184(10) 0.0570(11) Uani 0.50 1 d PU . .
Na22 Na 0.2231(10) 0.2547(12) 0.5571(10) 0.0570(11) Uani 0.50 1 d PU . .
Na23 Na 0.4492(10) 0.8448(12) 0.8131(10) 0.0570(11) Uani 0.50 1 d PU . .
Na24 Na -0.0249(10) 0.5769(12) 0.5387(10) 0.0570(11) Uani 0.50 1 d PU . .
Na25 Na 0.3684(10) 0.6540(12) 1.0385(10) 0.0570(11) Uani 0.50 1 d PU . .
Na26 Na 0.0920(10) 0.6332(12) 0.7260(10) 0.0570(11) Uani 0.50 1 d PU . .
Na31 Na 0.3552(10) 0.7669(12) 0.6114(10) 0.0570(11) Uani 0.50 1 d PU . .
Na32 Na 0.1392(10) 0.6653(12) 0.4837(10) 0.0570(11) Uani 0.50 1 d PU . .
Na33 Na 0.4768(10) 1.1390(12) 1.0945(10) 0.0570(11) Uani 0.50 1 d PU . .
Na34 Na 0.5120(10) 0.9845(12) 1.1752(10) 0.0570(11) Uani 0.50 1 d PU . .
Na35 Na -0.2923(10) 0.7575(12) 0.8249(10) 0.0570(11) Uani 0.50 1 d PU . .
Na36 Na 0.4056(10) 0.1776(12) 0.5665(10) 0.0570(11) Uani 0.50 1 d PU . .
Na37 Na 0.0875(10) 0.6595(12) 0.9560(10) 0.0570(11) Uani 0.50 1 d PU . .
Na38 Na 0.3852(10) 0.6662(12) 0.4630(10) 0.0570(11) Uani 0.50 1 d PU . .
Na41 Na 0.0183(10) 0.8470(12) 0.8157(10) 0.0570(11) Uani 0.50 1 d PU . .
Na42 Na -0.1844(10) 0.6495(12) 0.6325(10) 0.0570(11) Uani 0.50 1 d PU . .
Na43 Na 0.0549(10) 0.3514(12) 0.9366(10) 0.0570(11) Uani 0.50 1 d PU . .
Na44 Na 0.3168(10) 0.6750(12) 1.0942(10) 0.0570(11) Uani 0.50 1 d PU . .
Na45 Na 0.3605(10) 0.7938(12) 0.8201(10) 0.0570(11) Uani 0.50 1 d PU . .
Na46 Na -0.1852(10) 0.4736(12) 0.9356(10) 0.0570(11) Uani 0.50 1 d PU . .
Na47 Na 0.5078(10) 0.2901(11) 0.5199(10) 0.0570(11) Uani 0.50 1 d PU . .
Na51 Na -0.1864(10) 0.7075(12) 1.0071(10) 0.0570(11) Uani 0.50 1 d PU . .
Na52 Na 0.3171(10) 1.1946(12) 1.1041(10) 0.0570(11) Uani 0.50 1 d PU . .
Na53 Na 0.5083(10) 0.7907(12) 0.5887(10) 0.0570(11) Uani 0.50 1 d PU . .
Na54 Na -0.0121(10) 0.3022(12) 0.9679(10) 0.0570(11) Uani 0.50 1 d PU . .
Na55 Na 0.1834(10) 1.1918(12) 1.1325(10) 0.0570(11) Uani 0.50 1 d PU . .
Na56 Na 0.4094(10) 0.8897(12) 0.9441(10) 0.0570(11) Uani 0.50 1 d PU . .
Na71 Na -0.1439(10) 0.5671(12) 1.0458(10) 0.0570(11) Uani 0.50 1 d PU . .
Na72 Na 0.5114(10) 0.9229(12) 0.7979(10) 0.0570(11) Uani 0.50 1 d PU . .
Na73 Na -0.1449(10) 0.8624(12) 0.8123(10) 0.0570(11) Uani 0.50 1 d PU . .
Na74 Na 0.1853(10) 0.6696(12) 0.3077(10) 0.0570(11) Uani 0.50 1 d PU . .
Na75 Na 0.0894(10) 0.8688(12) 0.9148(10) 0.0570(11) Uani 0.50 1 d PU . .
Na76 Na -0.3701(10) 0.8014(12) 0.8303(10) 0.0570(11) Uani 0.50 1 d PU . .
Na80 Na 0.5433(10) 1.1856(12) 1.0662(10) 0.0570(11) Uani 0.50 1 d PU . .
O2 O -0.081(2) 0.732(2) 1.119(2) 0.0764(10) Uani 0.50 1 d PU . .
O3 O -0.227(2) 0.696(2) 1.130(2) 0.0764(10) Uani 0.50 1 d PU . .
O8 O -0.018(2) 0.745(2) 0.691(2) 0.0764(10) Uani 0.50 1 d PU . .
O10 O -0.043(2) 0.906(2) 0.809(2) 0.0764(10) Uani 0.50 1 d PU . .
O11 O -0.094(2) 0.815(2) 0.685(2) 0.0764(10) Uani 0.50 1 d PU . .
O13 O -0.2410(10) 0.7385(12) 0.6092(10) 0.0764(10) Uani 1 1 d U . .
O15 O 0.362(2) 0.827(2) 1.015(2) 0.0764(10) Uani 0.50 1 d PU . .
O18 O 0.312(2) 0.982(2) 0.453(2) 0.0764(10) Uani 0.50 1 d PU . .
O20 O 0.225(2) 0.824(2) 0.438(2) 0.0764(10) Uani 0.50 1 d PU . .
O21 O 0.091(2) 0.700(2) 0.391(2) 0.0764(10) Uani 0.50 1 d PU . .
O23 O 0.015(2) 0.994(2) 0.775(2) 0.0764(10) Uani 0.50 1 d PU . .
O25 O 0.472(2) 0.371(2) 0.537(2) 0.0764(10) Uani 0.50 1 d PU . .
O26 O 0.4796(10) 0.3521(12) 0.6457(10) 0.0764(10) Uani 1 1 d U . .
O27 O 0.380(2) 0.244(2) 0.553(2) 0.0764(10) Uani 0.50 1 d PU . .
O29 O 0.428(2) 0.251(2) 0.656(2) 0.0764(10) Uani 0.50 1 d PU . .
O30 O 0.0254(10) 0.2530(12) 0.8278(10) 0.0764(10) Uani 1 1 d U . .
O32 O 0.9136(10) 0.3094(12) 0.8752(10) 0.0764(10) Uani 1 1 d U . .
O33 O -0.0260(10) 0.0707(12) 0.7794(10) 0.0764(10) Uani 1 1 d U . .
O37 O 0.047(2) 1.111(2) 1.084(2) 0.0764(10) Uani 0.50 1 d PU . .
O39 O 0.534(2) 0.180(2) 0.782(2) 0.0764(10) Uani 0.50 1 d PU . .
O42 O 0.450(2) 0.825(2) 1.114(2) 0.0764(10) Uani 0.50 1 d PU . .
O43 O 0.503(2) 0.866(2) 1.035(2) 0.0764(10) Uani 0.50 1 d PU . .
O44 O 0.4477(10) 0.8950(12) 1.0021(10) 0.0764(10) Uani 1 1 d U . .
O45 O 0.324(2) 0.759(2) 1.091(2) 0.0764(10) Uani 0.50 1 d PU . .
O46 O 0.446(2) 0.939(2) 0.890(2) 0.0764(10) Uani 0.50 1 d PU . .
O47 O 0.320(2) 0.309(2) 0.529(2) 0.0764(10) Uani 0.50 1 d PU . .
O48 O 0.310(2) 1.172(2) 0.975(2) 0.0764(10) Uani 0.50 1 d PU . .
O49 O 0.448(2) 0.978(2) 1.062(2) 0.0764(10) Uani 0.50 1 d PU . .
O50 O -0.0886(10) 0.4735(12) 1.0139(10) 0.0764(10) Uani 1 1 d U . .
O51 O 0.363(2) 0.989(2) 0.978(2) 0.0764(10) Uani 0.50 1 d PU . .
O52 O 0.409(2) 1.117(2) 1.026(2) 0.0764(10) Uani 0.50 1 d PU . .
O53 O 0.066(2) 0.953(2) 0.943(2) 0.0764(10) Uani 0.50 1 d PU . .
O54 O 0.017(2) 0.941(2) 0.888(2) 0.0764(10) Uani 0.50 1 d PU . .
O55 O 0.2857(10) 0.2058(12) 0.5749(10) 0.0764(10) Uani 1 1 d U . .
O56 O 0.186(2) 1.118(2) 1.036(2) 0.0764(10) Uani 0.50 1 d PU . .
O58 O 0.976(2) 0.450(2) 0.912(2) 0.0764(10) Uani 0.50 1 d PU . .
O59 O 0.978(2) 0.262(2) 0.776(2) 0.0764(10) Uani 0.50 1 d PU . .
O61 O 0.0769(10) 0.5815(12) 0.5419(10) 0.0764(10) Uani 1 1 d U . .
O63 O 0.116(2) 0.193(2) 0.755(2) 0.0764(10) Uani 0.50 1 d PU . .
O66 O 0.096(2) 0.607(2) 1.062(2) 0.0764(10) Uani 0.50 1 d PU . .
O68 O 0.4698(10) 0.7501(12) 0.7639(10) 0.0764(10) Uani 1 1 d U . .
O77 O 0.2934(10) 0.5758(12) 1.0736(10) 0.0764(10) Uani 1 1 d U . .
O82 O 0.9793(10) 0.7005(12) 0.2901(10) 0.0764(10) Uani 1 1 d U . .
O84 O 0.1780(10) 0.5870(12) 0.4646(10) 0.0764(10) Uani 1 1 d U . .
O85 O 0.633(2) 0.848(2) 0.077(2) 0.0764(10) Uani 0.50 1 d PU . .
O86 O 0.5308(10) 0.8818(12) 0.5019(10) 0.0764(10) Uani 1 1 d U . .
O87 O 0.8041(10) 0.9793(12) 0.0248(10) 0.0764(10) Uani 1 1 d U . .
O88 O 0.5239(10) 0.5007(12) 0.1894(10) 0.0764(10) Uani 1 1 d U . .
O89 O 0.6441(10) 0.4143(12) 0.3441(10) 0.0764(10) Uani 1 1 d U . .
O90 O 0.971(2) 0.306(2) 0.573(2) 0.0764(10) Uani 0.50 1 d PU . .
O91 O 0.476(2) 1.231(2) 1.164(2) 0.0764(10) Uani 0.50 1 d PU . .
O92 O 0.474(2) 0.204(2) 0.993(2) 0.0764(10) Uani 0.50 1 d PU . .
O93 O 0.6990(10) 0.3385(12) 0.4235(10) 0.0764(10) Uani 1 1 d U . .
O94 O 0.491(2) 0.220(2) 0.562(2) 0.0764(10) Uani 0.50 1 d PU . .
O95 O 0.500(2) 0.301(2) 0.120(2) 0.0764(10) Uani 0.50 1 d PU . .
O96 O 0.972(2) 0.183(2) 0.404(2) 0.0764(10) Uani 0.50 1 d PU . .
O97 O 0.393(2) 0.629(2) 0.172(2) 0.0764(10) Uani 0.50 1 d PU . .
O98 O 0.024(2) 0.206(2) 0.947(2) 0.0764(10) Uani 0.50 1 d PU . .
O99 O 0.723(2) 0.341(2) 0.494(2) 0.0764(10) Uani 0.50 1 d PU . .
O100 O 0.245(2) 0.601(2) 0.588(2) 0.0764(10) Uani 0.50 1 d PU . .
O101 O 0.537(2) 0.344(2) 0.294(2) 0.0764(10) Uani 0.50 1 d PU . .
O102 O 0.394(2) 0.375(2) 0.221(2) 0.0764(10) Uani 0.50 1 d PU . .
O104 O 0.017(2) 0.482(3) 0.667(2) 0.0764(10) Uani 0.50 1 d PU . .
O106 O 0.287(2) 0.313(2) 0.988(2) 0.0764(10) Uani 0.50 1 d PU . .
O107 O 0.676(2) 0.317(2) 0.333(2) 0.0764(10) Uani 0.50 1 d PU . .
O109 O -0.090(2) 0.487(2) 0.452(2) 0.0764(10) Uani 0.50 1 d PU . .
O110 O 0.623(2) 0.480(2) 0.538(2) 0.0764(10) Uani 0.50 1 d PU . .
O111 O 0.587(2) 0.770(2) 0.115(2) 0.0764(10) Uani 0.50 1 d PU . .
O113 O 0.013(2) 0.868(2) 0.994(2) 0.0764(10) Uani 0.50 1 d PU . .
O114 O 0.485(2) 0.858(2) 0.564(2) 0.0764(10) Uani 0.50 1 d PU . .
O115 O 0.3647(10) 0.6238(12) 0.5271(10) 0.0764(10) Uani 1 1 d U . .
O116 O 0.032(2) 0.608(2) 0.354(2) 0.0764(10) Uani 0.50 1 d PU . .
O118 O 0.727(2) 0.805(2) 0.076(2) 0.0764(10) Uani 0.50 1 d PU . .
O119 O -0.290(2) 0.585(2) 0.573(2) 0.0764(10) Uani 0.50 1 d PU . .
O121 O 0.982(2) 0.701(2) 0.487(2) 0.0764(10) Uani 0.50 1 d PU . .
O124 O 0.531(2) 0.617(2) 0.236(2) 0.0764(10) Uani 0.50 1 d PU . .
O125 O 0.492(2) 0.340(2) 0.375(2) 0.0764(10) Uani 0.50 1 d PU . .
O127 O 0.116(2) 0.637(2) 0.156(2) 0.0764(10) Uani 0.50 1 d PU . .
O128 O 0.310(2) 0.523(2) 0.505(2) 0.0764(10) Uani 0.50 1 d PU . .
O130 O 0.017(2) 0.524(2) 0.890(2) 0.0764(10) Uani 0.50 1 d PU . .
O132 O 0.993(2) 0.249(2) 0.590(2) 0.0764(10) Uani 0.50 1 d PU . .
O135 O 0.165(2) 0.530(2) 0.518(2) 0.0764(10) Uani 0.50 1 d PU . .
O140 O 0.599(2) 0.731(2) 0.196(2) 0.0764(10) Uani 0.50 1 d PU . .
O141 O 0.721(2) 0.773(2) 0.212(2) 0.0764(10) Uani 0.50 1 d PU . .
O145 O 0.561(2) 0.041(2) 0.660(2) 0.0764(10) Uani 0.50 1 d PU . .
O149 O 0.968(2) 0.141(2) 0.471(2) 0.0764(10) Uani 0.50 1 d PU . .
O151 O 0.415(2) 0.405(2) 0.456(2) 0.0764(10) Uani 0.50 1 d PU . .
O155 O 0.179(2) 0.741(2) 0.230(2) 0.0764(10) Uani 0.50 1 d PU . .
O157 O 0.383(2) 0.429(2) 0.056(2) 0.0764(10) Uani 0.50 1 d PU . .
O160 O 0.386(2) 1.284(2) 1.118(2) 0.0764(10) Uani 0.50 1 d PU . .
O166 O -0.019(2) 0.633(2) 0.506(2) 0.0764(10) Uani 0.50 1 d PU . .
O170 O 0.3136(10) 0.1149(12) 0.5552(10) 0.0764(10) Uani 1 1 d U . .
O171 O 0.549(2) 0.672(2) 0.010(2) 0.0764(10) Uani 0.50 1 d PU . .
O181 O 0.036(2) 0.523(3) 0.683(2) 0.0764(10) Uani 0.50 1 d PU . .
O185 O 0.038(2) 0.621(2) 0.432(2) 0.0764(10) Uani 0.50 1 d PU . .
O187 O 0.003(2) 0.529(2) 0.188(2) 0.0764(10) Uani 0.50 1 d PU . .
O201 O 0.032(2) 0.060(2) 0.961(2) 0.0764(10) Uani 0.50 1 d PU . .
O209 O 0.0488(10) 0.5379(12) 0.6060(10) 0.0764(10) Uani 1 1 d U . .
O210 O 0.054(2) 0.608(2) 1.010(2) 0.0764(10) Uani 0.50 1 d PU . .
O211 O 0.038(2) 0.627(2) 0.662(2) 0.0764(10) Uani 0.50 1 d PU . .
O212 O 0.453(2) 0.712(2) 0.613(2) 0.0764(10) Uani 0.50 1 d PU . .
O213 O 0.141(2) 0.613(2) 0.665(2) 0.0764(10) Uani 0.50 1 d PU . .
O214 O 0.509(2) 0.524(2) 0.289(2) 0.0764(10) Uani 0.50 1 d PU . .
O215 O 0.108(2) 1.111(2) 1.036(2) 0.0764(10) Uani 0.50 1 d PU . .
O222 O 0.2429(10) 0.1296(12) 0.6760(10) 0.0764(10) Uani 1 1 d U . .
O227 O -0.017(2) 0.538(2) 0.435(2) 0.0764(10) Uani 0.50 1 d PU . .
O247 O 0.131(2) 0.808(2) 0.269(2) 0.0764(10) Uani 0.50 1 d PU . .
O277 O -0.046(2) 0.485(2) 0.571(2) 0.0764(10) Uani 0.50 1 d PU . .
O281 O -0.013(2) 0.357(2) 0.858(2) 0.0764(10) Uani 0.50 1 d PU . .
O282 O 0.343(2) 1.032(2) 0.993(2) 0.0764(10) Uani 0.50 1 d PU . .
O285 O 0.322(2) 1.128(2) 1.026(2) 0.0764(10) Uani 0.50 1 d PU . .
O286 O 0.419(2) 0.353(2) 0.593(2) 0.0764(10) Uani 0.50 1 d PU . .
O287 O 0.424(2) 0.108(2) 0.564(2) 0.0764(10) Uani 0.50 1 d PU . .
O288 O 0.290(2) 0.751(2) 0.336(2) 0.0764(10) Uani 0.50 1 d PU . .
O289 O 0.3818(10) 0.7719(12) 0.5226(10) 0.0764(10) Uani 1 1 d U . .
O290 O 0.2638(10) 0.6944(12) 1.1505(10) 0.0764(10) Uani 1 1 d U . .
O1A O 0.1473(6) 0.7407(7) 0.7697(6) 0.022(3) Uani 1 1 d U . .
O2A O 0.2366(6) 0.8288(6) 0.8535(6) 0.019(3) Uani 1 1 d U . .
O3A O 0.1502(6) 0.8417(7) 0.8510(6) 0.023(3) Uani 1 1 d U . .
O4A O 0.1088(6) 0.8503(7) 0.7727(6) 0.025(4) Uani 1 1 d U . .
O5A O 0.1074(6) 0.7534(7) 0.6955(6) 0.022(3) Uani 1 1 d U . .
O6A O 0.2094(6) 0.7400(7) 0.6988(6) 0.026(4) Uani 1 1 d U . .
O7A O 0.2944(6) 0.8233(6) 0.7783(5) 0.018(3) Uani 1 1 d U . .
O8A O 0.2977(6) 0.9433(7) 0.8749(6) 0.022(3) Uani 1 1 d U . .
O9A O 0.2153(6) 0.9562(6) 0.8727(6) 0.019(3) Uani 1 1 d U . .
O10A O 0.1084(6) 0.8331(7) 0.6760(6) 0.025(4) Uani 1 1 d U . .
O11A O 0.1460(6) 0.7139(6) 0.6098(6) 0.018(3) Uani 1 1 d U . .
O12A O 0.2919(6) 0.8065(6) 0.6817(5) 0.017(3) Uani 1 1 d U . .
O13A O 0.3747(6) 0.9388(7) 0.8237(6) 0.020(3) Uani 1 1 d U . .
O14A O 0.2972(6) 1.0193(7) 0.8532(6) 0.022(3) Uani 1 1 d U . .
O15A O 0.1530(7) 0.9698(7) 0.8156(6) 0.029(4) Uani 1 1 d U . .
O16A O 0.0556(7) 0.8895(8) 0.7408(6) 0.031(4) Uani 1 1 d U . .
O17A O 0.0516(6) 0.7096(7) 0.5949(6) 0.027(3) Uani 1 1 d U . .
O18A O 0.2254(6) 0.6831(7) 0.6015(6) 0.026(4) Uani 1 1 d U . .
O19A O 0.3856(6) 0.8410(7) 0.7491(6) 0.024(4) Uani 1 1 d U . .
O20A O 0.3903(6) 1.0457(7) 0.9131(6) 0.027(4) Uani 1 1 d U . .
O21A O 0.2363(6) 1.0681(7) 0.9084(6) 0.026(4) Uani 1 1 d U . .
O22A O 0.1443(6) 0.9460(7) 0.7158(6) 0.027(4) Uani 1 1 d U . .
O23A O 0.1404(6) 0.7893(7) 0.5908(6) 0.026(4) Uani 1 1 d U . .
O24A O 0.2342(6) 0.7764(7) 0.5935(6) 0.024(4) Uani 1 1 d U . .
O25A O 0.3734(6) 0.9132(7) 0.7225(6) 0.023(4) Uani 1 1 d U . .
O26A O 0.3763(6) 1.0224(7) 0.8113(6) 0.024(4) Uani 1 1 d U . .
O27A O 0.2417(6) 1.0419(7) 0.8062(6) 0.025(4) Uani 1 1 d U . .
O28A O 0.1477(7) 0.8903(8) 0.6131(7) 0.032(4) Uani 1 1 d U . .
O29A O 0.2028(6) 0.7985(7) 0.5252(6) 0.027(4) Uani 1 1 d U . .
O30A O 0.3309(6) 0.8656(7) 0.6210(6) 0.023(4) Uani 1 1 d U . .
O31A O 0.4277(7) 1.0216(7) 0.7355(6) 0.028(4) Uani 1 1 d U . .
O32A O 0.3365(7) 1.0784(7) 0.7913(6) 0.030(4) Uani 1 1 d U . .
O33A O 0.2093(7) 1.0526(7) 0.7280(6) 0.028(4) Uani 1 1 d U . .
O34A O 0.1103(7) 0.9737(8) 0.6499(7) 0.036(4) Uani 1 1 d U . .
O35A O 0.1060(7) 0.7928(8) 0.5067(7) 0.036(4) Uani 1 1 d U . .
O36A O 0.2794(6) 0.7677(7) 0.5116(6) 0.024(4) Uani 1 1 d U . .
O37A O 0.4413(7) 0.9249(7) 0.6608(6) 0.029(4) Uani 1 1 d U . .
O38A O 0.4454(7) 1.1292(7) 0.8244(6) 0.030(3) Uani 1 1 d U . .
O39A O 0.2917(8) 1.1514(9) 0.8196(7) 0.043(5) Uani 1 1 d U . .
O40A O 0.2048(7) 0.9938(7) 0.6242(6) 0.030(4) Uani 1 1 d U . .
O41A O 0.2014(7) 0.8955(8) 0.5459(7) 0.032(4) Uani 1 1 d U . .
O42A O 0.3010(7) 0.8820(7) 0.5493(6) 0.028(4) Uani 1 1 d U . .
O43A O 0.3870(6) 0.9658(7) 0.6288(6) 0.024(4) Uani 1 1 d U . .
O44A O 0.3895(7) 1.0827(8) 0.7228(7) 0.035(4) Uani 1 1 d U . .
O45A O 0.3064(7) 1.0949(8) 0.7196(7) 0.035(4) Uani 1 1 d U . .
O46A O 0.2096(8) 0.9811(9) 0.5239(8) 0.046(5) Uani 1 1 d U . .
O47A O 0.2949(7) 0.9630(8) 0.5382(7) 0.036(4) Uani 1 1 d U . .
O48A O 0.3863(8) 0.9557(9) 0.5293(8) 0.049(5) Uani 1 1 d U . .
O49A O 0.3808(7) 1.0479(8) 0.6182(7) 0.039(4) Uani 1 1 d U . .
O50A O 0.3924(8) 1.1614(9) 0.6946(8) 0.046(5) Uani 1 1 d U . .
O51A O 0.2974(7) 1.0609(8) 0.6164(7) 0.037(4) Uani 1 1 d U . .
O52A O 0.2051(6) 0.8436(6) 0.7816(5) 0.016(2) Uani 1 1 d U . .
O53A O 0.2054(6) 0.9193(6) 0.7646(5) 0.018(2) Uani 1 1 d U . .
O54A O 0.2026(6) 0.8250(6) 0.6887(5) 0.016(2) Uani 1 1 d U . .
O55A O 0.2860(6) 0.9070(6) 0.7667(5) 0.018(2) Uani 1 1 d U . .
O56A O 0.2440(6) 0.9789(7) 0.6987(6) 0.025(2) Uani 1 1 d U . .
O57A O 0.2424(6) 0.8854(7) 0.6238(6) 0.025(2) Uani 1 1 d U . .
O58A O 0.3254(6) 0.9660(7) 0.7007(6) 0.024(2) Uani 1 1 d U . .
O59A O 0.2975(6) 0.9840(7) 0.6336(6) 0.024(2) Uani 1 1 d U . .
O1B O 0.2355(6) 0.8494(6) 0.9801(6) 0.018(3) Uani 1 1 d U . .
O2B O 0.1476(6) 0.7763(6) 0.9913(6) 0.018(3) Uani 1 1 d U . .
O3B O 0.1504(6) 0.8610(7) 0.9761(6) 0.019(3) Uani 1 1 d U . .
O4B O 0.2142(6) 0.9848(6) 1.0473(5) 0.016(3) Uani 1 1 d U . .
O5B O 0.2971(6) 0.9727(6) 1.0515(5) 0.017(3) Uani 1 1 d U . .
O6B O 0.2943(6) 0.8728(6) 1.0717(6) 0.018(3) Uani 1 1 d U . .
O7B O 0.2097(6) 0.8058(6) 1.0826(6) 0.019(3) Uani 1 1 d U . .
O8B O 0.1064(6) 0.8195(7) 1.0784(6) 0.020(3) Uani 1 1 d U . .
O9B O 0.1096(5) 0.9003(6) 1.0625(5) 0.012(3) Uani 1 1 d U . .
O10B O 0.2973(6) 1.0674(7) 1.1321(6) 0.024(4) Uani 1 1 d U . .
O11B O 0.3743(6) 0.9892(7) 1.1218(6) 0.020(3) Uani 1 1 d U . .
O12B O 0.2934(6) 0.8925(6) 1.1689(5) 0.016(3) Uani 1 1 d U . .
O13B O 0.1477(6) 0.8103(6) 1.1537(5) 0.018(3) Uani 1 1 d U . .
O14B O 0.1082(6) 0.9171(7) 1.1581(6) 0.021(3) Uani 1 1 d U . .
O15B O 0.1544(6) 1.0205(7) 1.1092(6) 0.023(4) Uani 1 1 d U . .
O16B O 0.2365(7) 1.1001(7) 1.0934(6) 0.031(4) Uani 1 1 d U . .
O17B O 0.3909(6) 1.0763(7) 1.1023(6) 0.020(2) Uani 1 1 d U . .
O18B O 0.3854(7) 0.9074(7) 1.1360(6) 0.030(4) Uani 1 1 d U . .
O19B O 0.2259(7) 0.7807(8) 1.1569(7) 0.032(4) Uani 1 1 d U . .
O20B O 0.0511(7) 0.8067(7) 1.1491(6) 0.028(4) Uani 1 1 d U . .
O21B O 0.0567(7) 0.9565(7) 1.1176(6) 0.029(4) Uani 1 1 d U . .
O22B O 0.2420(6) 1.1088(7) 1.1902(6) 0.022(3) Uani 1 1 d U . .
O23B O 0.3768(6) 1.0888(7) 1.1973(6) 0.022(3) Uani 1 1 d U . .
O24B O 0.3744(6) 0.9992(6) 1.2154(5) 0.017(3) Uani 1 1 d U . .
O25B O 0.2356(6) 0.8891(6) 1.2350(6) 0.019(3) Uani 1 1 d U . .
O26B O 0.1420(6) 0.9038(7) 1.2305(6) 0.021(3) Uani 1 1 d U . .
O27B O 0.1454(6) 1.0327(7) 1.2040(6) 0.027(4) Uani 1 1 d U . .
O28B O 0.3383(6) 1.1596(7) 1.2536(6) 0.023(3) Uani 1 1 d U . .
O29B O 0.4285(6) 1.1174(7) 1.2909(6) 0.027(4) Uani 1 1 d U . .
O30B O 0.3312(6) 0.9820(7) 1.2888(6) 0.026(4) Uani 1 1 d U . .
O31B O 0.2034(6) 0.9387(7) 1.3223(6) 0.026(4) Uani 1 1 d U . .
O32B O 0.1487(7) 1.0092(7) 1.2789(6) 0.028(4) Uani 1 1 d U . .
O33B O 0.2102(6) 1.1494(7) 1.2797(6) 0.026(4) Uani 1 1 d U . .
O34B O 0.2920(7) 1.2301(8) 1.2648(7) 0.035(4) Uani 1 1 d U . .
O35B O 0.4482(7) 1.2076(8) 1.2733(7) 0.034(4) Uani 1 1 d U . .
O36B O 0.4413(7) 1.0399(7) 1.3092(6) 0.031(4) Uani 1 1 d U . .
O37B O 0.2816(7) 0.9112(8) 1.3300(7) 0.036(4) Uani 1 1 d U . .
O38B O 0.1091(7) 0.9393(8) 1.3214(7) 0.032(3) Uani 1 1 d U . .
O39B O 0.1126(7) 1.0875(8) 1.2910(7) 0.040(4) Uani 1 1 d U . .
O40B O 0.3090(6) 1.2052(7) 1.3394(6) 0.025(4) Uani 1 1 d U . .
O41B O 0.3920(7) 1.1925(7) 1.3436(6) 0.028(4) Uani 1 1 d U . .
O42B O 0.3877(6) 1.0966(7) 1.3635(6) 0.027(4) Uani 1 1 d U . .
O43B O 0.3023(6) 1.0286(7) 1.3752(6) 0.022(3) Uani 1 1 d U . .
O44B O 0.2029(7) 1.0420(7) 1.3705(6) 0.029(4) Uani 1 1 d U . .
O45B O 0.2066(6) 1.1244(7) 1.3547(6) 0.027(4) Uani 1 1 d U . .
O46B O 0.3954(7) 1.2935(8) 1.4347(7) 0.040(4) Uani 1 1 d U . .
O47B O 0.3832(7) 1.1950(8) 1.4354(7) 0.031(4) Uani 1 1 d U . .
O48B O 0.3885(7) 1.1227(8) 1.4693(7) 0.040(4) Uani 1 1 d U . .
O49B O 0.2969(7) 1.1257(7) 1.4464(6) 0.031(4) Uani 1 1 d U . .
O50B O 0.2136(8) 1.1501(8) 1.4602(7) 0.041(5) Uani 1 1 d U . .
O51B O 0.2996(7) 1.2056(8) 1.4291(7) 0.031(4) Uani 1 1 d U . .
O52B O 0.2050(6) 0.8934(6) 1.0662(5) 0.016(2) Uani 1 1 d U . .
O53B O 0.2062(6) 0.9841(6) 1.1406(5) 0.018(2) Uani 1 1 d U . .
O54B O 0.2856(6) 0.9718(6) 1.1449(5) 0.017(2) Uani 1 1 d U . .
O55B O 0.2034(6) 0.9076(6) 1.1572(5) 0.016(2) Uani 1 1 d U . .
O56B O 0.2469(6) 1.0793(7) 1.2660(6) 0.023(2) Uani 1 1 d U . .
O57B O 0.3272(6) 1.0691(7) 1.2704(6) 0.021(2) Uani 1 1 d U . .
O58B O 0.2444(6) 1.0031(7) 1.2824(6) 0.020(2) Uani 1 1 d U . .
O59B O 0.2999(6) 1.1128(7) 1.3542(6) 0.022(2) Uani 1 1 d U . .
O1C O 0.0375(6) 0.6679(7) 0.8847(6) 0.020(3) Uani 1 1 d U . .
O2C O 0.0387(6) 0.6521(6) 0.7872(6) 0.019(3) Uani 1 1 d U . .
O3C O 0.0380(6) 0.7498(7) 0.8684(6) 0.022(3) Uani 1 1 d U . .
O4C O -0.0451(6) 0.7454(7) 0.9128(6) 0.020(3) Uani 1 1 d U . .
O5C O -0.0453(6) 0.6671(6) 0.9295(5) 0.018(3) Uani 1 1 d U . .
O6C O -0.0454(6) 0.5499(6) 0.8328(6) 0.019(3) Uani 1 1 d U . .
O7C O -0.0435(6) 0.5353(6) 0.7390(6) 0.018(3) Uani 1 1 d U . .
O8C O -0.0420(6) 0.6339(7) 0.7193(6) 0.021(3) Uani 1 1 d U . .
O9C O -0.0435(6) 0.7267(6) 0.7968(5) 0.018(3) Uani 1 1 d U . .
O10C O -0.1328(6) 0.6725(7) 0.9211(6) 0.022(3) Uani 1 1 d U . .
O11C O -0.1085(6) 0.5512(7) 0.9010(6) 0.020(3) Uani 1 1 d U . .
O12C O -0.1303(6) 0.4652(7) 0.7500(6) 0.023(4) Uani 1 1 d U . .
O13C O -0.1039(6) 0.5101(6) 0.6502(6) 0.018(3) Uani 1 1 d U . .
O14C O -0.1294(6) 0.6404(7) 0.7131(6) 0.024(4) Uani 1 1 d U . .
O15C O -0.1071(6) 0.7598(7) 0.8558(6) 0.021(3) Uani 1 1 d U . .
O16C O -0.1051(6) 0.7924(7) 0.9613(6) 0.024(4) Uani 1 1 d U . .
O17C O -0.1071(6) 0.6446(7) 0.9935(6) 0.025(4) Uani 1 1 d U . .
O18C O -0.1056(6) 0.4457(7) 0.8287(6) 0.024(4) Uani 1 1 d U . .
O19C O -0.1012(6) 0.4201(6) 0.6534(6) 0.018(2) Uani 1 1 d U . .
O20C O -0.1006(6) 0.5853(7) 0.6173(6) 0.025(4) Uani 1 1 d U . .
O21C O -0.1029(7) 0.7607(7) 0.7628(6) 0.029(4) Uani 1 1 d U . .
O22C O -0.1898(6) 0.6940(7) 0.8734(6) 0.024(4) Uani 1 1 d U . .
O23C O -0.1903(6) 0.5667(7) 0.9035(6) 0.022(3) Uani 1 1 d U . .
O24C O -0.1893(6) 0.4613(7) 0.8155(6) 0.025(4) Uani 1 1 d U . .
O25C O -0.1875(6) 0.4344(7) 0.6609(6) 0.021(3) Uani 1 1 d U . .
O26C O -0.1865(6) 0.5239(7) 0.6418(6) 0.020(3) Uani 1 1 d U . .
O27C O -0.1884(7) 0.6772(7) 0.7674(6) 0.028(4) Uani 1 1 d U . .
O28C O -0.2520(6) 0.6046(7) 0.8844(6) 0.025(4) Uani 1 1 d U . .
O29C O -0.2758(6) 0.4562(7) 0.8496(6) 0.026(4) Uani 1 1 d U . .
O30C O -0.2497(6) 0.3973(7) 0.7146(6) 0.023(3) Uani 1 1 d U . .
O31C O -0.2723(6) 0.4145(7) 0.6004(6) 0.026(4) Uani 1 1 d U . .
O32C O -0.2496(6) 0.5695(7) 0.6766(6) 0.026(4) Uani 1 1 d U . .
O33C O -0.2762(7) 0.6609(7) 0.8033(6) 0.029(4) Uani 1 1 d U . .
O34C O -0.2763(7) 0.6944(8) 0.9083(7) 0.039(4) Uani 1 1 d U . .
O35C O -0.2763(7) 0.5498(7) 0.9428(6) 0.030(4) Uani 1 1 d U . .
O36C O -0.2740(7) 0.3505(7) 0.7795(6) 0.030(4) Uani 1 1 d U . .
O37C O -0.2716(7) 0.3208(8) 0.6020(7) 0.035(4) Uani 1 1 d U . .
O38C O -0.2706(6) 0.4853(7) 0.5654(6) 0.027(4) Uani 1 1 d U . .
O39C O -0.2718(7) 0.6631(8) 0.7109(7) 0.035(4) Uani 1 1 d U . .
O40C O -0.3341(7) 0.5777(7) 0.8214(6) 0.030(4) Uani 1 1 d U . .
O41C O -0.3343(7) 0.4989(8) 0.8388(7) 0.034(4) Uani 1 1 d U . .
O42C O -0.3325(7) 0.3866(8) 0.7464(7) 0.032(4) Uani 1 1 d U . .
O43C O -0.3305(6) 0.3710(7) 0.6512(6) 0.026(4) Uani 1 1 d U . .
O44C O -0.3306(7) 0.4649(7) 0.6311(6) 0.030(4) Uani 1 1 d U . .
O45C O -0.3331(6) 0.5585(7) 0.7081(6) 0.026(4) Uani 1 1 d U . .
O46C O -0.4307(9) 0.4977(10) 0.8243(9) 0.057(6) Uani 1 1 d U . .
O47C O -0.4115(7) 0.4095(8) 0.7469(7) 0.031(4) Uani 1 1 d U . .
O48C O -0.4278(8) 0.2973(9) 0.6595(7) 0.043(5) Uani 1 1 d U . .
O49C O -0.4097(7) 0.3945(8) 0.6502(7) 0.033(4) Uani 1 1 d U . .
O50C O -0.4269(8) 0.4661(9) 0.6248(8) 0.048(5) Uani 1 1 d U . .
O51C O -0.4100(7) 0.4900(7) 0.7297(6) 0.030(4) Uani 1 1 d U . .
O52C O -0.0446(6) 0.6423(6) 0.8214(5) 0.015(2) Uani 1 1 d U . .
O53C O -0.1257(6) 0.6519(6) 0.8158(5) 0.016(2) Uani 1 1 d U . .
O54C O -0.1257(6) 0.5761(6) 0.8331(5) 0.016(2) Uani 1 1 d U . .
O55C O -0.1251(6) 0.5597(6) 0.7404(5) 0.016(2) Uani 1 1 d U . .
O56C O -0.2496(6) 0.5810(7) 0.7783(6) 0.020(2) Uani 1 1 d U . .
O57C O -0.2501(6) 0.5044(7) 0.7945(6) 0.021(2) Uani 1 1 d U . .
O58C O -0.2479(6) 0.4894(6) 0.7029(6) 0.019(2) Uani 1 1 d U . .
O59C O -0.3289(6) 0.4782(7) 0.7340(6) 0.024(2) Uani 1 1 d U . .
O1D O 0.1475(6) 0.6365(6) 0.7908(5) 0.015(3) Uani 1 1 d U . .
O2D O 0.1497(6) 0.6529(6) 0.8900(6) 0.019(3) Uani 1 1 d U . .
O3D O 0.2369(6) 0.7241(7) 0.8757(6) 0.020(3) Uani 1 1 d U . .
O4D O 0.2937(6) 0.6801(7) 0.8078(6) 0.023(3) Uani 1 1 d U . .
O5D O 0.2080(6) 0.5969(7) 0.7286(6) 0.023(4) Uani 1 1 d U . .
O6D O 0.1045(6) 0.5135(7) 0.7460(6) 0.020(3) Uani 1 1 d U . .
O7D O 0.1074(6) 0.5313(7) 0.8413(6) 0.021(3) Uani 1 1 d U . .
O8D O 0.2130(6) 0.6352(6) 0.9415(6) 0.018(3) Uani 1 1 d U . .
O9D O 0.2951(6) 0.7018(7) 0.9263(6) 0.020(3) Uani 1 1 d U . .
O10D O 0.2898(6) 0.5828(6) 0.7299(6) 0.019(3) Uani 1 1 d U . .
O11D O 0.1447(6) 0.4756(7) 0.6623(6) 0.020(3) Uani 1 1 d U . .
O12D O 0.1053(6) 0.4336(7) 0.7624(6) 0.022(3) Uani 1 1 d U . .
O13D O 0.1512(6) 0.5192(6) 0.9139(6) 0.018(3) Uani 1 1 d U . .
O14D O 0.2940(6) 0.6187(7) 0.9397(6) 0.022(3) Uani 1 1 d U . .
O15D O 0.3724(6) 0.6966(7) 0.8739(6) 0.027(4) Uani 1 1 d U . .
O16D O 0.3853(7) 0.6935(7) 0.7808(6) 0.028(4) Uani 1 1 d U . .
O17D O 0.2247(7) 0.5382(8) 0.6302(7) 0.034(4) Uani 1 1 d U . .
O18D O 0.0483(7) 0.3968(7) 0.6609(6) 0.029(4) Uani 1 1 d U . .
O19D O 0.0526(7) 0.4290(8) 0.8404(6) 0.031(4) Uani 1 1 d U . .
O20D O 0.2325(7) 0.6033(8) 1.0093(7) 0.034(4) Uani 1 1 d U . .
O21D O 0.3887(7) 0.7291(7) 0.9810(6) 0.029(4) Uani 1 1 d U . .
O22D O 0.3696(6) 0.6008(7) 0.7899(6) 0.026(4) Uani 1 1 d U . .
O23D O 0.2314(6) 0.4665(7) 0.6602(6) 0.022(3) Uani 1 1 d U . .
O24D O 0.1362(6) 0.3903(7) 0.6762(6) 0.027(4) Uani 1 1 d U . .
O25D O 0.1408(6) 0.4176(7) 0.8307(6) 0.026(4) Uani 1 1 d U . .
O26D O 0.2369(6) 0.5121(7) 0.9223(6) 0.023(4) Uani 1 1 d U . .
O27D O 0.3725(6) 0.6206(7) 0.8980(6) 0.022(3) Uani 1 1 d U . .
O28D O 0.3267(6) 0.4914(7) 0.6989(6) 0.023(4) Uani 1 1 d U . .
O29D O 0.1969(7) 0.3502(8) 0.6216(7) 0.032(4) Uani 1 1 d U . .
O30D O 0.1407(6) 0.3444(7) 0.7325(6) 0.025(4) Uani 1 1 d U . .
O31D O 0.2035(6) 0.3935(7) 0.8723(6) 0.027(4) Uani 1 1 d U . .
O32D O 0.3312(6) 0.5291(7) 0.9106(6) 0.027(4) Uani 1 1 d U . .
O33D O 0.4238(7) 0.5705(8) 0.8326(7) 0.039(4) Uani 1 1 d U . .
O34D O 0.4372(7) 0.5662(8) 0.7385(7) 0.037(4) Uani 1 1 d U . .
O35D O 0.2769(7) 0.4103(8) 0.5878(6) 0.031(4) Uani 1 1 d U . .
O36D O 0.1004(7) 0.2687(8) 0.6193(7) 0.037(4) Uani 1 1 d U . .
O37D O 0.1043(7) 0.3010(8) 0.7981(7) 0.033(4) Uani 1 1 d U . .
O38D O 0.2846(7) 0.4749(8) 0.9666(7) 0.033(4) Uani 1 1 d U . .
O39D O 0.4412(8) 0.6013(9) 0.9385(8) 0.047(5) Uani 1 1 d U . .
O40D O 0.3823(7) 0.4642(8) 0.7394(7) 0.032(4) Uani 1 1 d U . .
O41D O 0.2957(7) 0.3794(8) 0.6573(7) 0.032(4) Uani 1 1 d U . .
O42D O 0.1959(7) 0.2992(7) 0.6757(6) 0.031(4) Uani 1 1 d U . .
O43D O 0.1960(7) 0.3151(7) 0.7710(6) 0.031(4) Uani 1 1 d U . .
O44D O 0.2995(7) 0.4157(8) 0.8674(7) 0.037(4) Uani 1 1 d U . .
O45D O 0.3848(7) 0.4834(8) 0.8531(7) 0.036(4) Uani 1 1 d U . .
O46D O 0.3766(8) 0.3538(9) 0.6582(7) 0.044(3) Uani 1 1 d U . .
O47D O 0.2861(7) 0.3002(8) 0.6814(7) 0.036(4) Uani 1 1 d U . .
O48D O 0.2006(8) 0.2136(9) 0.6900(7) 0.044(5) Uani 1 1 d U . .
O49D O 0.2889(7) 0.3176(8) 0.7789(7) 0.039(4) Uani 1 1 d U . .
O50D O 0.3853(8) 0.3914(9) 0.8595(8) 0.049(5) Uani 1 1 d U . .
O51D O 0.3747(7) 0.3854(8) 0.7632(7) 0.038(4) Uani 1 1 d U . .
O52D O 0.2034(5) 0.6094(6) 0.8322(5) 0.013(2) Uani 1 1 d U . .
O53D O 0.2841(5) 0.5987(6) 0.8341(5) 0.014(2) Uani 1 1 d U . .
O54D O 0.2001(6) 0.5169(6) 0.7557(5) 0.014(2) Uani 1 1 d U . .
O55D O 0.2023(6) 0.5337(6) 0.8481(5) 0.015(2) Uani 1 1 d U . .
O56D O 0.3224(6) 0.5052(7) 0.8030(6) 0.021(2) Uani 1 1 d U . .
O57D O 0.2379(6) 0.4242(7) 0.7243(6) 0.021(2) Uani 1 1 d U . .
O58D O 0.2402(6) 0.4396(7) 0.8174(6) 0.021(2) Uani 1 1 d U . .
O59D O 0.2905(6) 0.3956(7) 0.7612(6) 0.024(2) Uani 1 1 d U . .
O1E O 0.2344(6) 0.9232(7) 0.9458(6) 0.024(4) Uani 1 1 d U . .
O2E O 0.0523(6) 0.7774(6) 0.9747(6) 0.019(3) Uani 1 1 d U . .
O3E O 0.0528(6) 0.5745(7) 0.8078(6) 0.021(3) Uani 1 1 d U . .
O4E O 0.2325(6) 0.7193(7) 0.7787(6) 0.021(3) Uani 1 1 d U . .
O5E O 0.2332(6) 0.7528(7) 0.9816(6) 0.021(3) Uani 1 1 d U . .
O6E O 0.0519(6) 0.7427(6) 0.7709(6) 0.019(3) Uani 1 1 d U . .
P1A P 0.2252(2) 0.8748(3) 0.7493(2) 0.0163(12) Uani 1 1 d U . .
P2A P 0.2770(3) 0.9530(3) 0.6662(2) 0.0232(13) Uani 1 1 d U . .
P1B P 0.2259(2) 0.9408(2) 1.1292(2) 0.0150(12) Uani 1 1 d U . .
P2B P 0.2785(2) 1.0631(3) 1.2906(2) 0.0198(12) Uani 1 1 d U . .
P1C P -0.1070(2) 0.6065(2) 0.8021(2) 0.0149(12) Uani 1 1 d U . .
P2C P -0.2661(2) 0.5151(3) 0.7535(2) 0.0211(12) Uani 1 1 d U . .
P1D P 0.2229(2) 0.5629(2) 0.8168(2) 0.0135(11) Uani 1 1 d U . .
P2D P 0.2720(2) 0.4426(3) 0.7768(2) 0.0218(12) Uani 1 1 d U . .
Ti1A Ti 0.11966(16) 0.78885(18) 0.77262(15) 0.0189(10) Uani 1 1 d U . .
Ti2A Ti 0.22191(16) 0.77385(18) 0.77585(15) 0.0182(10) Uani 1 1 d U . .
Ti3A Ti 0.22496(16) 0.89582(18) 0.87464(15) 0.0190(11) Uani 1 1 d U . .
Ti1B Ti 0.22468(16) 0.91608(18) 1.00312(15) 0.0191(11) Uani 1 1 d U . .
Ti2B Ti 0.22316(16) 0.81630(18) 1.02375(15) 0.0194(11) Uani 1 1 d U . .
Ti3B Ti 0.11865(16) 0.83072(18) 1.01993(15) 0.0186(10) Uani 1 1 d U . .
Ti1C Ti 0.00472(16) 0.71659(18) 0.90864(15) 0.0189(11) Uani 1 1 d U . .
Ti2C Ti 0.00592(16) 0.59999(18) 0.81093(15) 0.0180(10) Uani 1 1 d U . .
Ti3C Ti 0.00628(16) 0.69612(18) 0.78968(15) 0.0192(11) Uani 1 1 d U . .
Ti1D Ti 0.22177(16) 0.66705(18) 0.79787(15) 0.0193(11) Uani 1 1 d U . .
Ti2D Ti 0.11814(16) 0.58391(18) 0.81534(15) 0.0177(10) Uani 1 1 d U . .
Ti3D Ti 0.22402(16) 0.68838(18) 0.91853(15) 0.0188(10) Uani 1 1 d U . .
W1A W 0.11683(4) 0.89640(4) 0.74570(4) 0.0229(6) Uani 1 1 d U . .
W2A W 0.11310(4) 0.76150(4) 0.63725(4) 0.0214(6) Uani 1 1 d U . .
W3A W 0.22007(4) 0.74585(4) 0.64093(3) 0.0198(6) Uani 1 1 d U . .
W4A W 0.33978(4) 0.86433(4) 0.75271(4) 0.0184(6) Uani 1 1 d U . .
W5A W 0.34285(4) 0.98865(4) 0.85316(4) 0.0203(6) Uani 1 1 d U . .
W6A W 0.22746(4) 1.00607(4) 0.84926(4) 0.0225(6) Uani 1 1 d U . .
W7A W 0.16515(4) 0.97073(5) 0.66910(4) 0.0293(7) Uani 1 1 d U . .
W8A W 0.16110(4) 0.83356(5) 0.55919(4) 0.0276(7) Uani 1 1 d U . .
W9A W 0.26785(4) 0.81877(5) 0.56347(4) 0.0255(7) Uani 1 1 d U . .
W10A W 0.38935(4) 0.93855(4) 0.67633(4) 0.0241(7) Uani 1 1 d U . .
W11A W 0.39242(4) 1.06219(4) 0.77625(4) 0.0258(7) Uani 1 1 d U . .
W12A W 0.27507(4) 1.07927(5) 0.77195(4) 0.0295(7) Uani 1 1 d U . .
W13A W 0.24089(5) 0.97793(5) 0.57069(5) 0.0345(7) Uani 1 1 d U . .
W14A W 0.34893(4) 0.96220(5) 0.57384(4) 0.0329(7) Uani 1 1 d U . .
W15A W 0.35291(4) 1.08848(5) 0.67551(5) 0.0337(7) Uani 1 1 d U . .
W1B W 0.22821(4) 1.05142(4) 1.11273(3) 0.0200(6) Uani 1 1 d U . .
W2B W 0.34321(4) 1.03381(4) 1.11840(3) 0.0187(6) Uani 1 1 d U . .
W3B W 0.34015(4) 0.93117(4) 1.14030(3) 0.0181(6) Uani 1 1 d U . .
W4B W 0.22033(4) 0.83626(4) 1.15600(4) 0.0185(6) Uani 1 1 d U . .
W5B W 0.11365(4) 0.85250(4) 1.15210(4) 0.0203(6) Uani 1 1 d U . .
W6B W 0.11765(4) 0.96335(4) 1.12778(4) 0.0204(6) Uani 1 1 d U . .
W7B W 0.27671(4) 1.16579(4) 1.26344(4) 0.0241(7) Uani 1 1 d U . .
W8B W 0.39423(4) 1.14904(4) 1.26895(4) 0.0219(6) Uani 1 1 d U . .
W9B W 0.38964(4) 1.04605(4) 1.29048(4) 0.0218(6) Uani 1 1 d U . .
W10B W 0.26896(4) 0.94958(4) 1.30698(4) 0.0234(6) Uani 1 1 d U . .
W11B W 0.16328(4) 0.96649(5) 1.30246(4) 0.0254(7) Uani 1 1 d U . .
W12B W 0.16641(4) 1.07870(5) 1.27818(4) 0.0257(7) Uani 1 1 d U . .
W13B W 0.35558(4) 1.21621(5) 1.39455(4) 0.0294(7) Uani 1 1 d U . .
W14B W 0.35064(4) 1.11157(5) 1.41590(4) 0.0277(7) Uani 1 1 d U . .
W15B W 0.24358(4) 1.12866(5) 1.41035(4) 0.0323(7) Uani 1 1 d U . .
W1C W -0.11323(4) 0.73094(4) 0.90267(4) 0.0194(6) Uani 1 1 d U . .
W2C W -0.11381(4) 0.62129(4) 0.92655(3) 0.0170(6) Uani 1 1 d U . .
W3C W -0.11247(4) 0.50001(4) 0.82611(3) 0.0178(6) Uani 1 1 d U . .
W4C W -0.11046(4) 0.47838(4) 0.69433(3) 0.0181(6) Uani 1 1 d U . .
W5C W -0.11004(4) 0.58005(4) 0.67230(3) 0.0182(6) Uani 1 1 d U . .
W6C W -0.11113(4) 0.71131(4) 0.78058(4) 0.0190(6) Uani 1 1 d U . .
W7C W -0.26233(4) 0.64627(5) 0.85665(4) 0.0260(7) Uani 1 1 d U . .
W8C W -0.26269(4) 0.53590(5) 0.88193(4) 0.0247(7) Uani 1 1 d U . .
W9C W -0.26136(4) 0.41483(4) 0.78275(4) 0.0242(7) Uani 1 1 d U . .
W10C W -0.25925(4) 0.39204(4) 0.64850(4) 0.0238(6) Uani 1 1 d U . .
W11C W -0.25861(4) 0.49293(4) 0.62589(4) 0.0236(6) Uani 1 1 d U . .
W12C W -0.26023(4) 0.62628(5) 0.73520(4) 0.0246(7) Uani 1 1 d U . .
W13C W -0.38220(4) 0.49549(5) 0.79246(4) 0.0347(7) Uani 1 1 d U . .
W14C W -0.38096(4) 0.37320(5) 0.69162(4) 0.0339(7) Uani 1 1 d U . .
W15C W -0.38016(4) 0.47594(5) 0.66949(4) 0.0329(7) Uani 1 1 d U . .
W1D W 0.33894(4) 0.65005(4) 0.79825(4) 0.0203(6) Uani 1 1 d U . .
W2D W 0.21867(4) 0.53386(4) 0.68627(3) 0.0192(6) Uani 1 1 d U . .
W3D W 0.11045(4) 0.44664(4) 0.70480(3) 0.0192(6) Uani 1 1 d U . .
W4D W 0.11381(4) 0.47143(4) 0.83828(4) 0.0189(6) Uani 1 1 d U . .
W5D W 0.22466(4) 0.57855(4) 0.94243(4) 0.0199(6) Uani 1 1 d U . .
W6D W 0.34091(4) 0.67199(4) 0.92132(4) 0.0200(6) Uani 1 1 d U . .
W7D W 0.38508(4) 0.53861(5) 0.76150(4) 0.0273(7) Uani 1 1 d U . .
W8D W 0.26361(4) 0.42149(5) 0.64819(4) 0.0258(7) Uani 1 1 d U . .
W9D W 0.15649(4) 0.33544(4) 0.66787(4) 0.0257(7) Uani 1 1 d U . .
W10D W 0.15900(4) 0.35951(4) 0.80297(4) 0.0259(7) Uani 1 1 d U . .
W11D W 0.26989(4) 0.46632(5) 0.90532(4) 0.0275(7) Uani 1 1 d U . .
W12D W 0.38793(4) 0.56109(5) 0.88436(4) 0.0280(7) Uani 1 1 d U . .
W13D W 0.34189(5) 0.37790(5) 0.70026(4) 0.0336(7) Uani 1 1 d U . .
W14D W 0.23326(5) 0.29116(5) 0.72065(5) 0.0342(7) Uani 1 1 d U . .
W15D W 0.34600(5) 0.40038(5) 0.82475(5) 0.0349(7) Uani 1 1 d U . .

loop_
_atom_site_aniso_label
_atom_site_aniso_U_11
_atom_site_aniso_U_22
_atom_site_aniso_U_33
_atom_site_aniso_U_23
_atom_site_aniso_U_13
_atom_site_aniso_U_12
Cl1 0.0176(15) 0.0176(15) 0.0185(15) 0.0105(10) 0.0049(9) 0.0081(10)
K1 0.0695(13) 0.0694(13) 0.0693(13) 0.0384(8) 0.0200(6) 0.0346(8)
K2 0.0695(13) 0.0694(13) 0.0693(13) 0.0384(8) 0.0200(6) 0.0346(8)
K3 0.0695(13) 0.0694(13) 0.0693(13) 0.0384(8) 0.0200(6) 0.0346(8)
K4 0.0695(13) 0.0694(13) 0.0693(13) 0.0384(8) 0.0200(6) 0.0346(8)
Na1 0.0570(11) 0.0569(11) 0.0569(11) 0.0314(6) 0.0162(3) 0.0284(5)
Na2 0.0570(11) 0.0569(11) 0.0569(11) 0.0314(6) 0.0162(3) 0.0284(5)
Na3 0.0570(11) 0.0569(11) 0.0569(11) 0.0314(6) 0.0162(3) 0.0284(5)
Na4 0.0570(11) 0.0569(11) 0.0569(11) 0.0314(6) 0.0162(3) 0.0284(5)
Na5 0.0570(11) 0.0569(11) 0.0569(11) 0.0314(6) 0.0162(3) 0.0284(5)
Na6 0.0570(11) 0.0569(11) 0.0569(11) 0.0314(6) 0.0162(3) 0.0284(5)
Na9 0.0570(11) 0.0569(11) 0.0569(11) 0.0314(6) 0.0162(3) 0.0284(5)
Na10 0.0570(11) 0.0569(11) 0.0569(11) 0.0314(6) 0.0162(3) 0.0284(5)
Na11 0.0570(11) 0.0569(11) 0.0569(11) 0.0314(6) 0.0162(3) 0.0284(5)
Na12 0.0570(11) 0.0569(11) 0.0569(11) 0.0314(6) 0.0162(3) 0.0284(5)
Na14 0.0570(11) 0.0569(11) 0.0569(11) 0.0314(6) 0.0162(3) 0.0284(5)
Na15 0.0570(11) 0.0569(11) 0.0569(11) 0.0314(6) 0.0162(3) 0.0284(5)
Na16 0.0570(11) 0.0569(11) 0.0569(11) 0.0314(6) 0.0162(3) 0.0284(5)
Na17 0.0570(11) 0.0569(11) 0.0569(11) 0.0314(6) 0.0162(3) 0.0284(5)
Na21 0.0570(11) 0.0569(11) 0.0569(11) 0.0314(6) 0.0162(3) 0.0284(5)
Na22 0.0570(11) 0.0569(11) 0.0569(11) 0.0314(6) 0.0162(3) 0.0284(5)
Na23 0.0570(11) 0.0569(11) 0.0569(11) 0.0314(6) 0.0162(3) 0.0284(5)
Na24 0.0570(11) 0.0569(11) 0.0569(11) 0.0314(6) 0.0162(3) 0.0284(5)
Na25 0.0570(11) 0.0569(11) 0.0569(11) 0.0314(6) 0.0162(3) 0.0284(5)
Na26 0.0570(11) 0.0569(11) 0.0569(11) 0.0314(6) 0.0162(3) 0.0284(5)
Na31 0.0570(11) 0.0569(11) 0.0569(11) 0.0314(6) 0.0162(3) 0.0284(5)
Na32 0.0570(11) 0.0569(11) 0.0569(11) 0.0314(6) 0.0162(3) 0.0284(5)
Na33 0.0570(11) 0.0569(11) 0.0569(11) 0.0314(6) 0.0162(3) 0.0284(5)
Na34 0.0570(11) 0.0569(11) 0.0569(11) 0.0314(6) 0.0162(3) 0.0284(5)
Na35 0.0570(11) 0.0569(11) 0.0569(11) 0.0314(6) 0.0162(3) 0.0284(5)
Na36 0.0570(11) 0.0569(11) 0.0569(11) 0.0314(6) 0.0162(3) 0.0284(5)
Na37 0.0570(11) 0.0569(11) 0.0569(11) 0.0314(6) 0.0162(3) 0.0284(5)
Na38 0.0570(11) 0.0569(11) 0.0569(11) 0.0314(6) 0.0162(3) 0.0284(5)
Na41 0.0570(11) 0.0569(11) 0.0569(11) 0.0314(6) 0.0162(3) 0.0284(5)
Na42 0.0570(11) 0.0569(11) 0.0569(11) 0.0314(6) 0.0162(3) 0.0284(5)
Na43 0.0570(11) 0.0569(11) 0.0569(11) 0.0314(6) 0.0162(3) 0.0284(5)
Na44 0.0570(11) 0.0569(11) 0.0569(11) 0.0314(6) 0.0162(3) 0.0284(5)
Na45 0.0570(11) 0.0569(11) 0.0569(11) 0.0314(6) 0.0162(3) 0.0284(5)
Na46 0.0570(11) 0.0569(11) 0.0569(11) 0.0314(6) 0.0162(3) 0.0284(5)
Na47 0.0570(11) 0.0569(11) 0.0569(11) 0.0314(6) 0.0162(3) 0.0284(5)
Na51 0.0570(11) 0.0569(11) 0.0569(11) 0.0314(6) 0.0162(3) 0.0284(5)
Na52 0.0570(11) 0.0569(11) 0.0569(11) 0.0314(6) 0.0162(3) 0.0284(5)
Na53 0.0570(11) 0.0569(11) 0.0569(11) 0.0314(6) 0.0162(3) 0.0284(5)
Na54 0.0570(11) 0.0569(11) 0.0569(11) 0.0314(6) 0.0162(3) 0.0284(5)
Na55 0.0570(11) 0.0569(11) 0.0569(11) 0.0314(6) 0.0162(3) 0.0284(5)
Na56 0.0570(11) 0.0569(11) 0.0569(11) 0.0314(6) 0.0162(3) 0.0284(5)
Na71 0.0570(11) 0.0569(11) 0.0569(11) 0.0314(6) 0.0162(3) 0.0284(5)
Na72 0.0570(11) 0.0569(11) 0.0569(11) 0.0314(6) 0.0162(3) 0.0284(5)
Na73 0.0570(11) 0.0569(11) 0.0569(11) 0.0314(6) 0.0162(3) 0.0284(5)
Na74 0.0570(11) 0.0569(11) 0.0569(11) 0.0314(6) 0.0162(3) 0.0284(5)
Na75 0.0570(11) 0.0569(11) 0.0569(11) 0.0314(6) 0.0162(3) 0.0284(5)
Na76 0.0570(11) 0.0569(11) 0.0569(11) 0.0314(6) 0.0162(3) 0.0284(5)
Na80 0.0570(11) 0.0569(11) 0.0569(11) 0.0314(6) 0.0162(3) 0.0284(5)
O2 0.0764(10) 0.0764(10) 0.0764(10) 0.0421(6) 0.0218(3) 0.0383(5)
O3 0.0764(10) 0.0764(10) 0.0764(10) 0.0421(6) 0.0218(3) 0.0383(5)
O8 0.0764(10) 0.0764(10) 0.0764(10) 0.0421(6) 0.0218(3) 0.0383(5)
O10 0.0764(10) 0.0764(10) 0.0764(10) 0.0421(6) 0.0218(3) 0.0383(5)
O11 0.0764(10) 0.0764(10) 0.0764(10) 0.0421(6) 0.0218(3) 0.0383(5)
O13 0.0764(10) 0.0764(10) 0.0764(10) 0.0421(6) 0.0218(3) 0.0383(5)
O15 0.0764(10) 0.0764(10) 0.0764(10) 0.0421(6) 0.0218(3) 0.0383(5)
O18 0.0764(10) 0.0764(10) 0.0764(10) 0.0421(6) 0.0218(3) 0.0383(5)
O20 0.0764(10) 0.0764(10) 0.0764(10) 0.0421(6) 0.0218(3) 0.0383(5)
O21 0.0764(10) 0.0764(10) 0.0764(10) 0.0421(6) 0.0218(3) 0.0383(5)
O23 0.0764(10) 0.0764(10) 0.0764(10) 0.0421(6) 0.0218(3) 0.0383(5)
O25 0.0764(10) 0.0764(10) 0.0764(10) 0.0421(6) 0.0218(3) 0.0383(5)
O26 0.0764(10) 0.0764(10) 0.0764(10) 0.0421(6) 0.0218(3) 0.0383(5)
O27 0.0764(10) 0.0764(10) 0.0764(10) 0.0421(6) 0.0218(3) 0.0383(5)
O29 0.0764(10) 0.0764(10) 0.0764(10) 0.0421(6) 0.0218(3) 0.0383(5)
O30 0.0764(10) 0.0764(10) 0.0764(10) 0.0421(6) 0.0218(3) 0.0383(5)
O32 0.0764(10) 0.0764(10) 0.0764(10) 0.0421(6) 0.0218(3) 0.0383(5)
O33 0.0764(10) 0.0764(10) 0.0764(10) 0.0421(6) 0.0218(3) 0.0383(5)
O37 0.0764(10) 0.0764(10) 0.0764(10) 0.0421(6) 0.0218(3) 0.0383(5)
O39 0.0764(10) 0.0764(10) 0.0764(10) 0.0421(6) 0.0218(3) 0.0383(5)
O42 0.0764(10) 0.0764(10) 0.0764(10) 0.0421(6) 0.0218(3) 0.0383(5)
O43 0.0764(10) 0.0764(10) 0.0764(10) 0.0421(6) 0.0218(3) 0.0383(5)
O44 0.0764(10) 0.0764(10) 0.0764(10) 0.0421(6) 0.0218(3) 0.0383(5)
O45 0.0764(10) 0.0764(10) 0.0764(10) 0.0421(6) 0.0218(3) 0.0383(5)
O46 0.0764(10) 0.0764(10) 0.0764(10) 0.0421(6) 0.0218(3) 0.0383(5)
O47 0.0764(10) 0.0764(10) 0.0764(10) 0.0421(6) 0.0218(3) 0.0383(5)
O48 0.0764(10) 0.0764(10) 0.0764(10) 0.0421(6) 0.0218(3) 0.0383(5)
O49 0.0764(10) 0.0764(10) 0.0764(10) 0.0421(6) 0.0218(3) 0.0383(5)
O50 0.0764(10) 0.0764(10) 0.0764(10) 0.0421(6) 0.0218(3) 0.0383(5)
O51 0.0764(10) 0.0764(10) 0.0764(10) 0.0421(6) 0.0218(3) 0.0383(5)
O52 0.0764(10) 0.0764(10) 0.0764(10) 0.0421(6) 0.0218(3) 0.0383(5)
O53 0.0764(10) 0.0764(10) 0.0764(10) 0.0421(6) 0.0218(3) 0.0383(5)
O54 0.0764(10) 0.0764(10) 0.0764(10) 0.0421(6) 0.0218(3) 0.0383(5)
O55 0.0764(10) 0.0764(10) 0.0764(10) 0.0421(6) 0.0218(3) 0.0383(5)
O56 0.0764(10) 0.0764(10) 0.0764(10) 0.0421(6) 0.0218(3) 0.0383(5)
O58 0.0764(10) 0.0764(10) 0.0764(10) 0.0421(6) 0.0218(3) 0.0383(5)
O59 0.0764(10) 0.0764(10) 0.0764(10) 0.0421(6) 0.0218(3) 0.0383(5)
O61 0.0764(10) 0.0764(10) 0.0764(10) 0.0421(6) 0.0218(3) 0.0383(5)
O63 0.0764(10) 0.0764(10) 0.0764(10) 0.0421(6) 0.0218(3) 0.0383(5)
O66 0.0764(10) 0.0764(10) 0.0764(10) 0.0421(6) 0.0218(3) 0.0383(5)
O68 0.0764(10) 0.0764(10) 0.0764(10) 0.0421(6) 0.0218(3) 0.0383(5)
O77 0.0764(10) 0.0764(10) 0.0764(10) 0.0421(6) 0.0218(3) 0.0383(5)
O82 0.0764(10) 0.0764(10) 0.0764(10) 0.0421(6) 0.0218(3) 0.0383(5)
O84 0.0764(10) 0.0764(10) 0.0764(10) 0.0421(6) 0.0218(3) 0.0383(5)
O85 0.0764(10) 0.0764(10) 0.0764(10) 0.0421(6) 0.0218(3) 0.0383(5)
O86 0.0764(10) 0.0764(10) 0.0764(10) 0.0421(6) 0.0218(3) 0.0383(5)
O87 0.0764(10) 0.0764(10) 0.0764(10) 0.0421(6) 0.0218(3) 0.0383(5)
O88 0.0764(10) 0.0764(10) 0.0764(10) 0.0421(6) 0.0218(3) 0.0383(5)
O89 0.0764(10) 0.0764(10) 0.0764(10) 0.0421(6) 0.0218(3) 0.0383(5)
O90 0.0764(10) 0.0764(10) 0.0764(10) 0.0421(6) 0.0218(3) 0.0383(5)
O91 0.0764(10) 0.0764(10) 0.0764(10) 0.0421(6) 0.0218(3) 0.0383(5)
O92 0.0764(10) 0.0764(10) 0.0764(10) 0.0421(6) 0.0218(3) 0.0383(5)
O93 0.0764(10) 0.0764(10) 0.0764(10) 0.0421(6) 0.0218(3) 0.0383(5)
O94 0.0764(10) 0.0764(10) 0.0764(10) 0.0421(6) 0.0218(3) 0.0383(5)
O95 0.0764(10) 0.0764(10) 0.0764(10) 0.0421(6) 0.0218(3) 0.0383(5)
O96 0.0764(10) 0.0764(10) 0.0764(10) 0.0421(6) 0.0218(3) 0.0383(5)
O97 0.0764(10) 0.0764(10) 0.0764(10) 0.0421(6) 0.0218(3) 0.0383(5)
O98 0.0764(10) 0.0764(10) 0.0764(10) 0.0421(6) 0.0218(3) 0.0383(5)
O99 0.0764(10) 0.0764(10) 0.0764(10) 0.0421(6) 0.0218(3) 0.0383(5)
O100 0.0764(10) 0.0764(10) 0.0764(10) 0.0421(6) 0.0218(3) 0.0383(5)
O101 0.0764(10) 0.0764(10) 0.0764(10) 0.0421(6) 0.0218(3) 0.0383(5)
O102 0.0764(10) 0.0764(10) 0.0764(10) 0.0421(6) 0.0218(3) 0.0383(5)
O104 0.0764(10) 0.0764(10) 0.0764(10) 0.0421(6) 0.0218(3) 0.0383(5)
O106 0.0764(10) 0.0764(10) 0.0764(10) 0.0421(6) 0.0218(3) 0.0383(5)
O107 0.0764(10) 0.0764(10) 0.0764(10) 0.0421(6) 0.0218(3) 0.0383(5)
O109 0.0764(10) 0.0764(10) 0.0764(10) 0.0421(6) 0.0218(3) 0.0383(5)
O110 0.0764(10) 0.0764(10) 0.0764(10) 0.0421(6) 0.0218(3) 0.0383(5)
O111 0.0764(10) 0.0764(10) 0.0764(10) 0.0421(6) 0.0218(3) 0.0383(5)
O113 0.0764(10) 0.0764(10) 0.0764(10) 0.0421(6) 0.0218(3) 0.0383(5)
O114 0.0764(10) 0.0764(10) 0.0764(10) 0.0421(6) 0.0218(3) 0.0383(5)
O115 0.0764(10) 0.0764(10) 0.0764(10) 0.0421(6) 0.0218(3) 0.0383(5)
O116 0.0764(10) 0.0764(10) 0.0764(10) 0.0421(6) 0.0218(3) 0.0383(5)
O118 0.0764(10) 0.0764(10) 0.0764(10) 0.0421(6) 0.0218(3) 0.0383(5)
O119 0.0764(10) 0.0764(10) 0.0764(10) 0.0421(6) 0.0218(3) 0.0383(5)
O121 0.0764(10) 0.0764(10) 0.0764(10) 0.0421(6) 0.0218(3) 0.0383(5)
O124 0.0764(10) 0.0764(10) 0.0764(10) 0.0421(6) 0.0218(3) 0.0383(5)
O125 0.0764(10) 0.0764(10) 0.0764(10) 0.0421(6) 0.0218(3) 0.0383(5)
O127 0.0764(10) 0.0764(10) 0.0764(10) 0.0421(6) 0.0218(3) 0.0383(5)
O128 0.0764(10) 0.0764(10) 0.0764(10) 0.0421(6) 0.0218(3) 0.0383(5)
O130 0.0764(10) 0.0764(10) 0.0764(10) 0.0421(6) 0.0218(3) 0.0383(5)
O132 0.0764(10) 0.0764(10) 0.0764(10) 0.0421(6) 0.0218(3) 0.0383(5)
O135 0.0764(10) 0.0764(10) 0.0764(10) 0.0421(6) 0.0218(3) 0.0383(5)
O140 0.0764(10) 0.0764(10) 0.0764(10) 0.0421(6) 0.0218(3) 0.0383(5)
O141 0.0764(10) 0.0764(10) 0.0764(10) 0.0421(6) 0.0218(3) 0.0383(5)
O145 0.0764(10) 0.0764(10) 0.0764(10) 0.0421(6) 0.0218(3) 0.0383(5)
O149 0.0764(10) 0.0764(10) 0.0764(10) 0.0421(6) 0.0218(3) 0.0383(5)
O151 0.0764(10) 0.0764(10) 0.0764(10) 0.0421(6) 0.0218(3) 0.0383(5)
O155 0.0764(10) 0.0764(10) 0.0764(10) 0.0421(6) 0.0218(3) 0.0383(5)
O157 0.0764(10) 0.0764(10) 0.0764(10) 0.0421(6) 0.0218(3) 0.0383(5)
O160 0.0764(10) 0.0764(10) 0.0764(10) 0.0421(6) 0.0218(3) 0.0383(5)
O166 0.0764(10) 0.0764(10) 0.0764(10) 0.0421(6) 0.0218(3) 0.0383(5)
O170 0.0764(10) 0.0764(10) 0.0764(10) 0.0421(6) 0.0218(3) 0.0383(5)
O171 0.0764(10) 0.0764(10) 0.0764(10) 0.0421(6) 0.0218(3) 0.0383(5)
O181 0.0764(10) 0.0764(10) 0.0764(10) 0.0421(6) 0.0218(3) 0.0383(5)
O185 0.0764(10) 0.0764(10) 0.0764(10) 0.0421(6) 0.0218(3) 0.0383(5)
O187 0.0764(10) 0.0764(10) 0.0764(10) 0.0421(6) 0.0218(3) 0.0383(5)
O201 0.0764(10) 0.0764(10) 0.0764(10) 0.0421(6) 0.0218(3) 0.0383(5)
O209 0.0764(10) 0.0764(10) 0.0764(10) 0.0421(6) 0.0218(3) 0.0383(5)
O210 0.0764(10) 0.0764(10) 0.0764(10) 0.0421(6) 0.0218(3) 0.0383(5)
O211 0.0764(10) 0.0764(10) 0.0764(10) 0.0421(6) 0.0218(3) 0.0383(5)
O212 0.0764(10) 0.0764(10) 0.0764(10) 0.0421(6) 0.0218(3) 0.0383(5)
O213 0.0764(10) 0.0764(10) 0.0764(10) 0.0421(6) 0.0218(3) 0.0383(5)
O214 0.0764(10) 0.0764(10) 0.0764(10) 0.0421(6) 0.0218(3) 0.0383(5)
O215 0.0764(10) 0.0764(10) 0.0764(10) 0.0421(6) 0.0218(3) 0.0383(5)
O222 0.0764(10) 0.0764(10) 0.0764(10) 0.0421(6) 0.0218(3) 0.0383(5)
O227 0.0764(10) 0.0764(10) 0.0764(10) 0.0421(6) 0.0218(3) 0.0383(5)
O247 0.0764(10) 0.0764(10) 0.0764(10) 0.0421(6) 0.0218(3) 0.0383(5)
O277 0.0764(10) 0.0764(10) 0.0764(10) 0.0421(6) 0.0218(3) 0.0383(5)
O281 0.0764(10) 0.0764(10) 0.0764(10) 0.0421(6) 0.0218(3) 0.0383(5)
O282 0.0764(10) 0.0764(10) 0.0764(10) 0.0421(6) 0.0218(3) 0.0383(5)
O285 0.0764(10) 0.0764(10) 0.0764(10) 0.0421(6) 0.0218(3) 0.0383(5)
O286 0.0764(10) 0.0764(10) 0.0764(10) 0.0421(6) 0.0218(3) 0.0383(5)
O287 0.0764(10) 0.0764(10) 0.0764(10) 0.0421(6) 0.0218(3) 0.0383(5)
O288 0.0764(10) 0.0764(10) 0.0764(10) 0.0421(6) 0.0218(3) 0.0383(5)
O289 0.0764(10) 0.0764(10) 0.0764(10) 0.0421(6) 0.0218(3) 0.0383(5)
O290 0.0764(10) 0.0764(10) 0.0764(10) 0.0421(6) 0.0218(3) 0.0383(5)
O1A 0.022(4) 0.022(4) 0.022(4) 0.012(2) 0.0064(14) 0.011(2)
O2A 0.019(3) 0.019(3) 0.019(3) 0.010(2) 0.0056(14) 0.0092(19)
O3A 0.023(4) 0.023(4) 0.023(4) 0.013(2) 0.0065(14) 0.012(2)
O4A 0.024(4) 0.025(4) 0.025(4) 0.013(2) 0.0071(14) 0.012(2)
O5A 0.021(4) 0.022(4) 0.021(4) 0.012(2) 0.0059(14) 0.0106(19)
O6A 0.026(4) 0.026(4) 0.026(4) 0.014(2) 0.0075(14) 0.013(2)
O7A 0.018(3) 0.017(3) 0.018(3) 0.010(2) 0.0048(14) 0.0087(19)
O8A 0.022(4) 0.022(4) 0.022(4) 0.012(2) 0.0061(14) 0.011(2)
O9A 0.019(3) 0.019(3) 0.019(3) 0.010(2) 0.0054(14) 0.0094(19)
O10A 0.026(4) 0.025(4) 0.025(4) 0.014(2) 0.0070(14) 0.013(2)
O11A 0.018(3) 0.018(3) 0.018(3) 0.010(2) 0.0050(14) 0.0090(19)
O12A 0.017(3) 0.017(3) 0.017(3) 0.009(2) 0.0047(13) 0.0082(18)
O13A 0.020(3) 0.021(3) 0.020(3) 0.012(2) 0.0057(14) 0.0098(19)
O14A 0.022(4) 0.022(4) 0.022(4) 0.012(2) 0.0063(14) 0.0105(19)
O15A 0.029(4) 0.029(4) 0.029(4) 0.016(2) 0.0084(15) 0.015(2)
O16A 0.031(4) 0.031(4) 0.031(4) 0.017(2) 0.0090(15) 0.015(2)
O17A 0.027(3) 0.027(3) 0.027(3) 0.0149(18) 0.0076(13) 0.0133(17)
O18A 0.026(4) 0.026(4) 0.026(4) 0.014(2) 0.0078(15) 0.013(2)
O19A 0.025(4) 0.024(4) 0.025(4) 0.014(2) 0.0069(14) 0.012(2)
O20A 0.027(4) 0.027(4) 0.027(4) 0.015(2) 0.0076(15) 0.013(2)
O21A 0.026(4) 0.026(4) 0.026(4) 0.015(2) 0.0075(14) 0.013(2)
O22A 0.027(4) 0.027(4) 0.027(4) 0.015(2) 0.0074(15) 0.013(2)
O23A 0.026(4) 0.026(4) 0.026(4) 0.014(2) 0.0071(14) 0.013(2)
O24A 0.024(4) 0.024(4) 0.024(4) 0.013(2) 0.0071(14) 0.012(2)
O25A 0.023(4) 0.023(4) 0.023(4) 0.013(2) 0.0067(14) 0.011(2)
O26A 0.023(4) 0.023(4) 0.024(4) 0.013(2) 0.0067(14) 0.012(2)
O27A 0.026(4) 0.025(4) 0.026(4) 0.014(2) 0.0074(14) 0.013(2)
O28A 0.032(4) 0.033(4) 0.033(4) 0.018(2) 0.0094(15) 0.016(2)
O29A 0.027(4) 0.027(4) 0.027(4) 0.015(2) 0.0077(15) 0.014(2)
O30A 0.023(4) 0.023(4) 0.023(4) 0.013(2) 0.0068(14) 0.012(2)
O31A 0.028(4) 0.028(4) 0.028(4) 0.015(2) 0.0079(15) 0.014(2)
O32A 0.030(4) 0.030(4) 0.030(4) 0.016(2) 0.0086(15) 0.015(2)
O33A 0.028(4) 0.028(4) 0.029(4) 0.016(2) 0.0077(15) 0.014(2)
O34A 0.037(4) 0.036(4) 0.036(4) 0.021(3) 0.0099(16) 0.018(2)
O35A 0.036(4) 0.036(4) 0.036(4) 0.020(2) 0.0103(16) 0.018(2)
O36A 0.024(4) 0.024(4) 0.024(4) 0.014(2) 0.0071(14) 0.012(2)
O37A 0.029(4) 0.029(4) 0.029(4) 0.016(2) 0.0084(15) 0.014(2)
O38A 0.029(3) 0.029(3) 0.030(3) 0.0163(18) 0.0085(13) 0.0147(17)
O39A 0.043(5) 0.043(5) 0.043(5) 0.024(3) 0.0122(17) 0.022(2)
O40A 0.030(4) 0.030(4) 0.030(4) 0.017(2) 0.0085(15) 0.015(2)
O41A 0.032(4) 0.032(4) 0.032(4) 0.018(2) 0.0090(15) 0.016(2)
O42A 0.028(4) 0.028(4) 0.028(4) 0.016(2) 0.0084(15) 0.014(2)
O43A 0.024(4) 0.024(4) 0.024(4) 0.014(2) 0.0066(14) 0.012(2)
O44A 0.035(4) 0.035(4) 0.035(4) 0.019(2) 0.0100(16) 0.017(2)
O45A 0.035(4) 0.035(4) 0.035(4) 0.020(2) 0.0099(16) 0.017(2)
O46A 0.046(5) 0.046(5) 0.046(5) 0.026(3) 0.0128(17) 0.023(3)
O47A 0.037(4) 0.036(4) 0.036(4) 0.021(3) 0.0101(16) 0.018(2)
O48A 0.049(5) 0.049(5) 0.048(5) 0.027(3) 0.0141(17) 0.024(3)
O49A 0.039(5) 0.039(5) 0.039(5) 0.022(3) 0.0111(16) 0.019(2)
O50A 0.046(5) 0.046(5) 0.047(5) 0.026(3) 0.0131(17) 0.023(3)
O51A 0.037(4) 0.037(4) 0.037(4) 0.021(3) 0.0105(16) 0.018(2)
O52A 0.016(2) 0.016(2) 0.016(2) 0.0089(14) 0.0045(11) 0.0078(13)
O53A 0.018(2) 0.018(2) 0.018(2) 0.0098(14) 0.0050(11) 0.0086(13)
O54A 0.016(2) 0.016(2) 0.016(2) 0.0091(14) 0.0048(11) 0.0080(13)
O55A 0.018(2) 0.018(2) 0.018(2) 0.0097(14) 0.0048(11) 0.0088(13)
O56A 0.025(2) 0.025(2) 0.025(2) 0.0139(14) 0.0069(11) 0.0120(14)
O57A 0.025(2) 0.025(2) 0.025(2) 0.0139(14) 0.0071(11) 0.0122(14)
O58A 0.024(2) 0.024(2) 0.024(2) 0.0132(14) 0.0067(11) 0.0118(13)
O59A 0.024(2) 0.024(2) 0.024(2) 0.0132(14) 0.0068(11) 0.0116(14)
O1B 0.019(3) 0.018(3) 0.018(3) 0.010(2) 0.0051(14) 0.0089(19)
O2B 0.018(3) 0.018(3) 0.018(3) 0.010(2) 0.0048(14) 0.0092(19)
O3B 0.019(3) 0.019(3) 0.019(3) 0.011(2) 0.0059(14) 0.0093(19)
O4B 0.016(3) 0.016(3) 0.015(3) 0.0087(19) 0.0046(13) 0.0078(18)
O5B 0.017(3) 0.017(3) 0.017(3) 0.009(2) 0.0050(13) 0.0081(18)
O6B 0.018(3) 0.018(3) 0.018(3) 0.010(2) 0.0049(14) 0.0093(19)
O7B 0.019(3) 0.019(3) 0.019(3) 0.011(2) 0.0052(14) 0.0093(19)
O8B 0.020(3) 0.020(3) 0.020(3) 0.011(2) 0.0058(14) 0.0098(19)
O9B 0.013(3) 0.012(3) 0.012(3) 0.0071(19) 0.0032(13) 0.0061(17)
O10B 0.024(4) 0.024(4) 0.024(4) 0.013(2) 0.0067(14) 0.012(2)
O11B 0.019(3) 0.020(3) 0.020(3) 0.011(2) 0.0054(14) 0.0100(19)
O12B 0.016(3) 0.016(3) 0.016(3) 0.009(2) 0.0046(13) 0.0083(18)
O13B 0.018(3) 0.018(3) 0.017(3) 0.010(2) 0.0052(14) 0.0085(18)
O14B 0.021(4) 0.021(3) 0.021(3) 0.011(2) 0.0058(14) 0.0104(19)
O15B 0.023(4) 0.023(4) 0.023(4) 0.013(2) 0.0066(14) 0.012(2)
O16B 0.031(4) 0.031(4) 0.031(4) 0.017(2) 0.0086(15) 0.016(2)
O17B 0.020(2) 0.019(2) 0.020(2) 0.0110(13) 0.0057(11) 0.0088(13)
O18B 0.030(4) 0.029(4) 0.030(4) 0.016(2) 0.0081(15) 0.015(2)
O19B 0.032(4) 0.032(4) 0.032(4) 0.018(2) 0.0092(15) 0.016(2)
O20B 0.028(4) 0.028(4) 0.028(4) 0.015(2) 0.0078(15) 0.014(2)
O21B 0.029(4) 0.029(4) 0.029(4) 0.016(2) 0.0084(15) 0.015(2)
O22B 0.023(4) 0.022(4) 0.022(4) 0.012(2) 0.0060(14) 0.011(2)
O23B 0.022(4) 0.022(4) 0.022(4) 0.012(2) 0.0063(14) 0.011(2)
O24B 0.016(3) 0.016(3) 0.017(3) 0.009(2) 0.0046(13) 0.0084(18)
O25B 0.019(3) 0.019(3) 0.019(3) 0.010(2) 0.0054(14) 0.0092(19)
O26B 0.021(4) 0.021(4) 0.021(4) 0.012(2) 0.0062(14) 0.0104(19)
O27B 0.027(4) 0.027(4) 0.027(4) 0.015(2) 0.0076(15) 0.014(2)
O28B 0.023(4) 0.023(4) 0.022(4) 0.013(2) 0.0064(14) 0.011(2)
O29B 0.027(4) 0.027(4) 0.027(4) 0.015(2) 0.0076(15) 0.013(2)
O30B 0.026(4) 0.026(4) 0.026(4) 0.015(2) 0.0076(15) 0.013(2)
O31B 0.026(4) 0.026(4) 0.026(4) 0.014(2) 0.0071(14) 0.013(2)
O32B 0.028(4) 0.029(4) 0.028(4) 0.016(2) 0.0081(15) 0.014(2)
O33B 0.026(4) 0.026(4) 0.026(4) 0.014(2) 0.0074(14) 0.013(2)
O34B 0.036(4) 0.035(4) 0.035(4) 0.020(2) 0.0099(16) 0.018(2)
O35B 0.034(4) 0.034(4) 0.034(4) 0.019(2) 0.0095(15) 0.017(2)
O36B 0.031(4) 0.031(4) 0.031(4) 0.017(2) 0.0084(15) 0.016(2)
O37B 0.036(4) 0.036(4) 0.036(4) 0.020(3) 0.0101(16) 0.018(2)
O38B 0.032(3) 0.032(3) 0.031(3) 0.0175(19) 0.0091(13) 0.0156(17)
O39B 0.040(5) 0.040(5) 0.040(5) 0.022(3) 0.0114(16) 0.020(2)
O40B 0.025(4) 0.026(4) 0.025(4) 0.014(2) 0.0069(14) 0.013(2)
O41B 0.028(4) 0.028(4) 0.028(4) 0.015(2) 0.0080(15) 0.014(2)
O42B 0.027(4) 0.027(4) 0.027(4) 0.015(2) 0.0075(15) 0.014(2)
O43B 0.022(4) 0.022(4) 0.022(4) 0.012(2) 0.0062(14) 0.011(2)
O44B 0.029(4) 0.029(4) 0.029(4) 0.016(2) 0.0084(15) 0.015(2)
O45B 0.027(4) 0.027(4) 0.027(4) 0.014(2) 0.0076(15) 0.014(2)
O46B 0.039(5) 0.040(5) 0.039(5) 0.022(3) 0.0112(16) 0.020(2)
O47B 0.032(4) 0.031(4) 0.031(4) 0.017(2) 0.0086(15) 0.016(2)
O48B 0.040(5) 0.040(5) 0.040(5) 0.022(3) 0.0113(16) 0.020(2)
O49B 0.031(4) 0.031(4) 0.031(4) 0.017(2) 0.0089(15) 0.015(2)
O50B 0.041(5) 0.041(5) 0.041(5) 0.023(3) 0.0120(16) 0.021(2)
O51B 0.031(4) 0.031(4) 0.031(4) 0.017(2) 0.0089(15) 0.016(2)
O52B 0.016(2) 0.016(2) 0.016(2) 0.0086(14) 0.0044(11) 0.0079(13)
O53B 0.018(2) 0.017(2) 0.017(2) 0.0097(14) 0.0049(11) 0.0086(13)
O54B 0.017(2) 0.017(2) 0.017(2) 0.0095(14) 0.0047(11) 0.0083(13)
O55B 0.016(2) 0.016(2) 0.016(2) 0.0093(14) 0.0044(11) 0.0080(13)
O56B 0.023(2) 0.023(2) 0.023(2) 0.0123(14) 0.0064(11) 0.0115(13)
O57B 0.021(2) 0.021(2) 0.021(2) 0.0116(14) 0.0058(11) 0.0104(13)
O58B 0.020(2) 0.021(2) 0.020(2) 0.0113(14) 0.0054(11) 0.0104(13)
O59B 0.022(2) 0.022(2) 0.022(2) 0.0119(14) 0.0060(11) 0.0109(13)
O1C 0.020(3) 0.020(3) 0.020(3) 0.011(2) 0.0056(14) 0.0095(19)
O2C 0.019(3) 0.019(3) 0.019(3) 0.010(2) 0.0055(14) 0.0091(19)
O3C 0.022(4) 0.022(4) 0.022(4) 0.012(2) 0.0062(14) 0.011(2)
O4C 0.020(3) 0.020(3) 0.020(3) 0.011(2) 0.0056(14) 0.0099(19)
O5C 0.018(3) 0.018(3) 0.018(3) 0.010(2) 0.0049(14) 0.0087(18)
O6C 0.019(3) 0.019(3) 0.019(3) 0.011(2) 0.0055(14) 0.0092(19)
O7C 0.018(3) 0.018(3) 0.018(3) 0.010(2) 0.0050(14) 0.0091(19)
O8C 0.021(4) 0.021(4) 0.021(3) 0.012(2) 0.0061(14) 0.0106(19)
O9C 0.018(3) 0.018(3) 0.018(3) 0.010(2) 0.0050(14) 0.0086(18)
O10C 0.022(4) 0.022(4) 0.021(4) 0.012(2) 0.0061(14) 0.0107(19)
O11C 0.021(3) 0.020(3) 0.020(3) 0.011(2) 0.0057(14) 0.0101(19)
O12C 0.023(4) 0.024(4) 0.023(4) 0.013(2) 0.0067(14) 0.012(2)
O13C 0.019(3) 0.018(3) 0.018(3) 0.010(2) 0.0052(14) 0.0090(19)
O14C 0.024(4) 0.024(4) 0.023(4) 0.013(2) 0.0067(14) 0.012(2)
O15C 0.021(4) 0.021(3) 0.021(3) 0.012(2) 0.0059(14) 0.0104(19)
O16C 0.024(4) 0.024(4) 0.024(4) 0.013(2) 0.0069(14) 0.012(2)
O17C 0.024(4) 0.025(4) 0.024(4) 0.014(2) 0.0071(14) 0.012(2)
O18C 0.024(4) 0.024(4) 0.024(4) 0.013(2) 0.0066(14) 0.012(2)
O19C 0.018(2) 0.018(2) 0.018(2) 0.0102(13) 0.0049(11) 0.0086(13)
O20C 0.025(4) 0.025(4) 0.025(4) 0.014(2) 0.0072(14) 0.012(2)
O21C 0.029(4) 0.029(4) 0.028(4) 0.016(2) 0.0081(15) 0.014(2)
O22C 0.024(4) 0.024(4) 0.024(4) 0.013(2) 0.0068(14) 0.012(2)
O23C 0.022(4) 0.022(4) 0.022(4) 0.012(2) 0.0062(14) 0.0108(19)
O24C 0.025(4) 0.025(4) 0.025(4) 0.014(2) 0.0070(14) 0.012(2)
O25C 0.021(4) 0.021(3) 0.021(3) 0.012(2) 0.0060(14) 0.0104(19)
O26C 0.019(3) 0.020(3) 0.019(3) 0.011(2) 0.0057(14) 0.0095(19)
O27C 0.028(4) 0.028(4) 0.028(4) 0.016(2) 0.0080(15) 0.014(2)
O28C 0.025(4) 0.025(4) 0.025(4) 0.014(2) 0.0074(14) 0.013(2)
O29C 0.026(4) 0.026(4) 0.026(4) 0.014(2) 0.0076(14) 0.013(2)
O30C 0.023(4) 0.023(4) 0.023(4) 0.013(2) 0.0066(14) 0.011(2)
O31C 0.026(4) 0.026(4) 0.025(4) 0.014(2) 0.0071(14) 0.013(2)
O32C 0.026(4) 0.026(4) 0.026(4) 0.015(2) 0.0075(14) 0.013(2)
O33C 0.029(4) 0.029(4) 0.029(4) 0.016(2) 0.0081(15) 0.014(2)
O34C 0.039(5) 0.039(4) 0.039(4) 0.021(3) 0.0113(16) 0.020(2)
O35C 0.030(4) 0.030(4) 0.030(4) 0.017(2) 0.0089(15) 0.015(2)
O36C 0.030(4) 0.030(4) 0.030(4) 0.017(2) 0.0084(15) 0.015(2)
O37C 0.035(4) 0.035(4) 0.035(4) 0.020(2) 0.0099(16) 0.017(2)
O38C 0.027(4) 0.027(4) 0.027(4) 0.015(2) 0.0077(15) 0.013(2)
O39C 0.035(4) 0.035(4) 0.035(4) 0.019(2) 0.0099(16) 0.018(2)
O40C 0.030(4) 0.031(4) 0.030(4) 0.017(2) 0.0084(15) 0.015(2)
O41C 0.034(4) 0.034(4) 0.034(4) 0.019(2) 0.0095(15) 0.017(2)
O42C 0.032(4) 0.032(4) 0.032(4) 0.018(2) 0.0091(15) 0.016(2)
O43C 0.026(4) 0.026(4) 0.026(4) 0.015(2) 0.0072(14) 0.013(2)
O44C 0.030(4) 0.030(4) 0.030(4) 0.017(2) 0.0083(15) 0.015(2)
O45C 0.026(4) 0.026(4) 0.026(4) 0.015(2) 0.0075(14) 0.013(2)
O46C 0.057(6) 0.057(6) 0.057(6) 0.031(3) 0.0162(19) 0.029(3)
O47C 0.031(4) 0.031(4) 0.031(4) 0.017(2) 0.0093(15) 0.015(2)
O48C 0.043(5) 0.043(5) 0.043(5) 0.024(3) 0.0122(17) 0.021(3)
O49C 0.033(4) 0.033(4) 0.033(4) 0.018(2) 0.0095(15) 0.016(2)
O50C 0.048(5) 0.048(5) 0.048(5) 0.026(3) 0.0137(17) 0.024(3)
O51C 0.030(4) 0.031(4) 0.030(4) 0.017(2) 0.0087(15) 0.015(2)
O52C 0.015(2) 0.016(2) 0.015(2) 0.0087(14) 0.0043(11) 0.0076(13)
O53C 0.016(2) 0.016(2) 0.016(2) 0.0088(14) 0.0043(11) 0.0076(13)
O54C 0.016(2) 0.016(2) 0.016(2) 0.0090(14) 0.0046(11) 0.0078(13)
O55C 0.016(2) 0.016(2) 0.016(2) 0.0088(14) 0.0045(11) 0.0074(13)
O56C 0.020(2) 0.021(2) 0.020(2) 0.0116(14) 0.0058(11) 0.0100(13)
O57C 0.021(2) 0.021(2) 0.021(2) 0.0119(14) 0.0060(11) 0.0100(13)
O58C 0.019(2) 0.019(2) 0.019(2) 0.0107(14) 0.0057(11) 0.0095(13)
O59C 0.023(2) 0.024(2) 0.024(2) 0.0130(14) 0.0069(11) 0.0114(13)
O1D 0.015(3) 0.015(3) 0.015(3) 0.0086(19) 0.0043(13) 0.0072(18)
O2D 0.018(3) 0.019(3) 0.019(3) 0.010(2) 0.0053(14) 0.0094(19)
O3D 0.020(3) 0.020(3) 0.020(3) 0.011(2) 0.0057(14) 0.0099(19)
O4D 0.023(4) 0.022(4) 0.023(4) 0.012(2) 0.0063(14) 0.011(2)
O5D 0.023(4) 0.023(4) 0.023(4) 0.013(2) 0.0066(14) 0.012(2)
O6D 0.020(4) 0.021(3) 0.021(3) 0.011(2) 0.0059(14) 0.0101(19)
O7D 0.021(4) 0.021(3) 0.021(3) 0.012(2) 0.0061(14) 0.0103(19)
O8D 0.018(3) 0.018(3) 0.018(3) 0.010(2) 0.0050(14) 0.0093(19)
O9D 0.020(3) 0.020(3) 0.020(3) 0.011(2) 0.0056(14) 0.0102(19)
O10D 0.019(3) 0.019(3) 0.019(3) 0.010(2) 0.0052(14) 0.0096(19)
O11D 0.020(3) 0.020(3) 0.020(3) 0.011(2) 0.0055(14) 0.0099(19)
O12D 0.022(4) 0.022(4) 0.022(4) 0.012(2) 0.0069(14) 0.011(2)
O13D 0.018(3) 0.018(3) 0.018(3) 0.010(2) 0.0056(14) 0.0088(19)
O14D 0.022(4) 0.023(4) 0.022(4) 0.012(2) 0.0062(14) 0.011(2)
O15D 0.027(4) 0.027(4) 0.027(4) 0.015(2) 0.0077(15) 0.014(2)
O16D 0.028(4) 0.028(4) 0.028(4) 0.016(2) 0.0083(15) 0.014(2)
O17D 0.034(4) 0.034(4) 0.034(4) 0.019(2) 0.0098(15) 0.017(2)
O18D 0.029(4) 0.029(4) 0.029(4) 0.016(2) 0.0082(15) 0.014(2)
O19D 0.031(4) 0.031(4) 0.031(4) 0.017(2) 0.0090(15) 0.016(2)
O20D 0.034(4) 0.034(4) 0.033(4) 0.019(2) 0.0096(15) 0.017(2)
O21D 0.029(4) 0.029(4) 0.029(4) 0.016(2) 0.0081(15) 0.014(2)
O22D 0.026(4) 0.026(4) 0.026(4) 0.014(2) 0.0077(14) 0.013(2)
O23D 0.022(4) 0.022(4) 0.022(4) 0.012(2) 0.0065(14) 0.011(2)
O24D 0.027(4) 0.027(4) 0.027(4) 0.015(2) 0.0078(15) 0.013(2)
O25D 0.026(4) 0.026(4) 0.026(4) 0.015(2) 0.0076(14) 0.013(2)
O26D 0.023(4) 0.023(4) 0.023(4) 0.013(2) 0.0065(14) 0.012(2)
O27D 0.022(4) 0.022(4) 0.022(4) 0.012(2) 0.0061(14) 0.0109(19)
O28D 0.024(4) 0.023(4) 0.023(4) 0.013(2) 0.0068(14) 0.012(2)
O29D 0.032(4) 0.032(4) 0.032(4) 0.018(2) 0.0095(15) 0.016(2)
O30D 0.025(4) 0.025(4) 0.025(4) 0.014(2) 0.0072(14) 0.012(2)
O31D 0.027(4) 0.027(4) 0.027(4) 0.015(2) 0.0078(15) 0.014(2)
O32D 0.027(4) 0.027(4) 0.027(4) 0.015(2) 0.0076(15) 0.013(2)
O33D 0.038(4) 0.039(4) 0.039(4) 0.021(3) 0.0109(16) 0.020(2)
O34D 0.037(4) 0.037(4) 0.037(4) 0.020(3) 0.0106(16) 0.018(2)
O35D 0.031(4) 0.031(4) 0.031(4) 0.017(2) 0.0091(15) 0.016(2)
O36D 0.037(4) 0.037(4) 0.037(4) 0.020(3) 0.0110(16) 0.019(2)
O37D 0.033(4) 0.033(4) 0.033(4) 0.018(2) 0.0099(15) 0.017(2)
O38D 0.034(4) 0.033(4) 0.033(4) 0.019(2) 0.0095(15) 0.017(2)
O39D 0.046(5) 0.047(5) 0.047(5) 0.026(3) 0.0133(17) 0.023(3)
O40D 0.032(4) 0.032(4) 0.032(4) 0.017(2) 0.0089(15) 0.016(2)
O41D 0.032(4) 0.032(4) 0.032(4) 0.018(2) 0.0093(15) 0.016(2)
O42D 0.031(4) 0.031(4) 0.031(4) 0.017(2) 0.0089(15) 0.016(2)
O43D 0.031(4) 0.031(4) 0.031(4) 0.017(2) 0.0088(15) 0.016(2)
O44D 0.037(4) 0.037(4) 0.037(4) 0.020(3) 0.0105(16) 0.019(2)
O45D 0.036(4) 0.036(4) 0.036(4) 0.020(2) 0.0099(16) 0.018(2)
O46D 0.044(3) 0.044(3) 0.044(3) 0.024(2) 0.0127(14) 0.0221(19)
O47D 0.036(4) 0.036(4) 0.036(4) 0.020(2) 0.0105(16) 0.018(2)
O48D 0.044(5) 0.043(5) 0.044(5) 0.024(3) 0.0127(17) 0.022(3)
O49D 0.039(5) 0.039(4) 0.039(4) 0.021(3) 0.0112(16) 0.020(2)
O50D 0.049(5) 0.049(5) 0.050(5) 0.027(3) 0.0139(18) 0.025(3)
O51D 0.038(4) 0.038(4) 0.038(4) 0.021(3) 0.0107(16) 0.019(2)
O52D 0.013(2) 0.013(2) 0.013(2) 0.0073(13) 0.0036(11) 0.0063(13)
O53D 0.014(2) 0.014(2) 0.014(2) 0.0076(13) 0.0040(11) 0.0067(13)
O54D 0.014(2) 0.014(2) 0.014(2) 0.0079(14) 0.0042(11) 0.0072(13)
O55D 0.015(2) 0.015(2) 0.015(2) 0.0081(14) 0.0043(11) 0.0075(13)
O56D 0.021(2) 0.021(2) 0.022(2) 0.0120(14) 0.0061(11) 0.0108(13)
O57D 0.022(2) 0.021(2) 0.022(2) 0.0120(14) 0.0064(11) 0.0107(13)
O58D 0.021(2) 0.021(2) 0.022(2) 0.0119(14) 0.0060(11) 0.0109(13)
O59D 0.024(2) 0.024(2) 0.024(2) 0.0130(14) 0.0067(11) 0.0120(13)
O1E 0.024(4) 0.023(4) 0.023(4) 0.013(2) 0.0070(14) 0.011(2)
O2E 0.019(3) 0.019(3) 0.019(3) 0.011(2) 0.0056(14) 0.0094(19)
O3E 0.021(4) 0.021(4) 0.021(4) 0.012(2) 0.0057(14) 0.0104(19)
O4E 0.021(4) 0.021(3) 0.021(3) 0.012(2) 0.0062(14) 0.0103(19)
O5E 0.021(4) 0.021(3) 0.021(3) 0.011(2) 0.0057(14) 0.0107(19)
O6E 0.019(3) 0.019(3) 0.019(3) 0.011(2) 0.0052(14) 0.0095(19)
P1A 0.0164(14) 0.0163(14) 0.0160(14) 0.0098(10) 0.0050(9) 0.0071(9)
P2A 0.0236(15) 0.0231(15) 0.0236(15) 0.0140(10) 0.0067(9) 0.0110(10)
P1B 0.0152(14) 0.0151(14) 0.0151(14) 0.0086(10) 0.0042(9) 0.0075(9)
P2B 0.0200(15) 0.0201(14) 0.0195(14) 0.0110(10) 0.0054(9) 0.0102(10)
P1C 0.0153(14) 0.0147(14) 0.0149(14) 0.0088(10) 0.0039(9) 0.0069(9)
P2C 0.0205(15) 0.0215(14) 0.0205(14) 0.0123(10) 0.0062(9) 0.0090(10)
P1D 0.0137(14) 0.0131(14) 0.0138(13) 0.0076(9) 0.0038(9) 0.0065(9)
P2D 0.0216(15) 0.0219(14) 0.0222(14) 0.0120(10) 0.0067(9) 0.0112(10)
Ti1A 0.0184(14) 0.0188(13) 0.0187(13) 0.0115(9) 0.0062(9) 0.0075(9)
Ti2A 0.0185(14) 0.0179(13) 0.0183(13) 0.0107(9) 0.0050(9) 0.0084(9)
Ti3A 0.0200(14) 0.0184(13) 0.0182(13) 0.0114(9) 0.0054(9) 0.0077(9)
Ti1B 0.0193(14) 0.0188(13) 0.0185(13) 0.0108(9) 0.0054(9) 0.0083(9)
Ti2B 0.0185(14) 0.0192(13) 0.0194(13) 0.0094(9) 0.0053(9) 0.0101(9)
Ti3B 0.0182(14) 0.0187(13) 0.0180(13) 0.0100(9) 0.0051(9) 0.0088(9)
Ti1C 0.0175(14) 0.0193(13) 0.0186(13) 0.0105(9) 0.0047(9) 0.0082(9)
Ti2C 0.0169(13) 0.0179(13) 0.0184(13) 0.0103(9) 0.0049(9) 0.0078(9)
Ti3C 0.0184(14) 0.0184(13) 0.0198(13) 0.0113(9) 0.0054(9) 0.0074(9)
Ti1D 0.0194(14) 0.0187(13) 0.0199(13) 0.0114(9) 0.0056(9) 0.0087(9)
Ti2D 0.0167(13) 0.0175(13) 0.0185(13) 0.0101(9) 0.0052(9) 0.0080(9)
Ti3D 0.0183(14) 0.0188(13) 0.0186(13) 0.0102(9) 0.0052(9) 0.0091(9)
W1A 0.0173(8) 0.0223(8) 0.0318(8) 0.0185(5) 0.0065(4) 0.0076(5)
W2A 0.0157(8) 0.0231(8) 0.0207(7) 0.0141(5) 0.0005(4) 0.0039(5)
W3A 0.0178(8) 0.0195(8) 0.0176(7) 0.0102(5) 0.0036(4) 0.0060(5)
W4A 0.0132(8) 0.0184(8) 0.0213(7) 0.0123(5) 0.0031(4) 0.0046(5)
W5A 0.0148(8) 0.0158(8) 0.0226(7) 0.0110(5) 0.0031(4) 0.0015(5)
W6A 0.0201(8) 0.0172(8) 0.0285(8) 0.0138(5) 0.0071(4) 0.0068(5)
W7A 0.0260(8) 0.0316(8) 0.0424(8) 0.0285(5) 0.0103(4) 0.0138(5)
W8A 0.0244(8) 0.0343(8) 0.0284(8) 0.0233(5) 0.0051(4) 0.0109(5)
W9A 0.0243(8) 0.0310(8) 0.0224(7) 0.0179(5) 0.0075(4) 0.0111(5)
W10A 0.0182(8) 0.0257(8) 0.0307(8) 0.0201(5) 0.0075(4) 0.0073(5)
W11A 0.0196(8) 0.0211(8) 0.0349(8) 0.0195(5) 0.0076(4) 0.0040(5)
W12A 0.0281(8) 0.0238(8) 0.0431(8) 0.0241(5) 0.0120(5) 0.0112(5)
W13A 0.0337(8) 0.0406(8) 0.0436(8) 0.0350(6) 0.0119(5) 0.0155(5)
W14A 0.0310(8) 0.0398(8) 0.0381(8) 0.0312(6) 0.0131(4) 0.0137(5)
W15A 0.0314(8) 0.0318(8) 0.0462(8) 0.0313(6) 0.0132(5) 0.0104(5)
W1B 0.0249(8) 0.0163(8) 0.0175(7) 0.0092(5) 0.0022(4) 0.0094(5)
W2B 0.0149(8) 0.0142(7) 0.0175(7) 0.0084(5) 0.0018(4) 0.0005(5)
W3B 0.0110(7) 0.0157(8) 0.0205(7) 0.0074(5) 0.0013(4) 0.0044(5)
W4B 0.0163(8) 0.0155(7) 0.0211(7) 0.0111(5) 0.0026(4) 0.0048(5)
W5B 0.0146(8) 0.0227(8) 0.0195(7) 0.0126(5) 0.0044(4) 0.0052(5)
W6B 0.0182(8) 0.0215(8) 0.0189(7) 0.0087(5) 0.0024(4) 0.0110(5)
W7B 0.0301(8) 0.0194(8) 0.0194(7) 0.0076(5) 0.0025(4) 0.0135(5)
W8B 0.0199(8) 0.0164(8) 0.0184(7) 0.0070(5) -0.0008(4) 0.0042(5)
W9B 0.0169(8) 0.0212(8) 0.0200(7) 0.0094(5) -0.0010(4) 0.0066(5)
W10B 0.0231(8) 0.0259(8) 0.0203(7) 0.0151(5) 0.0028(4) 0.0089(5)
W11B 0.0238(8) 0.0312(8) 0.0194(7) 0.0148(5) 0.0069(4) 0.0114(5)
W12B 0.0265(8) 0.0271(8) 0.0203(7) 0.0083(5) 0.0048(4) 0.0165(5)
W13B 0.0340(8) 0.0246(8) 0.0188(7) 0.0071(5) 0.0010(4) 0.0126(5)
W14B 0.0279(8) 0.0300(8) 0.0174(7) 0.0113(5) 0.0008(4) 0.0109(5)
W15B 0.0323(8) 0.0372(8) 0.0187(7) 0.0094(5) 0.0060(4) 0.0180(5)
W1C 0.0179(8) 0.0194(8) 0.0205(7) 0.0111(5) 0.0051(4) 0.0089(5)
W2C 0.0142(8) 0.0172(7) 0.0158(7) 0.0101(5) 0.0032(4) 0.0037(5)
W3C 0.0151(8) 0.0154(7) 0.0187(7) 0.0108(5) 0.0028(4) 0.0028(5)
W4C 0.0157(8) 0.0150(7) 0.0161(7) 0.0075(5) 0.0022(4) 0.0033(5)
W5C 0.0145(8) 0.0192(8) 0.0174(7) 0.0112(5) 0.0029(4) 0.0044(5)
W6C 0.0165(8) 0.0198(8) 0.0223(7) 0.0138(5) 0.0042(4) 0.0076(5)
W7C 0.0189(8) 0.0341(8) 0.0287(8) 0.0194(5) 0.0097(4) 0.0135(5)
W8C 0.0163(8) 0.0313(8) 0.0240(7) 0.0187(5) 0.0068(4) 0.0060(5)
W9C 0.0165(8) 0.0237(8) 0.0241(7) 0.0156(5) 0.0033(4) 0.0008(5)
W10C 0.0167(8) 0.0208(8) 0.0203(7) 0.0106(5) -0.0006(4) 0.0000(5)
W11C 0.0159(8) 0.0274(8) 0.0214(7) 0.0145(5) 0.0005(4) 0.0050(5)
W12C 0.0172(8) 0.0318(8) 0.0279(8) 0.0191(5) 0.0053(4) 0.0115(5)
W13C 0.0152(8) 0.0489(9) 0.0371(8) 0.0273(6) 0.0087(4) 0.0097(5)
W14C 0.0155(8) 0.0366(8) 0.0351(8) 0.0221(5) 0.0022(4) -0.0005(5)
W15C 0.0155(8) 0.0428(8) 0.0346(8) 0.0239(6) 0.0026(4) 0.0074(5)
W1D 0.0154(8) 0.0220(8) 0.0240(7) 0.0147(5) 0.0076(4) 0.0074(5)
W2D 0.0195(8) 0.0200(8) 0.0178(7) 0.0114(5) 0.0065(4) 0.0084(5)
W3D 0.0167(8) 0.0155(8) 0.0195(7) 0.0080(5) 0.0041(4) 0.0054(5)
W4D 0.0176(8) 0.0173(8) 0.0236(7) 0.0136(5) 0.0094(4) 0.0073(5)
W5D 0.0212(8) 0.0229(8) 0.0196(7) 0.0148(5) 0.0083(4) 0.0103(5)
W6D 0.0135(8) 0.0225(8) 0.0212(7) 0.0117(5) 0.0029(4) 0.0073(5)
W7D 0.0217(8) 0.0345(8) 0.0341(8) 0.0221(5) 0.0128(4) 0.0167(5)
W8D 0.0290(8) 0.0268(8) 0.0255(8) 0.0145(5) 0.0138(4) 0.0167(5)
W9D 0.0280(8) 0.0202(8) 0.0276(8) 0.0113(5) 0.0117(4) 0.0130(5)
W10D 0.0301(8) 0.0236(8) 0.0336(8) 0.0198(5) 0.0154(4) 0.0158(5)
W11D 0.0319(8) 0.0345(8) 0.0316(8) 0.0246(5) 0.0135(4) 0.0207(5)
W12D 0.0232(8) 0.0366(8) 0.0328(8) 0.0217(5) 0.0081(4) 0.0182(5)
W13D 0.0352(8) 0.0382(8) 0.0415(8) 0.0240(5) 0.0201(5) 0.0264(6)
W14D 0.0394(8) 0.0315(8) 0.0446(8) 0.0235(5) 0.0200(5) 0.0243(5)
W15D 0.0381(8) 0.0424(8) 0.0436(8) 0.0286(6) 0.0163(5) 0.0288(6)

loop_
_atom_type_symbol
_atom_type_description
_atom_type_scat_dispersion_real
_atom_type_scat_dispersion_imag
_atom_type_scat_source
O O 0.0106 0.0060 'International Tables Vol C Tables 4.2.6.8 and 6.1.1.4'
H H 0.0000 0.0000 'International Tables Vol C Tables 4.2.6.8 and 6.1.1.4'
Na Na 0.0362 0.0249 'International Tables Vol C Tables 4.2.6.8 and 6.1.1.4'
P P 0.1023 0.0942 'International Tables Vol C Tables 4.2.6.8 and 6.1.1.4'
Ti Ti 0.2776 0.4457 'International Tables Vol C Tables 4.2.6.8 and 6.1.1.4'
W W -0.8490 6.8722 'International Tables Vol C Tables 4.2.6.8 and 6.1.1.4'
Cl Cl 0.1484 0.1585 'International Tables Vol C Tables 4.2.6.8 and 6.1.1.4'
K K 0.2009 0.2494 'International Tables Vol C Tables 4.2.6.8 and 6.1.1.4'

loop_
_geom_angle_atom_site_label_1
_geom_angle_atom_site_label_2
_geom_angle_atom_site_label_3
_geom_angle
_geom_angle_site_symmetry_1
_geom_angle_site_symmetry_3
_geom_angle_publ_flag
O21 K1 Na74 85.9(12) . . ?
O21 K1 Na32 84.4(12) . . ?
Na74 K1 Na32 145.9(8) . . ?
O21 K1 O19C 70.3(11) . 2_566 ?
Na74 K1 O19C 73.8(6) . 2_566 ?
Na32 K1 O19C 72.2(6) . 2_566 ?
O21 K1 O29A 85.9(11) . . ?
Na74 K1 O29A 147.3(7) . . ?
Na32 K1 O29A 64.2(6) . . ?
O19C K1 O29A 131.9(5) 2_566 . ?
O21 K1 O37C 158.9(11) . 2_566 ?
Na74 K1 O37C 74.5(6) . 2_566 ?
Na32 K1 O37C 107.4(7) . 2_566 ?
O19C K1 O37C 96.2(5) 2_566 2_566 ?
O29A K1 O37C 114.9(6) . 2_566 ?
O21 K1 O20 79.4(15) . . ?
Na74 K1 O20 84.5(11) . . ?
Na32 K1 O20 125.4(12) . . ?
O19C K1 O20 143.5(11) 2_566 . ?
O29A K1 O20 62.9(10) . . ?
O37C K1 O20 105.9(11) 2_566 . ?
O21 K1 O36A 140.4(11) . . ?
Na74 K1 O36A 127.8(7) . . ?
Na32 K1 O36A 76.8(6) . . ?
O19C K1 O36A 132.9(5) 2_566 . ?
O29A K1 O36A 54.6(5) . . ?
O37C K1 O36A 60.7(5) 2_566 . ?
O20 K1 O36A 83.5(11) . . ?
O21 K1 W9A 114.6(11) . . ?
Na74 K1 W9A 143.8(6) . . ?
Na32 K1 W9A 68.9(6) . . ?
O19C K1 W9A 139.9(4) 2_566 . ?
O29A K1 W9A 28.7(3) . . ?
O37C K1 W9A 86.3(4) 2_566 . ?
O20 K1 W9A 71.5(10) . . ?
O36A K1 W9A 25.8(3) . . ?
O21 K1 W10C 140.5(11) . 2_566 ?
Na74 K1 W10C 66.6(5) . 2_566 ?
Na32 K1 W10C 102.3(6) . 2_566 ?
O19C K1 W10C 74.9(3) 2_566 2_566 ?
O29A K1 W10C 132.4(4) . 2_566 ?
O37C K1 W10C 21.4(4) 2_566 2_566 ?
O20 K1 W10C 122.8(11) . 2_566 ?
O36A K1 W10C 78.3(3) . 2_566 ?
W9A K1 W10C 104.0(2) . 2_566 ?
O21 K1 W4C 88.5(11) . 2_566 ?
Na74 K1 W4C 66.1(5) . 2_566 ?
Na32 K1 W4C 81.1(6) . 2_566 ?
O19C K1 W4C 19.9(3) 2_566 2_566 ?
O29A K1 W4C 145.2(4) . 2_566 ?
O37C K1 W4C 76.5(4) 2_566 2_566 ?
O20 K1 W4C 148.9(10) . 2_566 ?
O36A K1 W4C 121.8(4) . 2_566 ?
W9A K1 W4C 139.0(2) . 2_566 ?
W10C K1 W4C 55.09(11) 2_566 2_566 ?
O11 K2 Na73 86.3(12) . . ?
O11 K2 O39C 156.1(11) . . ?
Na73 K2 O39C 107.1(7) . . ?
O11 K2 O13 84.9(12) . . ?
Na73 K2 O13 127.8(8) . . ?
O39C K2 O13 101.0(7) . . ?
O11 K2 O33B 87.5(11) . 2_577 ?
Na73 K2 O33B 65.1(6) . 2_577 ?
O39C K2 O33B 115.9(6) . 2_577 ?
O13 K2 O33B 63.2(6) . 2_577 ?
O11 K2 Na42 83.2(12) . . ?
Na73 K2 Na42 143.8(8) . . ?
O39C K2 Na42 74.3(6) . . ?
O13 K2 Na42 85.6(7) . . ?
O33B K2 Na42 148.2(6) 2_577 . ?
O11 K2 O21C 70.5(11) . . ?
Na73 K2 O21C 71.9(6) . . ?
O39C K2 O21C 94.5(5) . . ?
O13 K2 O21C 148.2(7) . . ?
O33B K2 O21C 132.7(5) 2_577 . ?
Na42 K2 O21C 72.0(6) . . ?
O11 K2 O34B 141.0(11) . 2_577 ?
Na73 K2 O34B 77.8(6) . 2_577 ?
O39C K2 O34B 62.6(5) . 2_577 ?
O13 K2 O34B 77.6(6) . 2_577 ?
O33B K2 O34B 53.4(5) 2_577 2_577 ?
Na42 K2 O34B 129.0(7) . 2_577 ?
O21C K2 O34B 134.2(5) . 2_577 ?
O11 K2 W7B 115.2(11) . 2_577 ?
Na73 K2 W7B 69.7(6) . 2_577 ?
O39C K2 W7B 88.2(4) . 2_577 ?
O13 K2 W7B 68.3(5) . 2_577 ?
O33B K2 W7B 27.7(3) 2_577 2_577 ?
Na42 K2 W7B 145.3(6) . 2_577 ?
O21C K2 W7B 140.5(4) . 2_577 ?
O34B K2 W7B 25.7(3) 2_577 2_577 ?
O11 K2 Na2 33.6(11) . . ?
Na73 K2 Na2 71.1(7) . . ?
O39C K2 Na2 131.9(6) . . ?
O13 K2 Na2 118.0(7) . . ?
O33B K2 Na2 106.7(5) 2_577 . ?
Na42 K2 Na2 81.5(7) . . ?
O21C K2 Na2 38.0(5) . . ?
O34B K2 Na2 148.4(6) 2_577 . ?
W7B K2 Na2 130.5(4) 2_577 . ?
O11 K2 W12C 139.0(11) . . ?
Na73 K2 W12C 101.8(6) . . ?
O39C K2 W12C 20.5(4) . . ?
O13 K2 W12C 117.8(6) . . ?
O33B K2 W12C 132.5(4) 2_577 . ?
Na42 K2 W12C 66.5(5) . . ?
O21C K2 W12C 74.1(4) . . ?
O34B K2 W12C 79.6(4) 2_577 . ?
W7B K2 W12C 105.1(2) 2_577 . ?
Na2 K2 W12C 111.4(4) . . ?
O11 K2 Na55 117.6(11) . 2_577 ?
Na73 K2 Na55 40.2(6) . 2_577 ?
O39C K2 Na55 68.6(5) . 2_577 ?
O13 K2 Na55 147.1(7) . 2_577 ?
O33B K2 Na55 92.5(5) 2_577 2_577 ?
Na42 K2 Na55 118.8(6) . 2_577 ?
O21C K2 Na55 64.7(5) . 2_577 ?
O34B K2 Na55 69.9(5) 2_577 2_577 ?
W7B K2 Na55 80.0(4) 2_577 2_577 ?
Na2 K2 Na55 88.9(5) . 2_577 ?
W12C K2 Na55 61.6(4) . 2_577 ?
Na71 K3 O17C 68.7(6) . . ?
Na71 K3 O3 125.9(12) . . ?
O17C K3 O3 146.2(12) . . ?
Na71 K3 Na51 142.9(8) . . ?
O17C K3 Na51 74.2(6) . . ?
O3 K3 Na51 87.2(12) . . ?
Na71 K3 O31D 64.8(6) . 2_567 ?
O17C K3 O31D 129.1(5) . 2_567 ?
O3 K3 O31D 62.4(11) . 2_567 ?
Na51 K3 O31D 149.4(7) . 2_567 ?
Na71 K3 O2 79.3(12) . . ?
O17C K3 O2 65.2(11) . . ?
O3 K3 O2 86.5(15) . . ?
Na51 K3 O2 87.7(11) . . ?
O31D K3 O2 86.4(11) 2_567 . ?
Na71 K3 O35C 104.8(7) . . ?
O17C K3 O35C 94.5(5) . . ?
O3 K3 O35C 108.0(11) . . ?
Na51 K3 O35C 75.3(6) . . ?
O31D K3 O35C 116.3(5) 2_567 . ?
O2 K3 O35C 156.7(11) . . ?
Na71 K3 O38D 78.1(7) . 2_567 ?
O17C K3 O38D 132.3(5) . 2_567 ?
O3 K3 O38D 81.2(11) . 2_567 ?
Na51 K3 O38D 128.6(7) . 2_567 ?
O31D K3 O38D 54.7(5) 2_567 2_567 ?
O2 K3 O38D 140.6(11) . 2_567 ?
O35C K3 O38D 61.6(5) . 2_567 ?
Na71 K3 Na43 41.5(7) . 2_567 ?
O17C K3 Na43 41.4(5) . 2_567 ?
O3 K3 Na43 125.9(12) . 2_567 ?
Na51 K3 Na43 107.8(7) . 2_567 ?
O31D K3 Na43 88.6(5) 2_567 2_567 ?
O2 K3 Na43 44.6(11) . 2_567 ?
O35C K3 Na43 126.0(6) . 2_567 ?
O38D K3 Na43 119.5(6) 2_567 2_567 ?
Na71 K3 W11D 69.4(6) . 2_567 ?
O17C K3 W11D 137.1(4) . 2_567 ?
O3 K3 W11D 70.4(11) . 2_567 ?
Na51 K3 W11D 146.1(6) . 2_567 ?
O31D K3 W11D 28.8(3) 2_567 2_567 ?
O2 K3 W11D 115.0(10) . 2_567 ?
O35C K3 W11D 87.5(4) . 2_567 ?
O38D K3 W11D 25.9(3) 2_567 2_567 ?
Na43 K3 W11D 106.0(4) 2_567 2_567 ?
Na71 K3 W2C 78.3(5) . . ?
O17C K3 W2C 19.5(3) . . ?
O3 K3 W2C 151.2(11) . . ?
Na51 K3 W2C 65.6(5) . . ?
O31D K3 W2C 143.0(4) 2_567 . ?
O2 K3 W2C 83.2(10) . . ?
O35C K3 W2C 75.4(4) . . ?
O38D K3 W2C 122.7(4) 2_567 . ?
Na43 K3 W2C 59.6(4) 2_567 . ?
W11D K3 W2C 138.1(2) 2_567 . ?
Na71 K3 Na46 40.3(6) . . ?
O17C K3 Na46 62.4(5) . . ?
O3 K3 Na46 150.0(11) . . ?
Na51 K3 Na46 117.4(6) . . ?
O31D K3 Na46 92.8(5) 2_567 . ?
O2 K3 Na46 109.9(11) . . ?
O35C K3 Na46 66.2(5) . . ?
O38D K3 Na46 70.1(5) 2_567 . ?
Na43 K3 Na46 65.3(5) 2_567 . ?
W11D K3 Na46 79.8(4) 2_567 . ?
W2C K3 Na46 58.3(4) . . ?
Na72 K4 O29B 68.7(6) . 2_677 ?
Na72 K4 O37A 105.1(7) . . ?
O29B K4 O37A 115.1(5) 2_677 . ?
Na72 K4 Na31 137.6(8) . . ?
O29B K4 Na31 149.7(7) 2_677 . ?
O37A K4 Na31 77.0(6) . . ?
Na72 K4 O19A 67.2(6) . . ?
O29B K4 O19A 132.0(5) 2_677 . ?
O37A K4 O19A 93.9(5) . . ?
Na31 K4 O19A 70.5(6) . . ?
Na72 K4 O36B 81.6(6) . 2_677 ?
O29B K4 O36B 54.3(5) 2_677 2_677 ?
O37A K4 O36B 60.9(5) . 2_677 ?
Na31 K4 O36B 130.2(6) . 2_677 ?
O19A K4 O36B 133.4(5) . 2_677 ?
Na72 K4 Na53 129.3(8) . . ?
O29B K4 Na53 61.0(6) 2_677 . ?
O37A K4 Na53 101.8(6) . . ?
Na31 K4 Na53 89.9(7) . . ?
O19A K4 Na53 151.6(6) . . ?
O36B K4 Na53 75.0(6) 2_677 . ?
Na72 K4 O212 118.5(10) . . ?
O29B K4 O212 79.0(10) 2_677 . ?
O37A K4 O212 136.2(9) . . ?
Na31 K4 O212 74.2(10) . . ?
O19A K4 O212 106.4(10) . . ?
O36B K4 O212 119.0(10) 2_677 . ?
Na53 K4 O212 46.7(10) . . ?
Na72 K4 W9B 72.6(6) . 2_677 ?
O29B K4 W9B 28.4(3) 2_677 2_677 ?
O37A K4 W9B 86.8(4) . 2_677 ?
Na31 K4 W9B 148.4(6) . 2_677 ?
O19A K4 W9B 138.5(4) . 2_677 ?
O36B K4 W9B 26.0(3) 2_677 2_677 ?
Na53 K4 W9B 66.8(5) . 2_677 ?
O212 K4 W9B 101.2(9) . 2_677 ?
Na72 K4 Na23 40.1(7) . . ?
O29B K4 Na23 91.5(5) 2_677 . ?
O37A K4 Na23 125.7(6) . . ?
Na31 K4 Na23 103.8(7) . . ?
O19A K4 Na23 41.4(5) . . ?
O36B K4 Na23 121.6(6) 2_677 . ?
Na53 K4 Na23 132.3(6) . . ?
O212 K4 Na23 93.0(9) . . ?
W9B K4 Na23 107.7(4) 2_677 . ?
Na72 K4 W10A 99.1(6) . . ?
O29B K4 W10A 132.4(4) 2_677 . ?
O37A K4 W10A 21.0(3) . . ?
Na31 K4 W10A 67.5(5) . . ?
O19A K4 W10A 73.2(3) . . ?
O36B K4 W10A 78.9(3) 2_677 . ?
Na53 K4 W10A 119.1(5) . . ?
O212 K4 W10A 139.5(9) . . ?
W9B K4 W10A 104.33(19) 2_677 . ?
Na23 K4 W10A 108.3(4) . . ?
Na72 K4 Na34 40.9(6) . 2_677 ?
O29B K4 Na34 94.1(5) 2_677 2_677 ?
O37A K4 Na34 65.2(5) . 2_677 ?
Na31 K4 Na34 115.9(7) . 2_677 ?
O19A K4 Na34 63.2(5) . 2_677 ?
O36B K4 Na34 70.5(5) 2_677 2_677 ?
Na53 K4 Na34 145.2(7) . 2_677 ?
O212 K4 Na34 158.4(9) . 2_677 ?
W9B K4 Na34 79.9(4) 2_677 2_677 ?
Na23 K4 Na34 66.5(5) . 2_677 ?
W10A K4 Na34 58.6(4) . 2_677 ?
O18 Na1 O46A 79.6(13) . . ?
O18 Na1 O170 75.8(13) . 1_565 ?
O46A Na1 O170 71.8(8) . 1_565 ?
O18 Na1 O43B 68.8(12) . 1_554 ?
O46A Na1 O43B 148.4(11) . 1_554 ?
O170 Na1 O43B 100.4(10) 1_565 1_554 ?
O18 Na1 O49B 102.9(14) . 1_554 ?
O46A Na1 O49B 140.2(11) . 1_554 ?
O170 Na1 O49B 70.6(8) 1_565 1_554 ?
O43B Na1 O49B 53.2(6) 1_554 1_554 ?
Na41 Na2 O10 84.7(17) . . ?
Na41 Na2 O11 168(2) . . ?
O10 Na2 O11 87(2) . . ?
Na41 Na2 O8 85.0(16) . . ?
O10 Na2 O8 169(2) . . ?
O11 Na2 O8 103(2) . . ?
Na41 Na2 O16A 80.6(11) . . ?
O10 Na2 O16A 99.1(17) . . ?
O11 Na2 O16A 108.2(17) . . ?
O8 Na2 O16A 84.2(15) . . ?
Na41 Na2 O21C 82.7(11) . . ?
O10 Na2 O21C 88.7(16) . . ?
O11 Na2 O21C 89.7(16) . . ?
O8 Na2 O21C 85.0(15) . . ?
O16A Na2 O21C 160.8(13) . . ?
Na41 Na2 K2 126.6(11) . . ?
O10 Na2 K2 77.6(15) . . ?
O11 Na2 K2 43.6(14) . . ?
O8 Na2 K2 104.7(15) . . ?
O16A Na2 K2 151.4(10) . . ?
O21C Na2 K2 47.4(6) . . ?
Na41 Na2 Na73 100.1(11) . . ?
O10 Na2 Na73 38.7(15) . . ?
O11 Na2 Na73 68.4(15) . . ?
O8 Na2 Na73 139.3(16) . . ?
O16A Na2 Na73 136.5(10) . . ?
O21C Na2 Na73 56.2(7) . . ?
K2 Na2 Na73 41.0(5) . . ?
O3D Na3 Na56 126.7(12) . . ?
O3D Na3 O2A 82.0(9) . . ?
Na56 Na3 O2A 128.8(12) . . ?
O3D Na3 O1B 82.1(9) . . ?
Na56 Na3 O1B 136.6(12) . . ?
O2A Na3 O1B 81.5(8) . . ?
O3D Na3 Na45 85.3(9) . . ?
Na56 Na3 Na45 60.1(9) . . ?
O2A Na3 Na45 85.9(8) . . ?
O1B Na3 Na45 163.3(11) . . ?
O43 Na4 O42 88(2) . . ?
O43 Na4 O18B 176.7(18) . . ?
O42 Na4 O18B 94.5(16) . . ?
O43 Na4 O15 101(2) . . ?
O42 Na4 O15 108(2) . . ?
O18B Na4 O15 75.8(15) . . ?
O43 Na4 Na34 102.0(18) . . ?
O42 Na4 Na34 94.2(16) . . ?
O18B Na4 Na34 80.3(10) . . ?
O15 Na4 Na34 148.6(17) . . ?
O43 Na4 O44 60.3(15) . . ?
O42 Na4 O44 140.2(17) . . ?
O18B Na4 O44 116.6(12) . . ?
O15 Na4 O44 61.5(14) . . ?
Na34 Na4 O44 114.0(13) . . ?
O43 Na4 Na80 37.6(14) . 2_677 ?
O42 Na4 Na80 105.8(15) . 2_677 ?
O18B Na4 Na80 139.1(11) . 2_677 ?
O15 Na4 Na80 64.5(13) . 2_677 ?
Na34 Na4 Na80 131.4(11) . 2_677 ?
O44 Na4 Na80 34.4(7) . 2_677 ?
O19B Na5 O20D 124.9(10) . . ?
O19B Na5 O8D 150.9(11) . . ?
O20D Na5 O8D 56.4(6) . . ?
O19B Na5 O7B 56.6(6) . . ?
O20D Na5 O7B 149.7(11) . . ?
O8D Na5 O7B 106.5(9) . . ?
O19B Na5 O66 92.2(13) . . ?
O20D Na5 O66 94.9(13) . . ?
O8D Na5 O66 116.9(13) . . ?
O7B Na5 O66 115.3(13) . . ?
O19B Na5 W5D 147.8(10) . . ?
O20D Na5 W5D 26.8(4) . . ?
O8D Na5 W5D 30.2(4) . . ?
O7B Na5 W5D 134.7(8) . . ?
O66 Na5 W5D 102.8(12) . . ?
O19B Na5 W4B 26.9(4) . . ?
O20D Na5 W4B 146.6(10) . . ?
O8D Na5 W4B 134.5(9) . . ?
O7B Na5 W4B 30.2(4) . . ?
O66 Na5 W4B 101.4(12) . . ?
W5D Na5 W4B 155.5(8) . . ?
O19B Na5 Na37 116.6(10) . . ?
O20D Na5 Na37 118.2(9) . . ?
O8D Na5 Na37 73.6(7) . . ?
O7B Na5 Na37 72.8(7) . . ?
O66 Na5 Na37 76.3(12) . . ?
W5D Na5 Na37 94.8(7) . . ?
W4B Na5 Na37 94.0(7) . . ?
O19B Na5 Na44 85.2(8) . . ?
O20D Na5 Na44 41.5(6) . . ?
O8D Na5 Na44 84.5(7) . . ?
O7B Na5 Na44 119.7(9) . . ?
O66 Na5 Na44 110.4(12) . . ?
W5D Na5 Na44 62.9(5) . . ?
W4B Na5 Na44 105.2(7) . . ?
Na37 Na5 Na44 157.5(9) . . ?
O50 Na6 O210 108.9(15) . . ?
O50 Na6 Na43 102.0(11) . 2_567 ?
O210 Na6 Na43 92.8(15) . 2_567 ?
O50 Na6 O11C 129.0(12) . . ?
O210 Na6 O11C 119.4(14) . . ?
Na43 Na6 O11C 91.3(10) 2_567 . ?
O50 Na6 Na54 140.4(11) . 2_567 ?
O210 Na6 Na54 62.1(13) . 2_567 ?
Na43 Na6 Na54 44.9(8) 2_567 2_567 ?
O11C Na6 Na54 80.4(8) . 2_567 ?
O50 Na6 Na46 72.7(9) . . ?
O210 Na6 Na46 175.7(15) . . ?
Na43 Na6 Na46 90.7(10) 2_567 . ?
O11C Na6 Na46 58.0(7) . . ?
Na54 Na6 Na46 119.3(10) 2_567 . ?
O50 Na6 Na71 70.2(9) . . ?
O210 Na6 Na71 134.8(15) . . ?
Na43 Na6 Na71 46.7(8) 2_567 . ?
O11C Na6 Na71 85.9(8) . . ?
Na54 Na6 Na71 89.4(9) 2_567 . ?
Na46 Na6 Na71 49.4(7) . . ?
O54 Na9 O15A 124.7(17) . . ?
O54 Na9 O53 41.9(17) . . ?
O15A Na9 O53 108.9(13) . . ?
O54 Na9 Na14 145.5(17) . . ?
O15A Na9 Na14 61.1(7) . . ?
O53 Na9 Na14 169.5(14) . . ?
O54 Na9 Na41 46.8(15) . . ?
O15A Na9 Na41 78.5(8) . . ?
O53 Na9 Na41 59.5(12) . . ?
Na14 Na9 Na41 118.4(9) . . ?
O30 Na10 O63 93.1(15) . . ?
O30 Na10 O33 105.8(11) . . ?
O63 Na10 O33 99.6(14) . . ?
O215 Na11 O37 50.9(17) . . ?
O215 Na11 O53 84.4(17) . . ?
O37 Na11 O53 116.7(17) . . ?
O215 Na11 O15B 122.5(16) . . ?
O37 Na11 O15B 135.2(15) . . ?
O53 Na11 O15B 104.9(14) . . ?
O215 Na11 Na73 88.9(14) . 2_577 ?
O37 Na11 Na73 73.6(13) . 2_577 ?
O53 Na11 Na73 158.0(15) . 2_577 ?
O15B Na11 Na73 61.6(7) . 2_577 ?
O215 Na11 Na55 46.5(13) . . ?
O37 Na11 Na55 62.4(13) . . ?
O53 Na11 Na55 120.0(14) . . ?
O15B Na11 Na55 83.3(8) . . ?
Na73 Na11 Na55 45.1(7) 2_577 . ?
O39 Na12 O145 106.5(18) . . ?
O23 Na14 Na9 64.4(12) . . ?
O56 Na15 Na52 92.9(16) . . ?
O56 Na15 O48 121(2) . . ?
Na52 Na15 O48 95.6(17) . . ?
O56 Na15 O34C 117.3(17) . 2_577 ?
Na52 Na15 O34C 107.5(12) . 2_577 ?
O48 Na15 O34C 114.9(16) . 2_577 ?
O56 Na15 O285 93.1(18) . . ?
Na52 Na15 O285 48.1(12) . . ?
O48 Na15 O285 54.9(17) . . ?
O34C Na15 O285 143.7(16) 2_577 . ?
O56 Na15 Na35 82.5(15) . 2_577 ?
Na52 Na15 Na35 40.6(9) . 2_577 ?
O48 Na15 Na35 133.9(17) . 2_577 ?
O34C Na15 Na35 77.8(8) 2_577 2_577 ?
O285 Na15 Na35 87.9(12) . 2_577 ?
O56 Na15 Na55 46.8(14) . . ?
Na52 Na15 Na55 80.8(10) . . ?
O48 Na15 Na55 166.8(17) . . ?
O34C Na15 Na55 78.3(8) 2_577 . ?
O285 Na15 Na55 115.5(13) . . ?
Na35 Na15 Na55 47.2(7) 2_577 . ?
Na33 Na16 O51 106.6(17) . . ?
Na33 Na16 O44 90.1(12) . 2_677 ?
O51 Na16 O44 142.7(16) . 2_677 ?
Na33 Na16 O49 100.7(14) . . ?
O51 Na16 O49 88.8(18) . . ?
O44 Na16 O49 121.4(15) 2_677 . ?
Na33 Na16 O52 54.4(13) . . ?
O51 Na16 O52 65.3(17) . . ?
O44 Na16 O52 102.0(14) 2_677 . ?
O49 Na16 O52 130.9(17) . . ?
Na33 Na16 Na80 45.4(9) . . ?
O51 Na16 Na80 132.6(16) . . ?
O44 Na16 Na80 45.9(8) 2_677 . ?
O49 Na16 Na80 127.9(14) . . ?
O52 Na16 Na80 67.7(13) . . ?
Na33 Na16 Na56 81.8(11) . 2_677 ?
O51 Na16 Na56 171.6(17) . 2_677 ?
O44 Na16 Na56 35.1(7) 2_677 2_677 ?
O49 Na16 Na56 89.3(13) . 2_677 ?
O52 Na16 Na56 121.6(14) . 2_677 ?
Na80 Na16 Na56 53.9(8) . 2_677 ?
Na33 Na16 Na56 152.4(12) . . ?
O51 Na16 Na56 67.8(14) . . ?
O44 Na16 Na56 110.9(10) 2_677 . ?
O49 Na16 Na56 53.4(12) . . ?
O52 Na16 Na56 132.4(15) . . ?
Na80 Na16 Na56 156.1(11) . . ?
Na56 Na16 Na56 104.7(9) 2_677 . ?
O29 Na17 O222 131.5(15) . . ?
O29 Na17 O47D 114.4(14) . . ?
O222 Na17 O47D 100.4(10) . . ?
O50B Na22 O47 78.8(12) 1_544 . ?
O50B Na22 O55 65.5(8) 1_544 . ?
O47 Na22 O55 77.3(13) . . ?
O50B Na22 O29D 155.4(11) 1_544 . ?
O47 Na22 O29D 106.9(13) . . ?
O55 Na22 O29D 138.8(11) . . ?
Na45 Na23 Na72 146.8(14) . . ?
Na45 Na23 O19A 73.2(10) . . ?
Na72 Na23 O19A 78.3(10) . . ?
Na45 Na23 O46 80.9(15) . . ?
Na72 Na23 O46 80.0(15) . . ?
O19A Na23 O46 85.4(14) . . ?
Na45 Na23 O68 100.3(12) . . ?
Na72 Na23 O68 106.9(12) . . ?
O19A Na23 O68 114.5(11) . . ?
O46 Na23 O68 159.7(16) . . ?
Na45 Na23 Na33 103.2(11) . 2_677 ?
Na72 Na23 Na33 102.7(11) . 2_677 ?
O19A Na23 Na33 172.0(12) . 2_677 ?
O46 Na23 Na33 87.0(14) . 2_677 ?
O68 Na23 Na33 73.0(9) . 2_677 ?
Na45 Na23 Na56 54.6(9) . . ?
Na72 Na23 Na56 120.8(11) . . ?
O19A Na23 Na56 106.7(9) . . ?
O46 Na23 Na56 43.4(12) . . ?
O68 Na23 Na56 121.6(10) . . ?
Na33 Na23 Na56 65.8(7) 2_677 . ?
Na45 Na23 K4 118.8(10) . . ?
Na72 Na23 K4 46.5(7) . . ?
O19A Na23 K4 50.0(6) . . ?
O46 Na23 K4 111.0(13) . . ?
O68 Na23 K4 86.3(8) . . ?
Na33 Na23 K4 135.9(9) 2_677 . ?
Na56 Na23 K4 151.4(8) . . ?
Na45 Na23 Na80 69.6(9) . 2_677 ?
Na72 Na23 Na80 133.7(11) . 2_677 ?
O19A Na23 Na80 142.2(10) . 2_677 ?
O46 Na23 Na80 82.6(13) . 2_677 ?
O68 Na23 Na80 79.0(8) . 2_677 ?
Na33 Na23 Na80 33.6(7) 2_677 2_677 ?
Na56 Na23 Na80 44.2(6) . 2_677 ?
K4 Na23 Na80 164.4(8) . 2_677 ?
O166 Na24 O109 89(2) . . ?
O166 Na24 O227 61.5(18) . . ?
O109 Na24 O227 50.8(17) . . ?
O166 Na24 O61 103.2(17) . . ?
O109 Na24 O61 109.4(16) . . ?
O227 Na24 O61 75.2(13) . . ?
O213 Na26 O211 88(2) . . ?
O213 Na26 O2C 178(2) . . ?
O211 Na26 O2C 91.2(16) . . ?
O213 Na26 O1A 92.7(16) . . ?
O211 Na26 O1A 91.7(16) . . ?
O2C Na26 O1A 88.6(10) . . ?
O213 Na26 O1D 91.7(16) . . ?
O211 Na26 O1D 178.4(18) . . ?
O2C Na26 O1D 89.4(9) . . ?
O1A Na26 O1D 89.9(10) . . ?
O213 Na26 O181 88(2) . . ?
O211 Na26 O181 90(2) . . ?
O2C Na26 O181 90.9(16) . . ?
O1A Na26 O181 178.4(18) . . ?
O1D Na26 O181 88.5(15) . . ?
O213 Na26 Ti3C 153.7(16) . . ?
O211 Na26 Ti3C 69.7(14) . . ?
O2C Na26 Ti3C 26.0(5) . . ?
O1A Na26 Ti3C 75.3(7) . . ?
O1D Na26 Ti3C 111.2(9) . . ?
O181 Na26 Ti3C 104.9(15) . . ?
O213 Na26 Ti2C 153.6(16) . . ?
O211 Na26 Ti2C 104.2(15) . . ?
O2C Na26 Ti2C 25.8(5) . . ?
O1A Na26 Ti2C 110.1(9) . . ?
O1D Na26 Ti2C 75.8(7) . . ?
O181 Na26 Ti2C 69.1(13) . . ?
Ti3C Na26 Ti2C 50.5(3) . . ?
O213 Na26 Ti2A 70.8(15) . . ?
O211 Na26 Ti2A 105.4(15) . . ?
O2C Na26 Ti2A 110.8(9) . . ?
O1A Na26 Ti2A 26.7(5) . . ?
O1D Na26 Ti2A 75.9(7) . . ?
O181 Na26 Ti2A 152.8(16) . . ?
Ti3C Na26 Ti2A 101.6(6) . . ?
Ti2C Na26 Ti2A 126.2(7) . . ?
O213 Na26 Ti1A 104.9(15) . . ?
O211 Na26 Ti1A 70.7(14) . . ?
O2C Na26 Ti1A 75.9(7) . . ?
O1A Na26 Ti1A 25.1(5) . . ?
O1D Na26 Ti1A 111.0(9) . . ?
O181 Na26 Ti1A 155.9(16) . . ?
Ti3C Na26 Ti1A 55.8(4) . . ?
Ti2C Na26 Ti1A 101.3(6) . . ?
Ti2A Na26 Ti1A 50.5(3) . . ?
O213 Na26 Ti1D 70.6(14) . . ?
O211 Na26 Ti1D 154.5(16) . . ?
O2C Na26 Ti1D 110.8(9) . . ?
O1A Na26 Ti1D 76.6(7) . . ?
O1D Na26 Ti1D 25.9(5) . . ?
O181 Na26 Ti1D 102.1(15) . . ?
Ti3C Na26 Ti1D 126.8(7) . . ?
Ti2C Na26 Ti1D 101.2(6) . . ?
Ti2A Na26 Ti1D 55.6(4) . . ?
Ti1A Na26 Ti1D 101.4(6) . . ?
O213 Na26 Ti2D 104.6(15) . . ?
O211 Na26 Ti2D 153.4(16) . . ?
O2C Na26 Ti2D 75.9(7) . . ?
O1A Na26 Ti2D 110.8(9) . . ?
O1D Na26 Ti2D 25.6(5) . . ?
O181 Na26 Ti2D 67.6(13) . . ?
Ti3C Na26 Ti2D 101.5(6) . . ?
Ti2C Na26 Ti2D 55.6(4) . . ?
Ti2A Na26 Ti2D 100.9(6) . . ?
Ti1A Na26 Ti2D 126.3(7) . . ?
Ti1D Na26 Ti2D 50.2(3) . . ?
O93 Na31 O289 105.7(12) 2_666 . ?
O93 Na31 K4 127.7(12) 2_666 . ?
O289 Na31 K4 96.0(10) . . ?
O93 Na31 O12A 96.0(11) 2_666 . ?
O289 Na31 O12A 133.8(11) . . ?
K4 Na31 O12A 102.3(8) . . ?
O93 Na31 O99 45.3(12) 2_666 2_666 ?
O289 Na31 O99 67.4(12) . 2_666 ?
K4 Na31 O99 152.0(14) . 2_666 ?
O12A Na31 O99 105.4(13) . 2_666 ?
O185 Na32 O84 120.2(15) . . ?
O185 Na32 K1 95.4(13) . . ?
O84 Na32 K1 97.9(10) . . ?
Na80 Na33 Na16 87.8(12) . . ?
Na80 Na33 O52 92.3(16) . . ?
Na16 Na33 O52 74.4(16) . . ?
Na80 Na33 O91 95.9(17) . . ?
Na16 Na33 O91 165.6(18) . . ?
O52 Na33 O91 91.6(19) . . ?
Na80 Na33 O17B 165.8(14) . . ?
Na16 Na33 O17B 83.6(11) . . ?
O52 Na33 O17B 74.5(15) . . ?
O91 Na33 O17B 89.8(15) . . ?
Na80 Na33 Na23 96.3(12) . 2_677 ?
Na16 Na33 Na23 104.5(12) . 2_677 ?
O52 Na33 Na23 171.3(17) . 2_677 ?
O91 Na33 Na23 88.9(15) . 2_677 ?
O17B Na33 Na23 96.8(10) . 2_677 ?
Na80 Na33 Na56 51.4(9) . 2_677 ?
Na16 Na33 Na56 60.8(9) . 2_677 ?
O52 Na33 Na56 120.2(15) . 2_677 ?
O91 Na33 Na56 131.6(16) . 2_677 ?
O17B Na33 Na56 131.3(10) . 2_677 ?
Na23 Na33 Na56 65.1(8) 2_677 2_677 ?
Na4 Na34 Na72 111.2(12) . 2_677 ?
Na4 Na34 K4 146.1(11) . 2_677 ?
Na72 Na34 K4 40.4(6) 2_677 2_677 ?
Na52 Na35 Na55 104.0(13) 2_577 2_577 ?
Na52 Na35 O34B 123.7(13) 2_577 2_577 ?
Na55 Na35 O34B 100.4(10) 2_577 2_577 ?
Na52 Na35 O33C 123.6(12) 2_577 . ?
Na55 Na35 O33C 73.5(9) 2_577 . ?
O34B Na35 O33C 111.7(10) 2_577 . ?
Na52 Na35 Na76 51.4(10) 2_577 . ?
Na55 Na35 Na76 137.5(12) 2_577 . ?
O34B Na35 Na76 76.8(8) 2_577 . ?
O33C Na35 Na76 147.5(12) . . ?
Na52 Na35 Na15 43.8(9) 2_577 2_577 ?
Na55 Na35 Na15 70.1(9) 2_577 2_577 ?
O34B Na35 Na15 156.1(11) 2_577 2_577 ?
O33C Na35 Na15 87.3(8) . 2_577 ?
Na76 Na35 Na15 95.2(9) . 2_577 ?
O29 Na36 O94 92(2) . . ?
O29 Na36 O287 107(2) . . ?
O94 Na36 O287 83(2) . . ?
O29 Na36 O48B 164.1(18) . 1_544 ?
O94 Na36 O48B 81.4(16) . 1_544 ?
O287 Na36 O48B 87.1(16) . 1_544 ?
O29 Na36 O170 98.1(17) . . ?
O94 Na36 O170 168.8(19) . . ?
O287 Na36 O170 89.9(17) . . ?
O48B Na36 O170 89.5(11) 1_544 . ?
O29 Na36 O27 82.4(19) . . ?
O94 Na36 O27 97(2) . . ?
O287 Na36 O27 171(2) . . ?
O48B Na36 O27 83.8(14) 1_544 . ?
O170 Na36 O27 88.8(16) . . ?
O210 Na37 O2D 133.4(15) . . ?
O210 Na37 O2B 130.7(15) . . ?
O2D Na37 O2B 79.1(8) . . ?
O210 Na37 O1C 133.5(16) . . ?
O2D Na37 O1C 81.0(8) . . ?
O2B Na37 O1C 77.6(8) . . ?
O210 Na37 Na54 63.3(13) . 2_567 ?
O2D Na37 Na54 163.2(11) . 2_567 ?
O2B Na37 Na54 87.6(9) . 2_567 ?
O1C Na37 Na54 86.3(9) . 2_567 ?
O210 Na37 Na5 66.2(13) . . ?
O2D Na37 Na5 85.0(8) . . ?
O2B Na37 Na5 86.0(8) . . ?
O1C Na37 Na5 160.1(11) . . ?
Na54 Na37 Na5 104.3(9) 2_567 . ?
O115 Na38 Na47 101.5(11) . 2_666 ?
O115 Na38 O289 102.1(11) . . ?
Na47 Na38 O289 101.3(11) 2_666 . ?
O115 Na38 O31C 89.0(10) . 2_566 ?
Na47 Na38 O31C 155.9(12) 2_666 2_566 ?
O289 Na38 O31C 97.5(10) . 2_566 ?
O115 Na38 Na53 79.1(9) . . ?
Na47 Na38 Na53 45.5(7) 2_666 . ?
O289 Na38 Na53 68.0(8) . . ?
O31C Na38 Na53 158.5(10) 2_566 . ?
Na2 Na41 O54 96.1(16) . . ?
Na2 Na41 O4A 97.5(11) . . ?
O54 Na41 O4A 123.5(16) . . ?
Na2 Na41 O9C 97.2(12) . . ?
O54 Na41 O9C 125.3(15) . . ?
O4A Na41 O9C 106.8(9) . . ?
Na2 Na41 Na75 178.7(13) . . ?
O54 Na41 Na75 84.9(14) . . ?
O4A Na41 Na75 82.5(9) . . ?
O9C Na41 Na75 81.6(8) . . ?
Na2 Na41 Na9 93.2(11) . . ?
O54 Na41 Na9 39.5(13) . . ?
O4A Na41 Na9 85.2(8) . . ?
O9C Na41 Na9 162.8(10) . . ?
Na75 Na41 Na9 88.1(9) . . ?
O119 Na42 K2 93.2(13) . . ?
Na54 Na43 O17C 77.7(10) . 2_567 ?
Na54 Na43 Na71 150.9(14) . 2_567 ?
O17C Na43 Na71 80.0(10) 2_567 2_567 ?
Na54 Na43 O2 100.4(16) . 2_567 ?
O17C Na43 O2 75.4(13) 2_567 2_567 ?
Na71 Na43 O2 91.7(15) 2_567 2_567 ?
Na54 Na43 Na6 80.9(11) . 2_567 ?
O17C Na43 Na6 87.9(10) 2_567 2_567 ?
Na71 Na43 Na6 79.8(11) 2_567 2_567 ?
O2 Na43 Na6 162.4(16) 2_567 2_567 ?
Na54 Na43 O30 99.3(12) . . ?
O17C Na43 O30 116.3(11) 2_567 . ?
Na71 Na43 O30 107.3(12) 2_567 . ?
O2 Na43 O30 42.1(13) 2_567 . ?
Na6 Na43 O30 155.4(13) 2_567 . ?
Na54 Na43 K3 122.8(11) . 2_567 ?
O17C Na43 K3 49.4(6) 2_567 2_567 ?
Na71 Na43 K3 48.3(8) 2_567 2_567 ?
O2 Na43 K3 52.0(13) 2_567 2_567 ?
Na6 Na43 K3 112.6(10) 2_567 2_567 ?
O30 Na43 K3 88.2(8) . 2_567 ?
Na25 Na44 O290 178.9(15) . . ?
Na25 Na44 O77 80.2(12) . . ?
O290 Na44 O77 98.7(13) . . ?
Na25 Na44 O45 96.2(16) . . ?
O290 Na44 O45 84.9(16) . . ?
O77 Na44 O45 164.7(18) . . ?
Na25 Na44 O20D 90.3(11) . . ?
O290 Na44 O20D 89.4(11) . . ?
O77 Na44 O20D 77.5(10) . . ?
O45 Na44 O20D 87.7(15) . . ?
Na25 Na44 Na5 121.3(11) . . ?
O290 Na44 Na5 59.1(9) . . ?
O77 Na44 Na5 114.2(11) . . ?
O45 Na44 Na5 55.0(14) . . ?
O20D Na44 Na5 45.5(7) . . ?
Na25 Na44 Na46 113.5(12) . 2_567 ?
O290 Na44 Na46 65.5(10) . 2_567 ?
O77 Na44 Na46 42.6(8) . 2_567 ?
O45 Na44 Na46 129.2(16) . 2_567 ?
O20D Na44 Na46 53.7(7) . 2_567 ?
Na5 Na44 Na46 74.2(7) . 2_567 ?
Na23 Na45 O4D 136.1(12) . . ?
Na23 Na45 O7A 107.3(11) . . ?
O4D Na45 O7A 108.7(9) . . ?
Na23 Na45 O19A 55.2(8) . . ?
O4D Na45 O19A 137.7(10) . . ?
O7A Na45 O19A 55.0(6) . . ?
Na23 Na45 Na56 85.5(11) . . ?
O4D Na45 Na56 106.4(9) . . ?
O7A Na45 Na56 107.7(10) . . ?
O19A Na45 Na56 115.7(10) . . ?
Na23 Na45 Na3 131.0(12) . . ?
O4D Na45 Na3 80.1(8) . . ?
O7A Na45 Na3 79.6(8) . . ?
O19A Na45 Na3 125.7(10) . . ?
Na56 Na45 Na3 47.8(7) . . ?
Na23 Na45 W1D 107.2(10) . . ?
O4D Na45 W1D 29.0(4) . . ?
O7A Na45 W1D 132.5(9) . . ?
O19A Na45 W1D 130.8(8) . . ?
Na56 Na45 W1D 106.7(8) . . ?
Na3 Na45 W1D 100.9(8) . . ?
Na23 Na45 W4A 78.6(9) . . ?
O4D Na45 W4A 131.9(9) . . ?
O7A Na45 W4A 28.9(4) . . ?
O19A Na45 W4A 27.3(4) . . ?
Na56 Na45 W4A 108.8(8) . . ?
Na3 Na45 W4A 100.6(8) . . ?
W1D Na45 W4A 144.4(7) . . ?
Na23 Na45 Na80 75.3(9) . 2_677 ?
O4D Na45 Na80 82.2(7) . 2_677 ?
O7A Na45 Na80 155.6(10) . 2_677 ?
O19A Na45 Na80 130.0(9) . 2_677 ?
Na56 Na45 Na80 47.9(7) . 2_677 ?
Na3 Na45 Na80 80.9(8) . 2_677 ?
W1D Na45 Na80 66.0(5) . 2_677 ?
W4A Na45 Na80 145.8(8) . 2_677 ?
O77 Na46 Na71 100.1(11) 2_567 . ?
O77 Na46 Na6 165.1(11) 2_567 . ?
Na71 Na46 Na6 65.5(9) . . ?
O77 Na46 Na44 36.1(7) 2_567 2_567 ?
Na71 Na46 Na44 112.7(10) . 2_567 ?
Na6 Na46 Na44 143.9(9) . 2_567 ?
O77 Na46 K3 80.3(8) 2_567 . ?
Na71 Na46 K3 40.2(6) . . ?
Na6 Na46 K3 90.0(7) . . ?
Na44 Na46 K3 111.6(7) 2_567 . ?
Na38 Na47 Na53 89.6(11) 2_666 2_666 ?
Na38 Na47 O94 96.2(14) 2_666 . ?
Na53 Na47 O94 101.9(14) 2_666 . ?
Na38 Na47 O25 116.5(15) 2_666 . ?
Na53 Na47 O25 113.1(14) 2_666 . ?
O94 Na47 O25 131.0(18) . . ?
O106 Na51 K3 94.1(13) 2_567 . ?
O106 Na51 O10C 137.0(14) 2_567 . ?
K3 Na51 O10C 100.0(8) . . ?
Na35 Na52 O285 166(2) 2_577 . ?
Na35 Na52 O160 93.9(17) 2_577 . ?
O285 Na52 O160 99(2) . . ?
Na35 Na52 Na15 95.6(13) 2_577 . ?
O285 Na52 Na15 80.1(17) . . ?
O160 Na52 Na15 86.7(16) . . ?
Na35 Na52 Na76 82.2(12) 2_577 2_577 ?
O285 Na52 Na76 102.3(18) . 2_577 ?
O160 Na52 Na76 92.5(17) . 2_577 ?
Na15 Na52 Na76 177.6(15) . 2_577 ?
Na35 Na52 O16B 81.9(11) 2_577 . ?
O285 Na52 O16B 85.0(16) . . ?
O160 Na52 O16B 175.3(18) . . ?
Na15 Na52 O16B 91.9(11) . . ?
Na76 Na52 O16B 88.7(11) 2_577 . ?
Na35 Na52 Na55 43.2(9) 2_577 . ?
O285 Na52 Na55 124.5(17) . . ?
O160 Na52 Na55 117.5(16) . . ?
Na15 Na52 Na55 63.2(9) . . ?
Na76 Na52 Na55 115.3(11) 2_577 . ?
O16B Na52 Na55 58.0(7) . . ?
O212 Na53 O114 132.4(19) . . ?
O212 Na53 Na47 98.0(15) . 2_666 ?
O114 Na53 Na47 90.9(14) . 2_666 ?
O212 Na53 O42B 138.0(15) . 2_677 ?
O114 Na53 O42B 77.7(13) . 2_677 ?
Na47 Na53 O42B 111.8(10) 2_666 2_677 ?
O212 Na53 K4 71.1(13) . . ?
O114 Na53 K4 78.2(12) . . ?
Na47 Na53 K4 150.1(11) 2_666 . ?
O42B Na53 K4 93.2(8) 2_677 . ?
O212 Na53 Na38 75.6(13) . . ?
O114 Na53 Na38 78.7(13) . . ?
Na47 Na53 Na38 45.0(8) 2_666 . ?
O42B Na53 Na38 146.2(9) 2_677 . ?
K4 Na53 Na38 105.2(8) . . ?
Na43 Na54 O5C 105.0(11) . 2_567 ?
Na43 Na54 O8B 137.4(12) . 2_567 ?
O5C Na54 O8B 104.9(9) 2_567 2_567 ?
Na43 Na54 Na37 134.0(12) . 2_567 ?
O5C Na54 Na37 80.9(8) 2_567 2_567 ?
O8B Na54 Na37 80.4(8) 2_567 2_567 ?
Na43 Na54 Na6 54.2(9) . 2_567 ?
O5C Na54 Na6 86.7(8) 2_567 2_567 ?
O8B Na54 Na6 156.4(11) 2_567 2_567 ?
Na37 Na54 Na6 81.3(9) 2_567 2_567 ?
O56 Na55 O215 49.0(17) . . ?
O56 Na55 Na73 112.4(16) . 2_577 ?
O215 Na55 Na73 100.7(15) . 2_577 ?
O56 Na55 Na35 91.0(15) . 2_577 ?
O215 Na55 Na35 139.7(16) . 2_577 ?
Na73 Na55 Na35 99.4(11) 2_577 2_577 ?
O56 Na55 Na15 40.9(13) . . ?
O215 Na55 Na15 80.1(13) . . ?
Na73 Na55 Na15 141.3(11) 2_577 . ?
Na35 Na55 Na15 62.6(8) 2_577 . ?
O56 Na55 Na11 60.8(13) . . ?
O215 Na55 Na11 43.5(12) . . ?
Na73 Na55 Na11 60.5(8) 2_577 . ?
Na35 Na55 Na11 127.4(10) 2_577 . ?
Na15 Na55 Na11 101.7(8) . . ?
O56 Na55 Na52 58.2(13) . . ?
O215 Na55 Na52 107.0(14) . . ?
Na73 Na55 Na52 111.4(10) 2_577 . ?
Na35 Na55 Na52 32.8(7) 2_577 . ?
Na15 Na55 Na52 35.9(6) . . ?
Na11 Na55 Na52 105.4(8) . . ?
O56 Na55 K2 149.0(14) . 2_577 ?
O215 Na55 K2 135.6(14) . 2_577 ?
Na73 Na55 K2 41.7(7) 2_577 2_577 ?
Na35 Na55 K2 80.2(8) 2_577 2_577 ?
Na15 Na55 K2 142.8(8) . 2_577 ?
Na11 Na55 K2 101.5(7) . 2_577 ?
Na52 Na55 K2 109.2(7) . 2_577 ?
O44 Na56 O46 129.1(19) . . ?
O44 Na56 Na3 117.8(15) . . ?
O46 Na56 Na3 112.5(16) . . ?
O44 Na56 O49 48.5(14) . . ?
O46 Na56 O49 112.6(18) . . ?
Na3 Na56 O49 103.6(14) . . ?
O44 Na56 Na80 52.4(11) . 2_677 ?
O46 Na56 Na80 109.7(15) . 2_677 ?
Na3 Na56 Na80 117.1(12) . 2_677 ?
O49 Na56 Na80 100.6(13) . 2_677 ?
O44 Na56 Na45 133.0(14) . . ?
O46 Na56 Na45 69.8(14) . . ?
Na3 Na56 Na45 72.1(9) . . ?
O49 Na56 Na45 175.8(15) . . ?
Na80 Na56 Na45 81.5(9) 2_677 . ?
O44 Na56 Na16 55.5(11) . 2_677 ?
O46 Na56 Na16 74.0(14) . 2_677 ?
Na3 Na56 Na16 173.3(12) . 2_677 ?
O49 Na56 Na16 71.5(12) . 2_677 ?
Na80 Na56 Na16 60.3(8) 2_677 2_677 ?
Na45 Na56 Na16 112.7(10) . 2_677 ?
O44 Na56 Na16 94.0(13) . . ?
O46 Na56 Na16 64.7(13) . . ?
Na3 Na56 Na16 105.6(10) . . ?
O49 Na56 Na16 51.4(11) . . ?
Na80 Na56 Na16 134.2(11) 2_677 . ?
Na45 Na56 Na16 129.3(10) . . ?
Na16 Na56 Na16 75.3(9) 2_677 . ?
O44 Na56 Na23 118.7(13) . . ?
O46 Na56 Na23 43.8(12) . . ?
Na3 Na56 Na23 110.5(10) . . ?
O49 Na56 Na23 144.2(14) . . ?
Na80 Na56 Na23 73.3(8) 2_677 . ?
Na45 Na56 Na23 39.9(7) . . ?
Na16 Na56 Na23 75.2(8) 2_677 . ?
Na16 Na56 Na23 107.4(9) . . ?
O44 Na56 Na33 69.7(11) . 2_677 ?
O46 Na56 Na33 74.5(13) . 2_677 ?
Na3 Na56 Na33 144.3(11) . 2_677 ?
O49 Na56 Na33 105.4(13) . 2_677 ?
Na80 Na56 Na33 36.7(7) 2_677 2_677 ?
Na45 Na56 Na33 78.6(8) . 2_677 ?
Na16 Na56 Na33 37.4(6) 2_677 2_677 ?
Na16 Na56 Na33 108.7(9) . 2_677 ?
Na23 Na56 Na33 49.1(6) . 2_677 ?
Na43 Na71 K3 90.2(10) 2_567 . ?
Na43 Na71 Na46 110.7(12) 2_567 . ?
K3 Na71 Na46 99.4(10) . . ?
Na43 Na71 Na6 53.5(9) 2_567 . ?
K3 Na71 Na6 123.3(9) . . ?
Na46 Na71 Na6 65.0(9) . . ?
Na23 Na72 K4 93.4(10) . . ?
Na23 Na72 Na34 114.3(12) . 2_677 ?
K4 Na72 Na34 98.7(9) . 2_677 ?
O10 Na73 Na55 122.6(15) . 2_577 ?
O10 Na73 K2 96.9(13) . . ?
Na55 Na73 K2 98.1(10) 2_577 . ?
O10 Na73 Na11 78.6(13) . 2_577 ?
Na55 Na73 Na11 74.5(9) 2_577 2_577 ?
K2 Na73 Na11 166.6(10) . 2_577 ?
O10 Na73 Na2 31.4(12) . . ?
Na55 Na73 Na2 113.4(10) 2_577 . ?
K2 Na73 Na2 67.9(6) . . ?
Na11 Na73 Na2 104.4(9) 2_577 . ?
O288 Na74 K1 93.8(13) . . ?
O53 Na75 O3C 137.7(16) . . ?
O53 Na75 O3A 128.4(15) . . ?
O3C Na75 O3A 81.2(8) . . ?
O53 Na75 O3B 128.8(15) . . ?
O3C Na75 O3B 80.1(8) . . ?
O3A Na75 O3B 80.2(8) . . ?
O53 Na75 Na41 67.0(13) . . ?
O3C Na75 Na41 88.3(9) . . ?
O3A Na75 Na41 87.4(9) . . ?
O3B Na75 Na41 164.1(11) . . ?
Na52 Na76 O91 114.2(15) 2_577 2_577 ?
Na52 Na76 Na35 46.5(9) 2_577 . ?
O91 Na76 Na35 139.4(15) 2_577 . ?
Na33 Na80 O44 102.7(13) . 2_677 ?
Na33 Na80 O43 102.9(17) . 2_677 ?
O44 Na80 O43 59.9(14) 2_677 2_677 ?
Na33 Na80 O15D 128.2(12) . 2_677 ?
O44 Na80 O15D 121.9(12) 2_677 2_677 ?
O43 Na80 O15D 120.9(15) 2_677 2_677 ?
Na33 Na80 Na56 91.9(11) . 2_677 ?
O44 Na80 Na56 40.4(9) 2_677 2_677 ?
O43 Na80 Na56 100.2(15) 2_677 2_677 ?
O15D Na80 Na56 104.9(10) 2_677 2_677 ?
Na33 Na80 Na16 46.8(9) . . ?
O44 Na80 Na16 57.4(10) 2_677 . ?
O43 Na80 Na16 70.9(14) 2_677 . ?
O15D Na80 Na16 167.0(11) 2_677 . ?
Na56 Na80 Na16 65.8(9) 2_677 . ?
Na33 Na80 Na45 85.2(10) . 2_677 ?
O44 Na80 Na45 90.6(10) 2_677 2_677 ?
O43 Na80 Na45 150.4(15) 2_677 2_677 ?
O15D Na80 Na45 70.5(7) 2_677 2_677 ?
Na56 Na80 Na45 50.6(7) 2_677 2_677 ?
Na16 Na80 Na45 96.6(8) . 2_677 ?
Na33 Na80 Na4 125.2(12) . 2_677 ?
O44 Na80 Na4 38.7(8) 2_677 2_677 ?
O43 Na80 Na4 32.8(13) 2_677 2_677 ?
O15D Na80 Na4 106.5(9) 2_677 2_677 ?
Na56 Na80 Na4 76.1(8) 2_677 2_677 ?
Na16 Na80 Na4 80.6(8) . 2_677 ?
Na45 Na80 Na4 120.6(8) 2_677 2_677 ?
Na33 Na80 Na23 50.1(9) . 2_677 ?
O44 Na80 Na23 98.3(10) 2_677 2_677 ?
O43 Na80 Na23 143.4(15) 2_677 2_677 ?
O15D Na80 Na23 95.3(8) 2_677 2_677 ?
Na56 Na80 Na23 62.5(7) 2_677 2_677 ?
Na16 Na80 Na23 72.6(7) . 2_677 ?
Na45 Na80 Na23 35.2(6) 2_677 2_677 ?
Na4 Na80 Na23 137.0(8) 2_677 2_677 ?
Na43 O2 K3 83.5(15) 2_567 . ?
Na2 O10 Na73 110(2) . . ?
Na2 O11 K2 102.8(19) . . ?
Na36 O29 Na17 111(2) . . ?
Na10 O30 Na43 165.5(13) . . ?
Na4 O43 Na80 110(2) . 2_677 ?
Na56 O44 Na80 87.2(14) . 2_677 ?
Na56 O44 Na4 148.0(16) . . ?
Na80 O44 Na4 106.9(12) 2_677 . ?
Na56 O44 Na16 89.4(13) . 2_677 ?
Na80 O44 Na16 76.7(11) 2_677 2_677 ?
Na4 O44 Na16 121.5(12) . 2_677 ?
Na56 O46 Na23 92.8(18) . . ?
Na16 O49 Na56 75.2(14) . . ?
O282 O51 Na16 108(3) . . ?
Na33 O52 Na16 51.3(13) . . ?
Na75 O53 Na11 117(2) . . ?
Na75 O53 Na9 114.7(19) . . ?
Na11 O53 Na9 119.2(19) . . ?
Na9 O54 Na41 94(2) . . ?
Na15 O56 Na55 92.3(19) . . ?
Na44 O77 Na46 101.3(12) . 2_567 ?
Na33 O91 Na76 108(2) . 2_577 ?
Na36 O94 Na47 112(2) . . ?
Na36 O170 Na1 123.3(12) . 1_545 ?
O104 O181 Na26 178(7) . . ?
Na37 O210 Na6 108.6(19) . . ?
Na53 O212 K4 62.2(12) . . ?
Na11 O215 Na55 90.0(17) . . ?
O209 O227 Na24 112(3) 2_566 . ?
Na52 O285 Na15 51.8(13) . . ?
Na38 O289 Na31 100.4(11) . . ?
Ti1A O1A Ti2A 114.6(8) . . ?
Ti1A O1A Na26 121.8(10) . . ?
Ti2A O1A Na26 119.0(9) . . ?
Ti3A O2A Ti2A 115.6(7) . . ?
Ti3A O2A Na3 119.7(9) . . ?
Ti2A O2A Na3 119.7(8) . . ?
Ti3A O3A Ti1A 114.6(8) . . ?
Ti3A O3A Na75 120.5(9) . . ?
Ti1A O3A Na75 119.7(9) . . ?
W1A O4A Ti1A 149.5(9) . . ?
W1A O4A Na41 102.1(8) . . ?
Ti1A O4A Na41 106.0(8) . . ?
W2A O5A Ti1A 150.4(9) . . ?
W3A O6A Ti2A 152.5(10) . . ?
W4A O7A Ti2A 149.8(8) . . ?
W4A O7A Na45 100.9(8) . . ?
Ti2A O7A Na45 106.2(8) . . ?
W5A O8A Ti3A 150.3(9) . . ?
W6A O9A Ti3A 151.2(8) . . ?
W1A O10A W2A 144.6(8) . . ?
W2A O11A W3A 121.9(7) . . ?
W4A O12A W3A 144.8(8) . . ?
W4A O12A Na31 105.3(8) . . ?
W3A O12A Na31 105.1(8) . . ?
W5A O13A W4A 120.5(8) . . ?
W6A O14A W5A 145.8(9) . . ?
W1A O15A W6A 121.7(8) . . ?
W1A O15A Na9 114.9(9) . . ?
W6A O15A Na9 121.5(9) . . ?
W1A O16A Na2 140.2(11) . . ?
W4A O19A Na23 138.2(10) . . ?
W4A O19A K4 125.4(7) . . ?
Na23 O19A K4 88.6(8) . . ?
W4A O19A Na45 100.4(8) . . ?
Na23 O19A Na45 51.6(8) . . ?
K4 O19A Na45 134.2(8) . . ?
W7A O22A W1A 162.7(9) . . ?
W8A O23A W2A 162.6(9) . . ?
W9A O24A W3A 162.4(9) . . ?
W10A O25A W4A 163.1(9) . . ?
W11A O26A W5A 162.0(9) . . ?
W12A O27A W6A 162.7(9) . . ?
W8A O28A W7A 154.2(10) . . ?
W9A O29A W8A 123.2(8) . . ?
W9A O29A K1 103.7(7) . . ?
W8A O29A K1 133.0(8) . . ?
W10A O30A W9A 153.5(9) . . ?
W11A O31A W10A 121.7(9) . . ?
W12A O32A W11A 153.6(9) . . ?
W12A O33A W7A 121.9(8) . . ?
W9A O36A K1 103.3(7) . . ?
W10A O37A K4 122.1(8) . . ?
W13A O40A W7A 149.8(9) . . ?
W13A O41A W8A 150.2(9) . . ?
W14A O42A W9A 150.1(9) . . ?
W14A O43A W10A 150.7(9) . . ?
W15A O44A W11A 151.3(10) . . ?
W15A O45A W12A 148.7(10) . . ?
W13A O46A Na1 138.0(11) . . ?
W14A O47A W13A 122.9(9) . . ?
W14A O49A W15A 122.4(10) . . ?
W15A O51A W13A 122.8(9) . . ?
P1A O52A Ti1A 123.7(8) . . ?
P1A O52A Ti2A 124.2(8) . . ?
Ti1A O52A Ti2A 91.5(5) . . ?
P1A O52A Ti3A 123.6(8) . . ?
Ti1A O52A Ti3A 91.6(5) . . ?
Ti2A O52A Ti3A 92.9(5) . . ?
P1A O53A W6A 128.5(8) . . ?
P1A O53A W1A 127.0(8) . . ?
W6A O53A W1A 91.5(5) . . ?
P1A O54A W3A 128.0(8) . . ?
P1A O54A W2A 127.5(8) . . ?
W3A O54A W2A 91.2(5) . . ?
P1A O55A W4A 128.1(8) . . ?
P1A O55A W5A 127.0(8) . . ?
W4A O55A W5A 91.9(5) . . ?
P2A O56A W7A 130.3(9) . . ?
P2A O56A W12A 127.1(9) . . ?
W7A O56A W12A 90.7(5) . . ?
P2A O57A W9A 128.3(9) . . ?
P2A O57A W8A 129.1(9) . . ?
W9A O57A W8A 91.0(5) . . ?
P2A O58A W10A 130.9(9) . . ?
P2A O58A W11A 126.8(9) . . ?
W10A O58A W11A 89.9(5) . . ?
P2A O59A W15A 123.7(8) . . ?
P2A O59A W13A 123.7(9) . . ?
W15A O59A W13A 92.3(5) . . ?
P2A O59A W14A 124.0(8) . . ?
W15A O59A W14A 92.1(5) . . ?
W13A O59A W14A 91.8(5) . . ?
Ti1B O1B Ti2B 117.1(7) . . ?
Ti1B O1B Na3 118.6(8) . . ?
Ti2B O1B Na3 118.4(8) . . ?
Ti2B O2B Ti3B 113.4(7) . . ?
Ti2B O2B Na37 118.5(8) . . ?
Ti3B O2B Na37 120.8(9) . . ?
Ti1B O3B Ti3B 116.5(7) . . ?
Ti1B O3B Na75 119.1(9) . . ?
Ti3B O3B Na75 117.7(9) . . ?
W1B O4B Ti1B 150.1(8) . . ?
W2B O5B Ti1B 150.8(8) . . ?
W3B O6B Ti2B 150.4(8) . . ?
W4B O7B Ti2B 151.1(9) . . ?
W4B O7B Na5 96.2(7) . . ?
Ti2B O7B Na5 108.0(8) . . ?
W5B O8B Ti3B 149.3(9) . . ?
W5B O8B Na54 100.3(7) . 2_567 ?
Ti3B O8B Na54 107.7(8) . 2_567 ?
W6B O9B Ti3B 150.4(8) . . ?
W1B O10B W2B 145.4(9) . . ?
W3B O11B W2B 121.6(8) . . ?
W3B O12B W4B 144.3(8) . . ?
W3B O12B Na21 103.4(8) . . ?
W4B O12B Na21 104.8(8) . . ?
W4B O13B W5B 123.0(7) . . ?
W5B O14B W6B 145.5(8) . . ?
W6B O15B W1B 122.5(8) . . ?
W6B O15B Na11 109.4(8) . . ?
W1B O15B Na11 126.7(8) . . ?
W1B O16B Na52 135.7(10) . . ?
W2B O17B Na33 165.0(10) . . ?
W3B O18B Na4 143.8(10) . . ?
W4B O19B Na5 106.5(9) . . ?
W7B O22B W1B 161.3(9) . . ?
W8B O23B W2B 161.6(9) . . ?
W9B O24B W3B 161.1(8) . . ?
W10B O25B W4B 163.4(9) . . ?
W11B O26B W5B 163.3(9) . . ?
W12B O27B W6B 162.4(9) . . ?
W8B O28B W7B 154.7(8) . . ?
W9B O29B W8B 122.2(9) . . ?
W9B O29B K4 106.5(7) . 2_677 ?
W8B O29B K4 130.8(7) . 2_677 ?
W10B O30B W9B 153.0(9) . . ?
W10B O31B W11B 122.2(8) . . ?
W11B O32B W12B 152.9(10) . . ?
W12B O33B W7B 122.4(8) . . ?
W12B O33B K2 129.7(8) . 2_577 ?
W7B O33B K2 107.6(7) . 2_577 ?
W7B O34B Na35 127.4(10) . 2_577 ?
W7B O34B K2 99.8(7) . 2_577 ?
Na35 O34B K2 99.1(7) 2_577 2_577 ?
W9B O36B K4 99.9(7) . 2_677 ?
W13B O40B W7B 149.0(9) . . ?
W13B O41B W8B 151.3(10) . . ?
W14B O42B W9B 150.5(10) . . ?
W14B O42B Na53 105.9(8) . 2_677 ?
W9B O42B Na53 103.2(8) . 2_677 ?
W14B O43B W10B 151.0(8) . . ?
W14B O43B Na1 102.2(8) . 1_556 ?
W10B O43B Na1 106.0(8) . 1_556 ?
W11B O44B W15B 148.9(9) . . ?
W15B O45B W12B 149.4(9) . . ?
W13B O47B W14B 121.8(9) . . ?
W14B O48B Na36 136.6(12) . 1_566 ?
W14B O49B W15B 123.4(8) . . ?
W14B O49B Na1 100.9(8) . 1_556 ?
W15B O49B Na1 103.8(8) . 1_556 ?
W15B O50B Na22 142.3(11) . 1_566 ?
W15B O51B W13B 123.9(9) . . ?
P1B O52B Ti3B 123.7(8) . . ?
P1B O52B Ti1B 124.7(8) . . ?
Ti3B O52B Ti1B 92.8(5) . . ?
P1B O52B Ti2B 123.1(8) . . ?
Ti3B O52B Ti2B 91.8(5) . . ?
Ti1B O52B Ti2B 91.4(5) . . ?
P1B O53B W1B 128.4(8) . . ?
P1B O53B W6B 127.8(8) . . ?
W1B O53B W6B 90.9(5) . . ?
P1B O54B W3B 128.8(8) . . ?
P1B O54B W2B 127.1(8) . . ?
W3B O54B W2B 91.2(5) . . ?
P1B O55B W4B 127.0(8) . . ?
P1B O55B W5B 128.2(8) . . ?
W4B O55B W5B 90.8(5) . . ?
P2B O56B W7B 128.7(9) . . ?
P2B O56B W12B 128.9(9) . . ?
W7B O56B W12B 89.9(5) . . ?
P2B O57B W8B 131.1(9) . . ?
P2B O57B W9B 126.6(8) . . ?
W8B O57B W9B 90.5(5) . . ?
P2B O58B W11B 129.5(9) . . ?
P2B O58B W10B 128.9(9) . . ?
W11B O58B W10B 89.8(5) . . ?
P2B O59B W13B 125.3(8) . . ?
P2B O59B W14B 122.9(8) . . ?
W13B O59B W14B 92.3(5) . . ?
P2B O59B W15B 123.4(8) . . ?
W13B O59B W15B 92.2(5) . . ?
W14B O59B W15B 91.4(5) . . ?
Ti1C O1C Ti2C 115.2(8) . . ?
Ti1C O1C Na37 120.7(8) . . ?
Ti2C O1C Na37 117.5(8) . . ?
Ti3C O2C Ti2C 115.1(8) . . ?
Ti3C O2C Na26 119.9(9) . . ?
Ti2C O2C Na26 120.5(9) . . ?
Ti1C O3C Ti3C 114.8(8) . . ?
Ti1C O3C Na75 120.1(8) . . ?
Ti3C O3C Na75 119.5(8) . . ?
W1C O4C Ti1C 150.1(9) . . ?
W2C O5C Ti1C 150.8(8) . . ?
W2C O5C Na54 100.2(7) . 2_567 ?
Ti1C O5C Na54 107.0(8) . 2_567 ?
W3C O6C Ti2C 151.1(8) . . ?
W4C O7C Ti2C 151.3(8) . . ?
W5C O8C Ti3C 151.9(9) . . ?
W6C O9C Ti3C 149.1(8) . . ?
W6C O9C Na41 101.7(8) . . ?
Ti3C O9C Na41 105.9(8) . . ?
W2C O10C W1C 144.5(9) . . ?
W2C O10C Na51 105.4(7) . . ?
W1C O10C Na51 105.2(8) . . ?
W2C O11C W3C 122.2(7) . . ?
W2C O11C Na6 115.8(8) . . ?
W3C O11C Na6 117.4(8) . . ?
W3C O12C W4C 144.1(9) . . ?
W4C O13C W5C 122.1(7) . . ?
W6C O14C W5C 144.3(9) . . ?
W1C O15C W6C 121.8(8) . . ?
W2C O17C Na43 137.6(10) . 2_567 ?
W2C O17C K3 126.9(8) . . ?
Na43 O17C K3 89.2(8) 2_567 . ?
W4C O19C K1 124.4(7) . 2_566 ?
W6C O21C Na2 138.0(11) . . ?
W6C O21C K2 124.9(8) . . ?
Na2 O21C K2 94.6(8) . . ?
W7C O22C W1C 161.2(9) . . ?
W8C O23C W2C 161.0(9) . . ?
W9C O24C W3C 161.7(9) . . ?
W10C O25C W4C 162.0(8) . . ?
W11C O26C W5C 162.3(9) . . ?
W12C O27C W6C 161.8(10) . . ?
W8C O28C W7C 154.8(9) . . ?
W8C O29C W9C 122.6(8) . . ?
W10C O30C W9C 154.7(9) . . ?
W11C O31C W10C 122.5(8) . . ?
W11C O31C Na38 105.4(8) . 2_566 ?
W10C O31C Na38 108.1(8) . 2_566 ?
W12C O32C W11C 156.7(9) . . ?
W7C O33C W12C 121.3(8) . . ?
W7C O33C Na35 124.4(9) . . ?
W12C O33C Na35 112.1(8) . . ?
W7C O34C Na15 142.1(11) . 2_577 ?
W8C O35C K3 120.3(8) . . ?
W10C O37C K1 120.4(9) . 2_566 ?
W12C O39C K2 123.3(9) . . ?
W13C O40C W7C 150.1(9) . . ?
W13C O41C W8C 150.2(10) . . ?
W14C O42C W9C 151.0(10) . . ?
W14C O43C W10C 150.4(9) . . ?
W15C O44C W11C 150.7(10) . . ?
W15C O45C W12C 149.7(9) . . ?
W13C O47C W14C 122.1(9) . . ?
W15C O49C W14C 122.6(9) . . ?
W13C O51C W15C 123.8(9) . . ?
P1C O52C Ti2C 124.6(8) . . ?
P1C O52C Ti3C 123.9(8) . . ?
Ti2C O52C Ti3C 90.2(5) . . ?
P1C O52C Ti1C 124.3(8) . . ?
Ti2C O52C Ti1C 91.7(5) . . ?
Ti3C O52C Ti1C 92.4(5) . . ?
P1C O53C W6C 127.5(8) . . ?
P1C O53C W1C 126.7(8) . . ?
W6C O53C W1C 91.6(5) . . ?
P1C O54C W2C 128.3(8) . . ?
P1C O54C W3C 126.7(8) . . ?
W2C O54C W3C 91.5(5) . . ?
P1C O55C W4C 127.6(8) . . ?
P1C O55C W5C 126.5(8) . . ?
W4C O55C W5C 91.3(5) . . ?
P2C O56C W7C 129.2(8) . . ?
P2C O56C W12C 128.7(8) . . ?
W7C O56C W12C 91.0(5) . . ?
P2C O57C W9C 129.8(8) . . ?
P2C O57C W8C 129.2(9) . . ?
W9C O57C W8C 89.9(5) . . ?
P2C O58C W11C 129.0(8) . . ?
P2C O58C W10C 128.4(8) . . ?
W11C O58C W10C 90.6(5) . . ?
P2C O59C W13C 123.7(8) . . ?
P2C O59C W14C 124.9(8) . . ?
W13C O59C W14C 91.6(5) . . ?
P2C O59C W15C 123.5(8) . . ?
W13C O59C W15C 91.9(5) . . ?
W14C O59C W15C 91.8(5) . . ?
Ti2D O1D Ti1D 114.3(7) . . ?
Ti2D O1D Na26 121.1(9) . . ?
Ti1D O1D Na26 120.6(9) . . ?
Ti3D O2D Ti2D 116.0(7) . . ?
Ti3D O2D Na37 120.3(8) . . ?
Ti2D O2D Na37 117.4(9) . . ?
Ti3D O3D Ti1D 114.5(7) . . ?
Ti3D O3D Na3 119.2(8) . . ?
Ti1D O3D Na3 121.2(8) . . ?
W1D O4D Ti1D 150.1(9) . . ?
W1D O4D Na45 101.2(8) . . ?
Ti1D O4D Na45 106.1(8) . . ?
W2D O5D Ti1D 151.2(9) . . ?
W3D O6D Ti2D 151.4(8) . . ?
W4D O7D Ti2D 150.4(9) . . ?
W5D O8D Ti3D 151.2(8) . . ?
W5D O8D Na5 96.7(7) . . ?
Ti3D O8D Na5 108.4(8) . . ?
W6D O9D Ti3D 149.1(9) . . ?
W2D O10D W1D 147.0(8) . . ?
W3D O11D W2D 122.9(7) . . ?
W4D O12D W3D 144.1(9) . . ?
W5D O13D W4D 122.9(7) . . ?
W5D O14D W6D 146.8(9) . . ?
W1D O15D W6D 121.7(9) . . ?
W1D O15D Na80 126.1(9) . 2_677 ?
W6D O15D Na80 111.1(8) . 2_677 ?
W5D O20D Na44 132.7(11) . . ?
W5D O20D Na5 104.3(9) . . ?
Na44 O20D Na5 93.1(9) . . ?
W7D O22D W1D 163.0(9) . . ?
W8D O23D W2D 162.8(9) . . ?
W9D O24D W3D 161.8(9) . . ?
W10D O25D W4D 163.2(9) . . ?
W11D O26D W5D 161.7(9) . . ?
W12D O27D W6D 162.8(9) . . ?
W8D O28D W7D 153.6(9) . . ?
W9D O29D W8D 122.8(9) . . ?
W9D O29D Na22 112.0(8) . . ?
W8D O29D Na22 101.9(8) . . ?
W9D O30D W10D 151.8(9) . . ?
W11D O31D W10D 121.7(8) . . ?
W11D O31D K3 104.3(6) . 2_567 ?
W10D O31D K3 133.5(8) . 2_567 ?
W11D O32D W12D 153.2(9) . . ?
W7D O33D W12D 121.1(10) . . ?
W11D O38D K3 103.1(7) . 2_567 ?
W7D O40D W13D 148.8(10) . . ?
W13D O41D W8D 149.9(10) . . ?
W14D O42D W9D 149.1(9) . . ?
W14D O43D W10D 150.2(9) . . ?
W15D O44D W11D 149.0(10) . . ?
W15D O45D W12D 150.0(10) . . ?
W13D O47D W14D 122.4(9) . . ?
W13D O47D Na17 107.6(9) . . ?
W14D O47D Na17 103.2(8) . . ?
W14D O49D W15D 122.9(9) . . ?
W15D O51D W13D 121.4(9) . . ?
P1D O52D Ti2D 123.8(8) . . ?
P1D O52D Ti1D 123.3(7) . . ?
Ti2D O52D Ti1D 91.2(5) . . ?
P1D O52D Ti3D 123.8(7) . . ?
Ti2D O52D Ti3D 92.7(5) . . ?
Ti1D O52D Ti3D 92.9(5) . . ?
P1D O53D W6D 127.8(7) . . ?
P1D O53D W1D 127.5(7) . . ?
W6D O53D W1D 92.0(5) . . ?
P1D O54D W2D 127.6(8) . . ?
P1D O54D W3D 128.3(8) . . ?
W2D O54D W3D 91.1(5) . . ?
P1D O55D W4D 127.6(8) . . ?
P1D O55D W5D 128.4(8) . . ?
W4D O55D W5D 91.5(5) . . ?
P2D O56D W12D 129.3(8) . . ?
P2D O56D W7D 127.8(8) . . ?
W12D O56D W7D 91.3(5) . . ?
P2D O57D W8D 128.5(9) . . ?
P2D O57D W9D 127.3(8) . . ?
W8D O57D W9D 90.8(5) . . ?
P2D O58D W11D 128.7(9) . . ?
P2D O58D W10D 128.7(9) . . ?
W11D O58D W10D 90.8(5) . . ?
P2D O59D W13D 123.8(8) . . ?
P2D O59D W14D 124.9(9) . . ?
W13D O59D W14D 91.9(5) . . ?
P2D O59D W15D 123.6(8) . . ?
W13D O59D W15D 91.5(5) . . ?
W14D O59D W15D 91.6(5) . . ?
Ti3A O1E Ti1B 155.1(10) . . ?
Ti3B O2E Ti1C 153.2(9) . . ?
Ti2D O3E Ti2C 154.3(9) . . ?
Ti1D O4E Ti2A 154.4(9) . . ?
Ti3D O5E Ti2B 154.2(9) . . ?
Ti3C O6E Ti1A 151.5(9) . . ?
O53A P1A O54A 112.2(8) . . ?
O53A P1A O55A 111.6(8) . . ?
O54A P1A O55A 111.0(8) . . ?
O53A P1A O52A 107.6(8) . . ?
O54A P1A O52A 107.3(8) . . ?
O55A P1A O52A 106.9(8) . . ?
O58A P2A O57A 110.8(9) . . ?
O58A P2A O56A 114.4(9) . . ?
O57A P2A O56A 110.7(9) . . ?
O58A P2A O59A 107.0(9) . . ?
O57A P2A O59A 106.6(9) . . ?
O56A P2A O59A 106.7(9) . . ?
O54B P1B O53B 111.9(9) . . ?
O54B P1B O55B 111.1(8) . . ?
O53B P1B O55B 111.0(8) . . ?
O54B P1B O52B 107.6(8) . . ?
O53B P1B O52B 106.6(8) . . ?
O55B P1B O52B 108.4(8) . . ?
O58B P2B O57B 114.1(9) . . ?
O58B P2B O56B 111.6(9) . . ?
O57B P2B O56B 110.4(9) . . ?
O58B P2B O59B 107.8(8) . . ?
O57B P2B O59B 106.2(9) . . ?
O56B P2B O59B 106.2(8) . . ?
O54C P1C O53C 111.1(8) . . ?
O54C P1C O55C 111.3(8) . . ?
O53C P1C O55C 111.0(8) . . ?
O54C P1C O52C 107.1(8) . . ?
O53C P1C O52C 107.9(8) . . ?
O55C P1C O52C 108.2(8) . . ?
O57C P2C O56C 112.6(9) . . ?
O57C P2C O58C 112.3(9) . . ?
O56C P2C O58C 112.5(8) . . ?
O57C P2C O59C 105.9(9) . . ?
O56C P2C O59C 106.8(9) . . ?
O58C P2C O59C 106.2(9) . . ?
O55D P1D O54D 111.5(8) . . ?
O55D P1D O53D 111.4(8) . . ?
O54D P1D O53D 111.8(8) . . ?
O55D P1D O52D 106.9(8) . . ?
O54D P1D O52D 107.6(8) . . ?
O53D P1D O52D 107.2(8) . . ?
O57D P2D O58D 112.2(9) . . ?
O57D P2D O56D 111.8(9) . . ?
O58D P2D O56D 111.5(9) . . ?
O57D P2D O59D 107.2(9) . . ?
O58D P2D O59D 106.5(8) . . ?
O56D P2D O59D 107.3(9) . . ?
O6E Ti1A O1A 98.2(7) . . ?
O6E Ti1A O5A 97.4(7) . . ?
O1A Ti1A O5A 91.3(6) . . ?
O6E Ti1A O3A 98.2(7) . . ?
O1A Ti1A O3A 90.4(7) . . ?
O5A Ti1A O3A 164.0(7) . . ?
O6E Ti1A O4A 96.9(7) . . ?
O1A Ti1A O4A 164.8(7) . . ?
O5A Ti1A O4A 84.3(6) . . ?
O3A Ti1A O4A 89.9(6) . . ?
O6E Ti1A O52A 173.7(6) . . ?
O1A Ti1A O52A 77.5(6) . . ?
O5A Ti1A O52A 87.4(6) . . ?
O3A Ti1A O52A 77.4(6) . . ?
O4A Ti1A O52A 87.7(6) . . ?
O6E Ti1A Na26 69.2(6) . . ?
O1A Ti1A Na26 33.1(6) . . ?
O5A Ti1A Na26 79.9(6) . . ?
O3A Ti1A Na26 109.4(6) . . ?
O4A Ti1A Na26 157.2(6) . . ?
O52A Ti1A Na26 107.8(6) . . ?
O4E Ti2A O1A 99.9(7) . . ?
O4E Ti2A O6A 99.4(7) . . ?
O1A Ti2A O6A 92.3(7) . . ?
O4E Ti2A O2A 97.5(6) . . ?
O1A Ti2A O2A 88.9(6) . . ?
O6A Ti2A O2A 162.6(7) . . ?
O4E Ti2A O7A 96.8(7) . . ?
O1A Ti2A O7A 163.2(6) . . ?
O6A Ti2A O7A 82.9(6) . . ?
O2A Ti2A O7A 91.0(6) . . ?
O4E Ti2A O52A 172.7(6) . . ?
O1A Ti2A O52A 76.4(6) . . ?
O6A Ti2A O52A 87.1(6) . . ?
O2A Ti2A O52A 76.3(5) . . ?
O7A Ti2A O52A 87.3(6) . . ?
O4E Ti2A Na26 70.0(6) . . ?
O1A Ti2A Na26 34.3(6) . . ?
O6A Ti2A Na26 81.1(6) . . ?
O2A Ti2A Na26 108.8(6) . . ?
O7A Ti2A Na26 157.2(6) . . ?
O52A Ti2A Na26 108.0(6) . . ?
O1E Ti3A O3A 97.0(7) . . ?
O1E Ti3A O2A 96.7(6) . . ?
O3A Ti3A O2A 89.3(7) . . ?
O1E Ti3A O9A 101.2(7) . . ?
O3A Ti3A O9A 92.3(7) . . ?
O2A Ti3A O9A 161.7(6) . . ?
O1E Ti3A O8A 101.0(7) . . ?
O3A Ti3A O8A 162.0(6) . . ?
O2A Ti3A O8A 90.0(6) . . ?
O9A Ti3A O8A 82.9(6) . . ?
O1E Ti3A O52A 169.4(6) . . ?
O3A Ti3A O52A 76.4(6) . . ?
O2A Ti3A O52A 75.1(5) . . ?
O9A Ti3A O52A 87.6(6) . . ?
O8A Ti3A O52A 86.0(6) . . ?
O1E Ti1B O3B 98.7(7) . . ?
O1E Ti1B O1B 98.6(7) . . ?
O3B Ti1B O1B 88.3(6) . . ?
O1E Ti1B O5B 99.4(7) . . ?
O3B Ti1B O5B 161.8(6) . . ?
O1B Ti1B O5B 91.1(6) . . ?
O1E Ti1B O4B 98.9(6) . . ?
O3B Ti1B O4B 91.9(6) . . ?
O1B Ti1B O4B 162.3(6) . . ?
O5B Ti1B O4B 83.1(6) . . ?
O1E Ti1B O52B 172.1(7) . . ?
O3B Ti1B O52B 75.5(6) . . ?
O1B Ti1B O52B 76.1(6) . . ?
O5B Ti1B O52B 86.7(6) . . ?
O4B Ti1B O52B 86.8(5) . . ?
O5E Ti2B O1B 98.7(6) . . ?
O5E Ti2B O7B 99.4(6) . . ?
O1B Ti2B O7B 161.8(6) . . ?
O5E Ti2B O6B 97.5(7) . . ?
O1B Ti2B O6B 92.7(6) . . ?
O7B Ti2B O6B 83.2(6) . . ?
O5E Ti2B O2B 98.2(7) . . ?
O1B Ti2B O2B 88.8(6) . . ?
O7B Ti2B O2B 90.4(6) . . ?
O6B Ti2B O2B 163.8(6) . . ?
O5E Ti2B O52B 172.4(6) . . ?
O1B Ti2B O52B 75.4(6) . . ?
O7B Ti2B O52B 86.7(6) . . ?
O6B Ti2B O52B 87.7(6) . . ?
O2B Ti2B O52B 77.0(6) . . ?
O2E Ti3B O8B 97.6(7) . . ?
O2E Ti3B O3B 98.6(6) . . ?
O8B Ti3B O3B 163.6(7) . . ?
O2E Ti3B O9B 98.4(6) . . ?
O8B Ti3B O9B 84.8(6) . . ?
O3B Ti3B O9B 90.3(6) . . ?
O2E Ti3B O2B 97.5(7) . . ?
O8B Ti3B O2B 92.3(6) . . ?
O3B Ti3B O2B 88.0(6) . . ?
O9B Ti3B O2B 164.0(6) . . ?
O2E Ti3B O52B 172.3(6) . . ?
O8B Ti3B O52B 88.7(6) . . ?
O3B Ti3B O52B 75.3(6) . . ?
O9B Ti3B O52B 86.5(6) . . ?
O2B Ti3B O52B 77.7(6) . . ?
O2E Ti1C O3C 97.3(7) . . ?
O2E Ti1C O1C 98.5(7) . . ?
O3C Ti1C O1C 88.7(6) . . ?
O2E Ti1C O5C 99.3(6) . . ?
O3C Ti1C O5C 163.1(7) . . ?
O1C Ti1C O5C 92.1(6) . . ?
O2E Ti1C O4C 98.7(7) . . ?
O3C Ti1C O4C 90.9(6) . . ?
O1C Ti1C O4C 162.8(7) . . ?
O5C Ti1C O4C 83.5(6) . . ?
O2E Ti1C O52C 171.9(6) . . ?
O3C Ti1C O52C 76.6(6) . . ?
O1C Ti1C O52C 76.2(6) . . ?
O5C Ti1C O52C 87.2(6) . . ?
O4C Ti1C O52C 86.9(6) . . ?
O3E Ti2C O2C 99.2(7) . . ?
O3E Ti2C O1C 97.7(7) . . ?
O2C Ti2C O1C 89.6(6) . . ?
O3E Ti2C O7C 98.6(7) . . ?
O2C Ti2C O7C 91.9(6) . . ?
O1C Ti2C O7C 163.2(7) . . ?
O3E Ti2C O6C 97.4(6) . . ?
O2C Ti2C O6C 163.1(7) . . ?
O1C Ti2C O6C 91.2(6) . . ?
O7C Ti2C O6C 82.6(6) . . ?
O3E Ti2C O52C 173.5(7) . . ?
O2C Ti2C O52C 77.4(6) . . ?
O1C Ti2C O52C 76.8(6) . . ?
O7C Ti2C O52C 87.2(6) . . ?
O6C Ti2C O52C 86.3(6) . . ?
O3E Ti2C Na26 69.9(6) . . ?
O2C Ti2C Na26 33.7(6) . . ?
O1C Ti2C Na26 109.2(6) . . ?
O7C Ti2C Na26 80.6(6) . . ?
O6C Ti2C Na26 156.9(6) . . ?
O52C Ti2C Na26 108.4(5) . . ?
O6E Ti3C O2C 100.3(7) . . ?
O6E Ti3C O8C 97.3(7) . . ?
O2C Ti3C O8C 93.3(6) . . ?
O6E Ti3C O3C 98.4(7) . . ?
O2C Ti3C O3C 89.4(6) . . ?
O8C Ti3C O3C 163.3(7) . . ?
O6E Ti3C O9C 96.2(6) . . ?
O2C Ti3C O9C 163.5(6) . . ?
O8C Ti3C O9C 83.4(6) . . ?
O3C Ti3C O9C 89.3(6) . . ?
O6E Ti3C O52C 174.0(6) . . ?
O2C Ti3C O52C 77.3(6) . . ?
O8C Ti3C O52C 88.3(6) . . ?
O3C Ti3C O52C 76.2(6) . . ?
O9C Ti3C O52C 86.4(6) . . ?
O6E Ti3C Na26 70.4(6) . . ?
O2C Ti3C Na26 34.1(6) . . ?
O8C Ti3C Na26 81.3(6) . . ?
O3C Ti3C Na26 109.4(6) . . ?
O9C Ti3C Na26 158.1(6) . . ?
O52C Ti3C Na26 108.7(5) . . ?
O4E Ti1D O1D 98.3(7) . . ?
O4E Ti1D O5D 100.5(7) . . ?
O1D Ti1D O5D 91.5(6) . . ?
O4E Ti1D O4D 97.6(7) . . ?
O1D Ti1D O4D 164.0(6) . . ?
O5D Ti1D O4D 83.4(7) . . ?
O4E Ti1D O3D 96.0(6) . . ?
O1D Ti1D O3D 89.4(6) . . ?
O5D Ti1D O3D 163.2(6) . . ?
O4D Ti1D O3D 91.2(6) . . ?
O4E Ti1D O52D 170.9(6) . . ?
O1D Ti1D O52D 76.8(5) . . ?
O5D Ti1D O52D 87.4(6) . . ?
O4D Ti1D O52D 87.7(6) . . ?
O3D Ti1D O52D 76.5(5) . . ?
O4E Ti1D Na26 69.0(6) . . ?
O1D Ti1D Na26 33.6(5) . . ?
O5D Ti1D Na26 81.2(6) . . ?
O4D Ti1D Na26 157.2(6) . . ?
O3D Ti1D Na26 108.0(6) . . ?
O52D Ti1D Na26 108.2(5) . . ?
O3E Ti2D O1D 97.9(6) . . ?
O3E Ti2D O6D 98.5(7) . . ?
O1D Ti2D O6D 93.2(6) . . ?
O3E Ti2D O2D 97.5(7) . . ?
O1D Ti2D O2D 89.8(6) . . ?
O6D Ti2D O2D 163.1(7) . . ?
O3E Ti2D O7D 98.2(7) . . ?
O1D Ti2D O7D 163.9(7) . . ?
O6D Ti2D O7D 83.2(6) . . ?
O2D Ti2D O7D 89.3(6) . . ?
O3E Ti2D O52D 171.9(6) . . ?
O1D Ti2D O52D 77.7(6) . . ?
O6D Ti2D O52D 88.6(6) . . ?
O2D Ti2D O52D 75.9(6) . . ?
O7D Ti2D O52D 86.5(6) . . ?
O3E Ti2D Na26 68.6(6) . . ?
O1D Ti2D Na26 33.3(6) . . ?
O6D Ti2D Na26 82.2(6) . . ?
O2D Ti2D Na26 108.7(6) . . ?
O7D Ti2D Na26 158.6(6) . . ?
O52D Ti2D Na26 108.8(5) . . ?
O5E Ti3D O8D 99.3(6) . . ?
O5E Ti3D O2D 97.4(7) . . ?
O8D Ti3D O2D 92.0(6) . . ?
O5E Ti3D O9D 100.5(7) . . ?
O8D Ti3D O9D 84.5(6) . . ?
O2D Ti3D O9D 162.0(6) . . ?
O5E Ti3D O3D 97.7(7) . . ?
O8D Ti3D O3D 162.7(6) . . ?
O2D Ti3D O3D 89.1(6) . . ?
O9D Ti3D O3D 89.2(6) . . ?
O5E Ti3D O52D 170.5(6) . . ?
O8D Ti3D O52D 87.5(6) . . ?
O2D Ti3D O52D 75.4(6) . . ?
O9D Ti3D O52D 86.8(6) . . ?
O3D Ti3D O52D 76.1(5) . . ?
O16A W1A O4A 99.0(7) . . ?
O16A W1A O10A 102.8(7) . . ?
O4A W1A O10A 90.4(7) . . ?
O16A W1A O15A 98.2(7) . . ?
O4A W1A O15A 93.0(7) . . ?
O10A W1A O15A 157.9(7) . . ?
O16A W1A O22A 97.0(7) . . ?
O4A W1A O22A 163.9(7) . . ?
O10A W1A O22A 84.2(6) . . ?
O15A W1A O22A 86.6(7) . . ?
O16A W1A O53A 171.6(7) . . ?
O4A W1A O53A 82.2(6) . . ?
O10A W1A O53A 85.4(6) . . ?
O15A W1A O53A 73.4(6) . . ?
O22A W1A O53A 82.3(6) . . ?
O17A W2A O5A 101.1(7) . . ?
O17A W2A O11A 98.8(7) . . ?
O5A W2A O11A 92.5(6) . . ?
O17A W2A O10A 102.4(7) . . ?
O5A W2A O10A 90.3(6) . . ?
O11A W2A O10A 157.6(7) . . ?
O17A W2A O23A 96.3(7) . . ?
O5A W2A O23A 162.6(7) . . ?
O11A W2A O23A 85.7(6) . . ?
O10A W2A O23A 84.9(6) . . ?
O17A W2A O54A 172.3(6) . . ?
O5A W2A O54A 81.0(6) . . ?
O11A W2A O54A 73.6(6) . . ?
O10A W2A O54A 84.9(6) . . ?
O23A W2A O54A 81.8(6) . . ?
O18A W3A O6A 99.4(7) . . ?
O18A W3A O12A 102.3(7) . . ?
O6A W3A O12A 89.2(7) . . ?
O18A W3A O11A 100.1(7) . . ?
O6A W3A O11A 94.4(7) . . ?
O12A W3A O11A 156.5(6) . . ?
O18A W3A O24A 97.7(7) . . ?
O6A W3A O24A 162.6(7) . . ?
O12A W3A O24A 84.0(6) . . ?
O11A W3A O24A 85.8(6) . . ?
O18A W3A O54A 173.4(6) . . ?
O6A W3A O54A 81.7(6) . . ?
O12A W3A O54A 84.3(6) . . ?
O11A W3A O54A 73.3(5) . . ?
O24A W3A O54A 81.7(5) . . ?
O19A W4A O7A 99.9(7) . . ?
O19A W4A O12A 101.8(7) . . ?
O7A W4A O12A 90.1(6) . . ?
O19A W4A O13A 99.3(7) . . ?
O7A W4A O13A 93.0(6) . . ?
O12A W4A O13A 157.8(6) . . ?
O19A W4A O25A 95.5(7) . . ?
O7A W4A O25A 164.5(6) . . ?
O12A W4A O25A 84.3(6) . . ?
O13A W4A O25A 87.0(6) . . ?
O19A W4A O55A 173.0(7) . . ?
O7A W4A O55A 82.3(6) . . ?
O12A W4A O55A 84.8(6) . . ?
O13A W4A O55A 73.9(6) . . ?
O25A W4A O55A 82.8(6) . . ?
O19A W4A Na45 52.3(6) . . ?
O7A W4A Na45 50.3(6) . . ?
O12A W4A Na45 112.6(6) . . ?
O13A W4A Na45 85.9(6) . . ?
O25A W4A Na45 145.1(6) . . ?
O55A W4A Na45 127.4(5) . . ?
O20A W5A O8A 100.1(7) . . ?
O20A W5A O14A 101.7(7) . . ?
O8A W5A O14A 89.6(7) . . ?
O20A W5A O13A 99.3(7) . . ?
O8A W5A O13A 94.1(6) . . ?
O14A W5A O13A 157.7(6) . . ?
O20A W5A O26A 95.3(7) . . ?
O8A W5A O26A 164.5(7) . . ?
O14A W5A O26A 85.2(6) . . ?
O13A W5A O26A 85.5(6) . . ?
O20A W5A O55A 172.6(7) . . ?
O8A W5A O55A 83.1(6) . . ?
O14A W5A O55A 85.0(6) . . ?
O13A W5A O55A 73.7(6) . . ?
O26A W5A O55A 81.9(6) . . ?
O21A W6A O9A 99.0(7) . . ?
O21A W6A O14A 102.2(7) . . ?
O9A W6A O14A 88.9(6) . . ?
O21A W6A O15A 99.8(7) . . ?
O9A W6A O15A 93.6(7) . . ?
O14A W6A O15A 157.1(6) . . ?
O21A W6A O27A 96.7(7) . . ?
O9A W6A O27A 164.0(6) . . ?
O14A W6A O27A 84.9(6) . . ?
O15A W6A O27A 86.6(7) . . ?
O21A W6A O53A 173.1(7) . . ?
O9A W6A O53A 83.0(6) . . ?
O14A W6A O53A 84.4(6) . . ?
O15A W6A O53A 73.4(6) . . ?
O27A W6A O53A 81.7(6) . . ?
O34A W7A O22A 100.5(8) . . ?
O34A W7A O33A 100.1(8) . . ?
O22A W7A O33A 92.1(7) . . ?
O34A W7A O28A 102.0(8) . . ?
O22A W7A O28A 90.1(7) . . ?
O33A W7A O28A 157.0(7) . . ?
O34A W7A O40A 96.6(7) . . ?
O22A W7A O40A 162.8(7) . . ?
O33A W7A O40A 86.4(7) . . ?
O28A W7A O40A 84.8(7) . . ?
O34A W7A O56A 173.2(7) . . ?
O22A W7A O56A 82.9(6) . . ?
O33A W7A O56A 73.8(6) . . ?
O28A W7A O56A 83.8(6) . . ?
O40A W7A O56A 80.3(6) . . ?
O35A W8A O28A 102.0(8) . . ?
O35A W8A O23A 100.2(8) . . ?
O28A W8A O23A 89.6(7) . . ?
O35A W8A O29A 101.1(8) . . ?
O28A W8A O29A 156.3(7) . . ?
O23A W8A O29A 91.6(7) . . ?
O35A W8A O41A 97.6(8) . . ?
O28A W8A O41A 85.2(7) . . ?
O23A W8A O41A 162.1(7) . . ?
O29A W8A O41A 86.5(7) . . ?
O35A W8A O57A 173.0(7) . . ?
O28A W8A O57A 84.5(7) . . ?
O23A W8A O57A 82.2(6) . . ?
O29A W8A O57A 72.2(6) . . ?
O41A W8A O57A 80.3(6) . . ?
O36A W9A O24A 100.4(7) . . ?
O36A W9A O29A 98.4(7) . . ?
O24A W9A O29A 91.5(7) . . ?
O36A W9A O30A 103.3(7) . . ?
O24A W9A O30A 90.2(7) . . ?
O29A W9A O30A 157.5(7) . . ?
O36A W9A O42A 96.4(7) . . ?
O24A W9A O42A 163.1(7) . . ?
O29A W9A O42A 86.8(7) . . ?
O30A W9A O42A 85.2(7) . . ?
O36A W9A O57A 171.0(6) . . ?
O24A W9A O57A 82.6(6) . . ?
O29A W9A O57A 73.0(6) . . ?
O30A W9A O57A 85.0(6) . . ?
O42A W9A O57A 80.8(6) . . ?
O36A W9A K1 50.9(5) . . ?
O24A W9A K1 100.0(5) . . ?
O29A W9A K1 47.6(5) . . ?
O30A W9A K1 153.4(5) . . ?
O42A W9A K1 91.2(5) . . ?
O57A W9A K1 120.4(4) . . ?
O37A W10A O25A 99.8(7) . . ?
O37A W10A O30A 101.5(7) . . ?
O25A W10A O30A 89.1(7) . . ?
O37A W10A O31A 100.7(7) . . ?
O25A W10A O31A 92.1(7) . . ?
O30A W10A O31A 157.2(7) . . ?
O37A W10A O43A 96.7(7) . . ?
O25A W10A O43A 163.2(7) . . ?
O30A W10A O43A 84.7(6) . . ?
O31A W10A O43A 87.8(6) . . ?
O37A W10A O58A 174.8(7) . . ?
O25A W10A O58A 82.5(6) . . ?
O30A W10A O58A 83.1(6) . . ?
O31A W10A O58A 74.5(6) . . ?
O43A W10A O58A 81.3(6) . . ?
O37A W10A K4 36.9(5) . . ?
O25A W10A K4 64.1(5) . . ?
O30A W10A K4 91.4(5) . . ?
O31A W10A K4 109.5(5) . . ?
O43A W10A K4 131.5(5) . . ?
O58A W10A K4 146.2(4) . . ?
O38A W11A O26A 101.0(7) . . ?
O38A W11A O32A 101.2(8) . . ?
O26A W11A O32A 90.4(7) . . ?
O38A W11A O31A 99.9(8) . . ?
O26A W11A O31A 92.5(7) . . ?
O32A W11A O31A 157.7(7) . . ?
O38A W11A O44A 96.3(8) . . ?
O26A W11A O44A 162.6(7) . . ?
O32A W11A O44A 84.2(7) . . ?
O31A W11A O44A 86.6(7) . . ?
O38A W11A O58A 172.2(7) . . ?
O26A W11A O58A 82.9(6) . . ?
O32A W11A O58A 85.4(6) . . ?
O31A W11A O58A 73.1(6) . . ?
O44A W11A O58A 80.2(6) . . ?
O39A W12A O27A 100.3(8) . . ?
O39A W12A O32A 101.3(8) . . ?
O27A W12A O32A 89.9(7) . . ?
O39A W12A O33A 100.0(8) . . ?
O27A W12A O33A 92.0(7) . . ?
O32A W12A O33A 157.9(7) . . ?
O39A W12A O45A 96.8(8) . . ?
O27A W12A O45A 162.9(7) . . ?
O32A W12A O45A 85.7(7) . . ?
O33A W12A O45A 86.1(7) . . ?
O39A W12A O56A 172.5(7) . . ?
O27A W12A O56A 82.4(6) . . ?
O32A W12A O56A 85.6(6) . . ?
O33A W12A O56A 72.8(6) . . ?
O45A W12A O56A 80.8(6) . . ?
O46A W13A O40A 102.6(8) . . ?
O46A W13A O41A 102.8(8) . . ?
O40A W13A O41A 88.1(7) . . ?
O46A W13A O51A 100.5(8) . . ?
O40A W13A O51A 88.6(7) . . ?
O41A W13A O51A 156.6(7) . . ?
O46A W13A O47A 100.9(8) . . ?
O40A W13A O47A 156.4(7) . . ?
O41A W13A O47A 88.7(7) . . ?
O51A W13A O47A 85.2(8) . . ?
O46A W13A O59A 170.2(8) . . ?
O40A W13A O59A 84.2(6) . . ?
O41A W13A O59A 84.3(6) . . ?
O51A W13A O59A 72.4(6) . . ?
O47A W13A O59A 72.2(6) . . ?
O48A W14A O42A 103.3(8) . . ?
O48A W14A O43A 102.3(8) . . ?
O42A W14A O43A 87.2(7) . . ?
O48A W14A O47A 100.2(8) . . ?
O42A W14A O47A 88.7(7) . . ?
O43A W14A O47A 157.5(7) . . ?
O48A W14A O49A 99.6(9) . . ?
O42A W14A O49A 157.1(7) . . ?
O43A W14A O49A 89.1(7) . . ?
O47A W14A O49A 86.1(8) . . ?
O48A W14A O59A 170.1(8) . . ?
O42A W14A O59A 84.0(6) . . ?
O43A W14A O59A 84.5(6) . . ?
O47A W14A O59A 73.0(6) . . ?
O49A W14A O59A 73.1(7) . . ?
O50A W15A O44A 102.8(9) . . ?
O50A W15A O45A 102.5(8) . . ?
O44A W15A O45A 87.9(7) . . ?
O50A W15A O51A 100.3(8) . . ?
O44A W15A O51A 156.9(8) . . ?
O45A W15A O51A 88.2(7) . . ?
O50A W15A O49A 100.5(9) . . ?
O44A W15A O49A 89.9(7) . . ?
O45A W15A O49A 156.9(8) . . ?
O51A W15A O49A 84.9(8) . . ?
O50A W15A O59A 170.0(7) . . ?
O44A W15A O59A 84.5(7) . . ?
O45A W15A O59A 84.5(7) . . ?
O51A W15A O59A 72.4(6) . . ?
O49A W15A O59A 72.4(7) . . ?
O16B W1B O4B 100.0(7) . . ?
O16B W1B O10B 102.8(7) . . ?
O4B W1B O10B 90.3(6) . . ?
O16B W1B O15B 99.5(7) . . ?
O4B W1B O15B 92.1(6) . . ?
O10B W1B O15B 156.8(6) . . ?
O16B W1B O22B 95.9(7) . . ?
O4B W1B O22B 164.0(6) . . ?
O10B W1B O22B 85.3(6) . . ?
O15B W1B O22B 86.2(6) . . ?
O16B W1B O53B 172.6(7) . . ?
O4B W1B O53B 82.2(5) . . ?
O10B W1B O53B 84.2(6) . . ?
O15B W1B O53B 73.3(6) . . ?
O22B W1B O53B 82.1(5) . . ?
O17B W2B O5B 100.7(7) . . ?
O17B W2B O10B 102.9(7) . . ?
O5B W2B O10B 89.1(7) . . ?
O17B W2B O11B 98.8(7) . . ?
O5B W2B O11B 94.5(6) . . ?
O10B W2B O11B 156.9(6) . . ?
O17B W2B O23B 95.2(7) . . ?
O5B W2B O23B 164.0(6) . . ?
O10B W2B O23B 85.0(6) . . ?
O11B W2B O23B 85.3(6) . . ?
O17B W2B O54B 171.7(6) . . ?
O5B W2B O54B 82.8(6) . . ?
O10B W2B O54B 84.6(6) . . ?
O11B W2B O54B 73.3(6) . . ?
O23B W2B O54B 81.8(6) . . ?
O18B W3B O6B 99.1(7) . . ?
O18B W3B O12B 102.0(7) . . ?
O6B W3B O12B 90.5(6) . . ?
O18B W3B O11B 99.7(7) . . ?
O6B W3B O11B 93.1(6) . . ?
O12B W3B O11B 157.1(6) . . ?
O18B W3B O24B 96.0(7) . . ?
O6B W3B O24B 164.8(6) . . ?
O12B W3B O24B 84.8(6) . . ?
O11B W3B O24B 85.8(6) . . ?
O18B W3B O54B 173.5(7) . . ?
O6B W3B O54B 82.3(6) . . ?
O12B W3B O54B 84.2(5) . . ?
O11B W3B O54B 73.9(6) . . ?
O24B W3B O54B 82.8(5) . . ?
O19B W4B O7B 99.4(7) . . ?
O19B W4B O13B 100.0(7) . . ?
O7B W4B O13B 95.4(6) . . ?
O19B W4B O12B 101.9(7) . . ?
O7B W4B O12B 89.0(6) . . ?
O13B W4B O12B 156.6(6) . . ?
O19B W4B O25B 96.1(7) . . ?
O7B W4B O25B 164.0(6) . . ?
O13B W4B O25B 86.0(6) . . ?
O12B W4B O25B 83.7(6) . . ?
O19B W4B O55B 173.3(7) . . ?
O7B W4B O55B 83.1(5) . . ?
O13B W4B O55B 73.5(5) . . ?
O12B W4B O55B 84.3(5) . . ?
O25B W4B O55B 82.0(5) . . ?
O19B W4B Na5 46.6(7) . . ?
O7B W4B Na5 53.6(6) . . ?
O13B W4B Na5 94.3(6) . . ?
O12B W4B Na5 106.8(6) . . ?
O25B W4B Na5 142.2(6) . . ?
O55B W4B Na5 134.2(5) . . ?
O20B W5B O8B 99.6(7) . . ?
O20B W5B O14B 102.3(7) . . ?
O8B W5B O14B 89.6(6) . . ?
O20B W5B O13B 99.8(7) . . ?
O8B W5B O13B 91.3(6) . . ?
O14B W5B O13B 157.4(7) . . ?
O20B W5B O26B 97.6(7) . . ?
O8B W5B O26B 162.8(7) . . ?
O14B W5B O26B 85.5(6) . . ?
O13B W5B O26B 86.9(6) . . ?
O20B W5B O55B 172.5(6) . . ?
O8B W5B O55B 81.3(6) . . ?
O14B W5B O55B 85.1(6) . . ?
O13B W5B O55B 72.7(6) . . ?
O26B W5B O55B 81.8(6) . . ?
O21B W6B O9B 100.7(7) . . ?
O21B W6B O14B 101.8(7) . . ?
O9B W6B O14B 89.4(6) . . ?
O21B W6B O15B 99.1(7) . . ?
O9B W6B O15B 93.0(6) . . ?
O14B W6B O15B 158.2(7) . . ?
O21B W6B O27B 95.4(7) . . ?
O9B W6B O27B 163.7(6) . . ?
O14B W6B O27B 85.0(6) . . ?
O15B W6B O27B 86.8(7) . . ?
O21B W6B O53B 172.2(6) . . ?
O9B W6B O53B 81.4(6) . . ?
O14B W6B O53B 85.7(6) . . ?
O15B W6B O53B 73.2(6) . . ?
O27B W6B O53B 82.9(6) . . ?
O34B W7B O22B 99.2(7) . . ?
O34B W7B O28B 102.4(8) . . ?
O22B W7B O28B 90.9(7) . . ?
O34B W7B O33B 99.2(8) . . ?
O22B W7B O33B 90.5(7) . . ?
O28B W7B O33B 157.8(6) . . ?
O34B W7B O40B 97.0(7) . . ?
O22B W7B O40B 163.8(7) . . ?
O28B W7B O40B 84.9(6) . . ?
O33B W7B O40B 87.6(7) . . ?
O34B W7B O56B 172.7(7) . . ?
O22B W7B O56B 82.2(6) . . ?
O28B W7B O56B 84.7(6) . . ?
O33B W7B O56B 73.6(6) . . ?
O40B W7B O56B 81.8(6) . . ?
O34B W7B K2 54.5(6) . 2_577 ?
O22B W7B K2 97.3(5) . 2_577 ?
O28B W7B K2 156.4(5) . 2_577 ?
O33B W7B K2 44.7(5) . 2_577 ?
O40B W7B K2 92.7(5) . 2_577 ?
O56B W7B K2 118.3(4) . 2_577 ?
O35B W8B O23B 101.1(7) . . ?
O35B W8B O28B 102.8(7) . . ?
O23B W8B O28B 91.0(7) . . ?
O35B W8B O29B 100.0(8) . . ?
O23B W8B O29B 90.6(7) . . ?
O28B W8B O29B 156.3(7) . . ?
O35B W8B O41B 97.3(8) . . ?
O23B W8B O41B 161.5(7) . . ?
O28B W8B O41B 83.6(7) . . ?
O29B W8B O41B 87.4(7) . . ?
O35B W8B O57B 173.0(7) . . ?
O23B W8B O57B 81.8(6) . . ?
O28B W8B O57B 83.4(6) . . ?
O29B W8B O57B 73.5(6) . . ?
O41B W8B O57B 80.0(6) . . ?
O36B W9B O24B 100.2(7) . . ?
O36B W9B O30B 101.4(7) . . ?
O24B W9B O30B 90.6(7) . . ?
O36B W9B O29B 99.2(8) . . ?
O24B W9B O29B 90.5(6) . . ?
O30B W9B O29B 158.9(7) . . ?
O36B W9B O42B 96.7(7) . . ?
O24B W9B O42B 163.1(6) . . ?
O30B W9B O42B 85.2(7) . . ?
O29B W9B O42B 87.6(7) . . ?
O36B W9B O57B 171.9(7) . . ?
O24B W9B O57B 83.2(6) . . ?
O30B W9B O57B 85.9(6) . . ?
O29B W9B O57B 73.3(6) . . ?
O42B W9B O57B 80.2(6) . . ?
O36B W9B K4 54.1(6) . 2_677 ?
O24B W9B K4 95.1(5) . 2_677 ?
O30B W9B K4 155.4(5) . 2_677 ?
O29B W9B K4 45.2(5) . 2_677 ?
O42B W9B K4 95.4(5) . 2_677 ?
O57B W9B K4 118.5(4) . 2_677 ?
O37B W10B O25B 99.9(7) . . ?
O37B W10B O30B 101.9(8) . . ?
O25B W10B O30B 89.5(7) . . ?
O37B W10B O31B 99.5(8) . . ?
O25B W10B O31B 91.8(7) . . ?
O30B W10B O31B 157.9(7) . . ?
O37B W10B O43B 98.2(7) . . ?
O25B W10B O43B 161.8(6) . . ?
O30B W10B O43B 84.9(7) . . ?
O31B W10B O43B 87.0(7) . . ?
O37B W10B O58B 172.8(7) . . ?
O25B W10B O58B 83.1(6) . . ?
O30B W10B O58B 84.6(6) . . ?
O31B W10B O58B 73.8(6) . . ?
O43B W10B O58B 79.2(6) . . ?
O38B W11B O26B 100.4(8) . . ?
O38B W11B O32B 101.7(8) . . ?
O26B W11B O32B 88.7(7) . . ?
O38B W11B O44B 96.6(8) . . ?
O26B W11B O44B 162.9(7) . . ?
O32B W11B O44B 86.2(7) . . ?
O38B W11B O31B 100.0(7) . . ?
O26B W11B O31B 90.6(6) . . ?
O32B W11B O31B 158.1(7) . . ?
O44B W11B O31B 88.1(7) . . ?
O38B W11B O58B 173.4(7) . . ?
O26B W11B O58B 82.0(6) . . ?
O32B W11B O58B 84.5(6) . . ?
O44B W11B O58B 81.3(6) . . ?
O31B W11B O58B 73.7(6) . . ?
O39B W12B O27B 100.5(8) . . ?
O39B W12B O32B 101.6(8) . . ?
O27B W12B O32B 90.0(7) . . ?
O39B W12B O33B 100.3(8) . . ?
O27B W12B O33B 91.7(7) . . ?
O32B W12B O33B 157.3(7) . . ?
O39B W12B O45B 96.2(8) . . ?
O27B W12B O45B 163.3(7) . . ?
O32B W12B O45B 85.5(7) . . ?
O33B W12B O45B 86.4(7) . . ?
O39B W12B O56B 173.1(7) . . ?
O27B W12B O56B 82.9(6) . . ?
O32B W12B O56B 84.3(6) . . ?
O33B W12B O56B 73.5(6) . . ?
O45B W12B O56B 80.7(6) . . ?
O46B W13B O41B 103.1(8) . . ?
O46B W13B O47B 99.7(8) . . ?
O41B W13B O47B 90.7(7) . . ?
O46B W13B O40B 102.2(8) . . ?
O41B W13B O40B 87.3(7) . . ?
O47B W13B O40B 157.9(7) . . ?
O46B W13B O51B 100.3(8) . . ?
O41B W13B O51B 156.6(7) . . ?
O47B W13B O51B 85.5(7) . . ?
O40B W13B O51B 87.7(7) . . ?
O46B W13B O59B 170.1(7) . . ?
O41B W13B O59B 84.5(6) . . ?
O47B W13B O59B 73.6(6) . . ?
O40B W13B O59B 84.3(6) . . ?
O51B W13B O59B 72.3(6) . . ?
O48B W14B O43B 103.7(8) . . ?
O48B W14B O42B 103.3(8) . . ?
O43B W14B O42B 87.5(7) . . ?
O48B W14B O49B 100.5(8) . . ?
O43B W14B O49B 89.4(7) . . ?
O42B W14B O49B 156.0(7) . . ?
O48B W14B O47B 99.6(8) . . ?
O43B W14B O47B 156.7(7) . . ?
O42B W14B O47B 88.5(7) . . ?
O49B W14B O47B 84.9(7) . . ?
O48B W14B O59B 169.7(7) . . ?
O43B W14B O59B 84.5(6) . . ?
O42B W14B O59B 83.1(6) . . ?
O49B W14B O59B 72.9(6) . . ?
O47B W14B O59B 72.3(6) . . ?
O50B W15B O45B 102.7(8) . . ?
O50B W15B O51B 100.7(8) . . ?
O45B W15B O51B 88.6(7) . . ?
O50B W15B O44B 102.7(8) . . ?
O45B W15B O44B 88.2(7) . . ?
O51B W15B O44B 156.5(7) . . ?
O50B W15B O49B 100.3(8) . . ?
O45B W15B O49B 156.9(7) . . ?
O51B W15B O49B 85.6(7) . . ?
O44B W15B O49B 88.3(7) . . ?
O50B W15B O59B 169.5(8) . . ?
O45B W15B O59B 84.7(6) . . ?
O51B W15B O59B 71.6(6) . . ?
O44B W15B O59B 84.9(6) . . ?
O49B W15B O59B 72.3(6) . . ?
O16C W1C O4C 99.3(7) . . ?
O16C W1C O10C 102.6(7) . . ?
O4C W1C O10C 90.0(6) . . ?
O16C W1C O15C 99.3(7) . . ?
O4C W1C O15C 94.2(6) . . ?
O10C W1C O15C 156.8(6) . . ?
O16C W1C O22C 96.9(7) . . ?
O4C W1C O22C 163.7(6) . . ?
O10C W1C O22C 85.0(6) . . ?
O15C W1C O22C 84.6(6) . . ?
O16C W1C O53C 172.4(6) . . ?
O4C W1C O53C 83.1(6) . . ?
O10C W1C O53C 84.6(5) . . ?
O15C W1C O53C 73.2(5) . . ?
O22C W1C O53C 81.0(6) . . ?
O17C W2C O5C 101.0(7) . . ?
O17C W2C O10C 103.3(7) . . ?
O5C W2C O10C 90.2(6) . . ?
O17C W2C O11C 98.7(7) . . ?
O5C W2C O11C 94.2(6) . . ?
O10C W2C O11C 156.3(6) . . ?
O17C W2C O23C 94.1(7) . . ?
O5C W2C O23C 164.8(6) . . ?
O10C W2C O23C 84.5(6) . . ?
O11C W2C O23C 85.3(6) . . ?
O17C W2C O54C 171.8(6) . . ?
O5C W2C O54C 82.4(6) . . ?
O10C W2C O54C 84.0(6) . . ?
O11C W2C O54C 73.5(5) . . ?
O23C W2C O54C 82.9(5) . . ?
O17C W2C K3 33.6(5) . . ?
O5C W2C K3 131.9(4) . . ?
O10C W2C K3 88.8(5) . . ?
O11C W2C K3 105.2(4) . . ?
O23C W2C K3 62.4(4) . . ?
O54C W2C K3 145.1(4) . . ?
O18C W3C O6C 101.6(7) . . ?
O18C W3C O12C 101.0(7) . . ?
O6C W3C O12C 90.0(6) . . ?
O18C W3C O11C 100.1(6) . . ?
O6C W3C O11C 94.3(6) . . ?
O12C W3C O11C 157.1(6) . . ?
O18C W3C O24C 94.9(7) . . ?
O6C W3C O24C 163.3(6) . . ?
O12C W3C O24C 85.1(6) . . ?
O11C W3C O24C 84.4(6) . . ?
O18C W3C O54C 172.3(6) . . ?
O6C W3C O54C 82.3(6) . . ?
O12C W3C O54C 85.6(6) . . ?
O11C W3C O54C 72.8(5) . . ?
O24C W3C O54C 81.5(6) . . ?
O19C W4C O7C 100.6(7) . . ?
O19C W4C O12C 102.8(7) . . ?
O7C W4C O12C 90.1(6) . . ?
O19C W4C O13C 98.6(6) . . ?
O7C W4C O13C 93.3(6) . . ?
O12C W4C O13C 157.3(6) . . ?
O19C W4C O25C 95.7(7) . . ?
O7C W4C O25C 163.6(6) . . ?
O12C W4C O25C 84.2(6) . . ?
O13C W4C O25C 86.3(6) . . ?
O19C W4C O55C 172.0(6) . . ?
O7C W4C O55C 82.3(6) . . ?
O12C W4C O55C 84.6(6) . . ?
O13C W4C O55C 73.7(5) . . ?
O25C W4C O55C 81.9(6) . . ?
O19C W4C K1 35.6(5) . 2_566 ?
O7C W4C K1 134.3(5) . 2_566 ?
O12C W4C K1 89.7(5) . 2_566 ?
O13C W4C K1 103.7(4) . 2_566 ?
O25C W4C K1 61.3(4) . 2_566 ?
O55C W4C K1 143.1(4) . 2_566 ?
O20C W5C O8C 100.6(7) . . ?
O20C W5C O14C 102.1(7) . . ?
O8C W5C O14C 88.9(7) . . ?
O20C W5C O13C 99.9(7) . . ?
O8C W5C O13C 94.1(6) . . ?
O14C W5C O13C 156.9(6) . . ?
O20C W5C O26C 96.1(7) . . ?
O8C W5C O26C 163.1(6) . . ?
O14C W5C O26C 85.0(6) . . ?
O13C W5C O26C 85.6(6) . . ?
O20C W5C O55C 172.4(6) . . ?
O8C W5C O55C 82.4(6) . . ?
O14C W5C O55C 84.8(5) . . ?
O13C W5C O55C 72.8(5) . . ?
O26C W5C O55C 81.4(5) . . ?
O21C W6C O9C 101.4(7) . . ?
O21C W6C O14C 102.4(7) . . ?
O9C W6C O14C 91.5(6) . . ?
O21C W6C O15C 98.9(7) . . ?
O9C W6C O15C 92.8(6) . . ?
O14C W6C O15C 157.0(6) . . ?
O21C W6C O27C 94.8(7) . . ?
O9C W6C O27C 163.8(6) . . ?
O14C W6C O27C 84.1(7) . . ?
O15C W6C O27C 85.5(6) . . ?
O21C W6C O53C 171.7(6) . . ?
O9C W6C O53C 82.0(6) . . ?
O14C W6C O53C 85.0(6) . . ?
O15C W6C O53C 73.3(5) . . ?
O27C W6C O53C 82.0(6) . . ?
O34C W7C O22C 100.9(8) . . ?
O34C W7C O28C 102.0(7) . . ?
O22C W7C O28C 90.7(7) . . ?
O34C W7C O33C 99.3(8) . . ?
O22C W7C O33C 92.4(7) . . ?
O28C W7C O33C 157.5(7) . . ?
O34C W7C O40C 97.0(8) . . ?
O22C W7C O40C 162.1(7) . . ?
O28C W7C O40C 84.3(7) . . ?
O33C W7C O40C 86.0(7) . . ?
O34C W7C O56C 172.5(7) . . ?
O22C W7C O56C 82.2(6) . . ?
O28C W7C O56C 84.7(6) . . ?
O33C W7C O56C 73.6(6) . . ?
O40C W7C O56C 80.2(6) . . ?
O35C W8C O23C 99.2(7) . . ?
O35C W8C O28C 102.1(7) . . ?
O23C W8C O28C 91.5(7) . . ?
O35C W8C O29C 100.4(7) . . ?
O23C W8C O29C 91.2(7) . . ?
O28C W8C O29C 156.6(6) . . ?
O35C W8C O41C 97.9(8) . . ?
O23C W8C O41C 162.9(7) . . ?
O28C W8C O41C 84.8(7) . . ?
O29C W8C O41C 85.8(7) . . ?
O35C W8C O57C 173.2(7) . . ?
O23C W8C O57C 83.5(6) . . ?
O28C W8C O57C 84.0(6) . . ?
O29C W8C O57C 73.2(6) . . ?
O41C W8C O57C 79.5(6) . . ?
O36C W9C O24C 100.2(7) . . ?
O36C W9C O30C 101.8(7) . . ?
O24C W9C O30C 90.4(7) . . ?
O36C W9C O29C 100.3(7) . . ?
O24C W9C O29C 91.9(7) . . ?
O30C W9C O29C 157.0(6) . . ?
O36C W9C O42C 97.3(8) . . ?
O24C W9C O42C 162.3(7) . . ?
O30C W9C O42C 83.7(7) . . ?
O29C W9C O42C 87.3(7) . . ?
O36C W9C O57C 173.2(6) . . ?
O24C W9C O57C 82.6(6) . . ?
O30C W9C O57C 84.2(6) . . ?
O29C W9C O57C 73.3(6) . . ?
O42C W9C O57C 80.3(6) . . ?
O37C W10C O25C 99.9(8) . . ?
O37C W10C O30C 102.5(7) . . ?
O25C W10C O30C 91.3(6) . . ?
O37C W10C O43C 97.1(8) . . ?
O25C W10C O43C 163.1(7) . . ?
O30C W10C O43C 84.7(7) . . ?
O37C W10C O31C 100.0(7) . . ?
O25C W10C O31C 91.5(7) . . ?
O30C W10C O31C 156.5(7) . . ?
O43C W10C O31C 85.9(7) . . ?
O37C W10C O58C 172.3(7) . . ?
O25C W10C O58C 82.6(6) . . ?
O30C W10C O58C 84.7(6) . . ?
O43C W10C O58C 80.6(6) . . ?
O31C W10C O58C 72.5(6) . . ?
O37C W10C K1 38.2(6) . 2_566 ?
O25C W10C K1 62.7(5) . 2_566 ?
O30C W10C K1 94.0(5) . 2_566 ?
O43C W10C K1 133.9(5) . 2_566 ?
O31C W10C K1 107.9(5) . 2_566 ?
O58C W10C K1 145.3(4) . 2_566 ?
O38C W11C O26C 99.9(7) . . ?
O38C W11C O32C 103.5(7) . . ?
O26C W11C O32C 91.0(7) . . ?
O38C W11C O31C 99.2(7) . . ?
O26C W11C O31C 92.7(7) . . ?
O32C W11C O31C 156.0(6) . . ?
O38C W11C O44C 97.5(7) . . ?
O26C W11C O44C 162.5(6) . . ?
O32C W11C O44C 83.4(7) . . ?
O31C W11C O44C 86.1(7) . . ?
O38C W11C O58C 172.3(6) . . ?
O26C W11C O58C 82.8(6) . . ?
O32C W11C O58C 83.6(6) . . ?
O31C W11C O58C 73.4(6) . . ?
O44C W11C O58C 80.1(6) . . ?
O39C W12C O27C 98.8(8) . . ?
O39C W12C O32C 103.5(7) . . ?
O27C W12C O32C 91.6(7) . . ?
O39C W12C O33C 99.1(7) . . ?
O27C W12C O33C 92.6(7) . . ?
O32C W12C O33C 156.1(7) . . ?
O39C W12C O45C 98.1(8) . . ?
O27C W12C O45C 163.1(7) . . ?
O32C W12C O45C 83.7(7) . . ?
O33C W12C O45C 85.5(7) . . ?
O39C W12C O56C 172.0(7) . . ?
O27C W12C O56C 83.3(6) . . ?
O32C W12C O56C 84.2(6) . . ?
O33C W12C O56C 73.0(6) . . ?
O45C W12C O56C 80.1(6) . . ?
O39C W12C K2 36.2(6) . . ?
O27C W12C K2 63.5(5) . . ?
O32C W12C K2 95.6(5) . . ?
O33C W12C K2 107.3(5) . . ?
O45C W12C K2 133.0(5) . . ?
O56C W12C K2 146.8(4) . . ?
O46C W13C O41C 103.4(9) . . ?
O46C W13C O40C 103.2(9) . . ?
O41C W13C O40C 87.6(7) . . ?
O46C W13C O51C 100.0(9) . . ?
O41C W13C O51C 156.6(7) . . ?
O40C W13C O51C 87.7(7) . . ?
O46C W13C O47C 99.3(9) . . ?
O41C W13C O47C 88.8(7) . . ?
O40C W13C O47C 157.4(7) . . ?
O51C W13C O47C 86.8(7) . . ?
O46C W13C O59C 169.3(8) . . ?
O41C W13C O59C 84.4(6) . . ?
O40C W13C O59C 84.3(6) . . ?
O51C W13C O59C 72.3(6) . . ?
O47C W13C O59C 73.2(6) . . ?
O48C W14C O42C 103.2(8) . . ?
O48C W14C O43C 102.2(8) . . ?
O42C W14C O43C 87.0(7) . . ?
O48C W14C O47C 101.0(8) . . ?
O42C W14C O47C 88.1(7) . . ?
O43C W14C O47C 156.8(7) . . ?
O48C W14C O49C 100.5(8) . . ?
O42C W14C O49C 156.3(7) . . ?
O43C W14C O49C 88.4(7) . . ?
O47C W14C O49C 87.0(7) . . ?
O48C W14C O59C 171.0(7) . . ?
O42C W14C O59C 83.7(6) . . ?
O43C W14C O59C 83.8(6) . . ?
O47C W14C O59C 73.1(6) . . ?
O49C W14C O59C 72.7(6) . . ?
O50C W15C O45C 102.7(8) . . ?
O50C W15C O44C 103.6(8) . . ?
O45C W15C O44C 88.1(7) . . ?
O50C W15C O49C 99.8(8) . . ?
O45C W15C O49C 157.5(7) . . ?
O44C W15C O49C 88.1(7) . . ?
O50C W15C O51C 100.6(8) . . ?
O45C W15C O51C 87.9(7) . . ?
O44C W15C O51C 155.7(7) . . ?
O49C W15C O51C 86.5(7) . . ?
O50C W15C O59C 169.6(8) . . ?
O45C W15C O59C 84.6(6) . . ?
O44C W15C O59C 83.8(6) . . ?
O49C W15C O59C 72.9(6) . . ?
O51C W15C O59C 72.0(6) . . ?
O16D W1D O4D 100.1(7) . . ?
O16D W1D O15D 98.8(7) . . ?
O4D W1D O15D 92.7(7) . . ?
O16D W1D O10D 102.5(7) . . ?
O4D W1D O10D 88.1(7) . . ?
O15D W1D O10D 158.2(6) . . ?
O16D W1D O22D 96.5(7) . . ?
O4D W1D O22D 163.1(7) . . ?
O15D W1D O22D 87.6(7) . . ?
O10D W1D O22D 85.4(6) . . ?
O16D W1D O53D 172.0(6) . . ?
O4D W1D O53D 82.1(6) . . ?
O15D W1D O53D 73.3(6) . . ?
O10D W1D O53D 85.2(5) . . ?
O22D W1D O53D 81.8(6) . . ?
O16D W1D Na45 53.2(7) . . ?
O4D W1D Na45 49.7(6) . . ?
O15D W1D Na45 85.0(6) . . ?
O10D W1D Na45 111.6(6) . . ?
O22D W1D Na45 147.0(6) . . ?
O53D W1D Na45 126.1(5) . . ?
O17D W2D O5D 100.6(7) . . ?
O17D W2D O10D 101.9(7) . . ?
O5D W2D O10D 88.6(7) . . ?
O17D W2D O11D 100.0(7) . . ?
O5D W2D O11D 92.9(7) . . ?
O10D W2D O11D 157.4(6) . . ?
O17D W2D O23D 95.9(7) . . ?
O5D W2D O23D 163.3(6) . . ?
O10D W2D O23D 85.7(6) . . ?
O11D W2D O23D 86.6(6) . . ?
O17D W2D O54D 172.8(7) . . ?
O5D W2D O54D 81.8(6) . . ?
O10D W2D O54D 84.9(5) . . ?
O11D W2D O54D 73.0(5) . . ?
O23D W2D O54D 82.1(5) . . ?
O18D W3D O6D 100.5(7) . . ?
O18D W3D O11D 99.2(7) . . ?
O6D W3D O11D 91.9(6) . . ?
O18D W3D O12D 103.1(7) . . ?
O6D W3D O12D 89.6(6) . . ?
O11D W3D O12D 157.0(6) . . ?
O18D W3D O24D 95.7(7) . . ?
O6D W3D O24D 163.7(7) . . ?
O11D W3D O24D 87.2(6) . . ?
O12D W3D O24D 85.0(6) . . ?
O18D W3D O54D 172.1(6) . . ?
O6D W3D O54D 81.2(6) . . ?
O11D W3D O54D 73.0(5) . . ?
O12D W3D O54D 84.5(6) . . ?
O24D W3D O54D 83.0(6) . . ?
O19D W4D O7D 101.4(7) . . ?
O19D W4D O12D 102.1(7) . . ?
O7D W4D O12D 90.6(6) . . ?
O19D W4D O13D 99.2(7) . . ?
O7D W4D O13D 93.8(6) . . ?
O12D W4D O13D 156.9(6) . . ?
O19D W4D O25D 95.5(7) . . ?
O7D W4D O25D 163.0(7) . . ?
O12D W4D O25D 83.4(6) . . ?
O13D W4D O25D 85.9(6) . . ?
O19D W4D O55D 171.8(6) . . ?
O7D W4D O55D 81.4(6) . . ?
O12D W4D O55D 85.5(6) . . ?
O13D W4D O55D 72.8(5) . . ?
O25D W4D O55D 82.3(6) . . ?
O20D W5D O8D 100.4(7) . . ?
O20D W5D O14D 103.6(7) . . ?
O8D W5D O14D 88.5(6) . . ?
O20D W5D O13D 99.4(7) . . ?
O8D W5D O13D 93.5(6) . . ?
O14D W5D O13D 156.2(6) . . ?
O20D W5D O26D 95.8(7) . . ?
O8D W5D O26D 163.7(6) . . ?
O14D W5D O26D 86.0(6) . . ?
O13D W5D O26D 85.5(6) . . ?
O20D W5D O55D 172.1(7) . . ?
O8D W5D O55D 81.8(5) . . ?
O14D W5D O55D 84.0(6) . . ?
O13D W5D O55D 72.8(5) . . ?
O26D W5D O55D 82.4(5) . . ?
O20D W5D Na5 48.9(7) . . ?
O8D W5D Na5 53.1(6) . . ?
O14D W5D Na5 110.0(6) . . ?
O13D W5D Na5 89.8(6) . . ?
O26D W5D Na5 143.1(6) . . ?
O55D W5D Na5 130.9(5) . . ?
O21D W6D O9D 99.8(7) . . ?
O21D W6D O14D 103.1(7) . . ?
O9D W6D O14D 89.4(6) . . ?
O21D W6D O15D 99.2(7) . . ?
O9D W6D O15D 93.2(6) . . ?
O14D W6D O15D 156.8(7) . . ?
O21D W6D O27D 96.3(7) . . ?
O9D W6D O27D 163.8(6) . . ?
O14D W6D O27D 84.9(6) . . ?
O15D W6D O27D 86.3(6) . . ?
O21D W6D O53D 172.1(6) . . ?
O9D W6D O53D 82.7(6) . . ?
O14D W6D O53D 84.4(6) . . ?
O15D W6D O53D 73.1(6) . . ?
O27D W6D O53D 81.6(6) . . ?
O34D W7D O22D 99.8(8) . . ?
O34D W7D O28D 101.8(7) . . ?
O22D W7D O28D 90.2(7) . . ?
O34D W7D O33D 98.9(8) . . ?
O22D W7D O33D 90.2(7) . . ?
O28D W7D O33D 158.9(7) . . ?
O34D W7D O40D 98.1(8) . . ?
O22D W7D O40D 162.0(7) . . ?
O28D W7D O40D 85.5(7) . . ?
O33D W7D O40D 87.6(7) . . ?
O34D W7D O56D 172.3(7) . . ?
O22D W7D O56D 81.8(6) . . ?
O28D W7D O56D 85.7(6) . . ?
O33D W7D O56D 73.5(7) . . ?
O40D W7D O56D 80.5(6) . . ?
O35D W8D O23D 100.7(7) . . ?
O35D W8D O28D 101.3(7) . . ?
O23D W8D O28D 90.2(7) . . ?
O35D W8D O29D 100.4(8) . . ?
O23D W8D O29D 91.6(7) . . ?
O28D W8D O29D 157.5(7) . . ?
O35D W8D O41D 96.7(7) . . ?
O23D W8D O41D 162.5(6) . . ?
O28D W8D O41D 84.7(7) . . ?
O29D W8D O41D 87.0(7) . . ?
O35D W8D O57D 173.0(7) . . ?
O23D W8D O57D 81.8(6) . . ?
O28D W8D O57D 85.1(6) . . ?
O29D W8D O57D 73.0(6) . . ?
O41D W8D O57D 81.1(6) . . ?
O36D W9D O24D 99.9(8) . . ?
O36D W9D O30D 101.4(8) . . ?
O24D W9D O30D 89.6(7) . . ?
O36D W9D O29D 99.5(8) . . ?
O24D W9D O29D 90.3(7) . . ?
O30D W9D O29D 158.8(7) . . ?
O36D W9D O42D 96.7(8) . . ?
O24D W9D O42D 163.4(7) . . ?
O30D W9D O42D 86.3(7) . . ?
O29D W9D O42D 87.7(7) . . ?
O36D W9D O57D 172.3(7) . . ?
O24D W9D O57D 82.0(6) . . ?
O30D W9D O57D 86.0(6) . . ?
O29D W9D O57D 73.0(6) . . ?
O42D W9D O57D 81.6(6) . . ?
O37D W10D O25D 101.3(8) . . ?
O37D W10D O30D 100.9(7) . . ?
O25D W10D O30D 89.5(7) . . ?
O37D W10D O31D 100.5(7) . . ?
O25D W10D O31D 92.5(7) . . ?
O30D W10D O31D 157.7(7) . . ?
O37D W10D O43D 95.8(8) . . ?
O25D W10D O43D 162.7(7) . . ?
O30D W10D O43D 84.6(7) . . ?
O31D W10D O43D 87.0(7) . . ?
O37D W10D O58D 172.9(7) . . ?
O25D W10D O58D 82.0(6) . . ?
O30D W10D O58D 85.3(6) . . ?
O31D W10D O58D 73.0(6) . . ?
O43D W10D O58D 81.3(6) . . ?
O38D W11D O26D 100.0(7) . . ?
O38D W11D O32D 103.0(8) . . ?
O26D W11D O32D 89.8(7) . . ?
O38D W11D O31D 97.9(7) . . ?
O26D W11D O31D 91.8(7) . . ?
O32D W11D O31D 158.4(7) . . ?
O38D W11D O44D 96.8(8) . . ?
O26D W11D O44D 163.2(7) . . ?
O32D W11D O44D 86.4(7) . . ?
O31D W11D O44D 85.9(7) . . ?
O38D W11D O58D 171.3(7) . . ?
O26D W11D O58D 82.8(6) . . ?
O32D W11D O58D 85.2(6) . . ?
O31D W11D O58D 73.6(6) . . ?
O44D W11D O58D 80.5(6) . . ?
O38D W11D K3 51.0(6) . 2_567 ?
O26D W11D K3 98.4(5) . 2_567 ?
O32D W11D K3 153.6(5) . 2_567 ?
O31D W11D K3 46.9(5) . 2_567 ?
O44D W11D K3 92.1(5) . 2_567 ?
O58D W11D K3 120.6(4) . 2_567 ?
O39D W12D O27D 99.8(8) . . ?
O39D W12D O32D 102.0(8) . . ?
O27D W12D O32D 90.0(7) . . ?
O39D W12D O33D 99.3(9) . . ?
O27D W12D O33D 91.4(7) . . ?
O32D W12D O33D 158.2(7) . . ?
O39D W12D O45D 96.8(8) . . ?
O27D W12D O45D 163.3(7) . . ?
O32D W12D O45D 84.5(7) . . ?
O33D W12D O45D 87.9(7) . . ?
O39D W12D O56D 172.5(8) . . ?
O27D W12D O56D 83.1(6) . . ?
O32D W12D O56D 84.9(6) . . ?
O33D W12D O56D 73.7(7) . . ?
O45D W12D O56D 80.7(6) . . ?
O46D W13D O41D 102.4(8) . . ?
O46D W13D O40D 104.9(8) . . ?
O41D W13D O40D 88.3(7) . . ?
O46D W13D O47D 97.7(8) . . ?
O41D W13D O47D 89.3(7) . . ?
O40D W13D O47D 157.2(7) . . ?
O46D W13D O51D 99.2(8) . . ?
O41D W13D O51D 158.5(7) . . ?
O40D W13D O51D 87.1(7) . . ?
O47D W13D O51D 86.9(7) . . ?
O46D W13D O59D 168.3(7) . . ?
O41D W13D O59D 85.0(6) . . ?
O40D W13D O59D 84.1(6) . . ?
O47D W13D O59D 73.0(6) . . ?
O51D W13D O59D 73.6(6) . . ?
O48D W14D O42D 102.3(8) . . ?
O48D W14D O43D 102.5(8) . . ?
O42D W14D O43D 88.2(7) . . ?
O48D W14D O49D 101.2(8) . . ?
O42D W14D O49D 156.4(8) . . ?
O43D W14D O49D 89.4(7) . . ?
O48D W14D O47D 99.9(8) . . ?
O42D W14D O47D 86.8(7) . . ?
O43D W14D O47D 157.5(7) . . ?
O49D W14D O47D 86.5(7) . . ?
O48D W14D O59D 170.5(7) . . ?
O42D W14D O59D 83.5(6) . . ?
O43D W14D O59D 85.1(6) . . ?
O49D W14D O59D 72.9(7) . . ?
O47D W14D O59D 72.6(6) . . ?
O50D W15D O45D 102.9(9) . . ?
O50D W15D O44D 104.7(8) . . ?
O45D W15D O44D 88.0(8) . . ?
O50D W15D O51D 98.1(9) . . ?
O45D W15D O51D 89.0(8) . . ?
O44D W15D O51D 157.1(7) . . ?
O50D W15D O49D 99.5(9) . . ?
O45D W15D O49D 157.6(7) . . ?
O44D W15D O49D 87.4(8) . . ?
O51D W15D O49D 86.8(8) . . ?
O50D W15D O59D 168.5(8) . . ?
O45D W15D O59D 85.1(6) . . ?
O44D W15D O59D 83.7(6) . . ?
O51D W15D O59D 73.5(6) . . ?
O49D W15D O59D 72.6(6) . . ?

loop_
_geom_bond_atom_site_label_1
_geom_bond_atom_site_label_2
_geom_bond_distance
_geom_bond_site_symmetry_2
_geom_bond_publ_flag
K1 O21 2.79(5) . ?
K1 Na74 2.84(3) . ?
K1 Na32 2.86(3) . ?
K1 O19C 2.901(17) 2_566 ?
K1 O29A 2.904(18) . ?
K1 O37C 2.90(2) 2_566 ?
K1 O20 2.93(5) . ?
K1 O36A 3.046(18) . ?
K1 W9A 3.822(9) . ?
K1 W10C 4.052(9) 2_566 ?
K1 W4C 4.106(9) 2_566 ?
K2 O11 2.84(5) . ?
K2 Na73 2.84(3) . ?
K2 O39C 2.87(2) . ?
K2 O13 2.90(3) . ?
K2 O33B 2.909(18) 2_577 ?
K2 Na42 2.92(3) . ?
K2 O21C 2.964(18) . ?
K2 O34B 3.26(2) 2_577 ?
K2 W7B 3.943(9) 2_577 ?
K2 Na2 4.01(3) . ?
K2 W12C 4.062(9) . ?
K2 Na55 4.22(3) 2_577 ?
K3 Na71 2.81(3) . ?
K3 O17C 2.857(18) . ?
K3 O3 2.87(5) . ?
K3 Na51 2.89(3) . ?
K3 O31D 2.900(17) 2_567 ?
K3 O2 2.98(6) . ?
K3 O35C 2.986(19) . ?
K3 O38D 3.07(2) 2_567 ?
K3 Na43 3.76(3) 2_567 ?
K3 W11D 3.847(9) 2_567 ?
K3 W2C 4.130(8) . ?
K3 Na46 4.29(3) . ?
K4 Na72 2.82(3) . ?
K4 O29B 2.858(19) 2_677 ?
K4 O37A 2.934(18) . ?
K4 Na31 2.95(3) . ?
K4 O19A 2.975(18) . ?
K4 O36B 3.179(19) 2_677 ?
K4 Na53 3.19(3) . ?
K4 O212 3.42(5) . ?
K4 W9B 3.864(9) 2_677 ?
K4 Na23 3.88(3) . ?
K4 W10A 4.137(9) . ?
K4 Na34 4.30(3) 2_677 ?
Na1 O18 2.84(6) . ?
Na1 O46A 2.88(3) . ?
Na1 O170 2.97(4) 1_565 ?
Na1 O43B 2.99(3) 1_554 ?
Na1 O49B 2.99(3) 1_554 ?
Na2 Na41 2.24(4) . ?
Na2 O10 2.27(6) . ?
Na2 O11 2.27(6) . ?
Na2 O8 2.45(6) . ?
Na2 O16A 2.47(3) . ?
Na2 O21C 2.48(3) . ?
Na2 Na73 4.09(4) . ?
Na3 O3D 2.63(3) . ?
Na3 Na56 2.66(4) . ?
Na3 O2A 2.67(3) . ?
Na3 O1B 2.68(3) . ?
Na3 Na45 3.42(4) . ?
Na4 O43 2.32(6) . ?
Na4 O42 2.36(6) . ?
Na4 O18B 2.42(3) . ?
Na4 O15 2.50(6) . ?
Na4 Na34 2.56(4) . ?
Na4 O44 2.63(4) . ?
Na4 Na80 4.03(4) 2_677 ?
Na5 O19B 2.79(3) . ?
Na5 O20D 2.86(3) . ?
Na5 O8D 2.96(3) . ?
Na5 O7B 2.98(3) . ?
Na5 O66 3.01(6) . ?
Na5 W5D 3.67(3) . ?
Na5 W4B 3.68(3) . ?
Na5 Na37 3.70(4) . ?
Na5 Na44 4.00(4) . ?
Na6 O50 2.72(4) . ?
Na6 O210 2.72(6) . ?
Na6 Na43 2.75(4) 2_567 ?
Na6 O11C 2.87(3) . ?
Na6 Na54 3.35(4) 2_567 ?
Na6 Na46 3.36(4) . ?
Na6 Na71 3.37(4) . ?
Na9 O54 2.24(6) . ?
Na9 O15A 2.84(3) . ?
Na9 O53 2.94(6) . ?
Na9 Na14 3.51(4) . ?
Na9 Na41 3.52(4) . ?
Na10 O30 2.42(4) . ?
Na10 O63 2.93(6) . ?
Na10 O33 3.00(4) . ?
Na11 O215 2.58(6) . ?
Na11 O37 2.75(6) . ?
Na11 O53 2.85(6) . ?
Na11 O15B 2.86(3) . ?
Na11 Na73 3.38(4) 2_577 ?
Na11 Na55 3.75(4) . ?
Na12 O39 2.57(6) . ?
Na12 O145 2.85(6) . ?
Na14 O23 2.96(6) . ?
Na15 O56 2.37(6) . ?
Na15 Na52 2.37(4) . ?
Na15 O48 2.39(6) . ?
Na15 O34C 2.72(3) 2_577 ?
Na15 O285 2.97(6) . ?
Na15 Na35 3.41(3) 2_577 ?
Na15 Na55 3.61(4) . ?
Na16 Na33 2.35(4) . ?
Na16 O51 2.44(6) . ?
Na16 O44 2.79(4) 2_677 ?
Na16 O49 2.88(6) . ?
Na16 O52 2.90(6) . ?
Na16 Na80 3.22(4) . ?
Na16 Na56 3.38(4) 2_677 ?
Na16 Na56 3.57(4) . ?
Na17 O29 2.86(6) . ?
Na17 O222 2.96(4) . ?
Na17 O47D 2.98(3) . ?
Na21 O12B 2.90(3) . ?
Na22 O50B 2.90(3) 1_544 ?
Na22 O47 2.96(6) . ?
Na22 O55 2.96(4) . ?
Na22 O29D 2.97(3) . ?
Na23 Na45 2.45(4) . ?
Na23 Na72 2.51(4) . ?
Na23 O19A 2.57(3) . ?
Na23 O46 2.64(6) . ?
Na23 O68 2.79(4) . ?
Na23 Na33 3.18(4) 2_677 ?
Na23 Na56 3.81(4) . ?
Na23 Na80 4.12(3) 2_677 ?
Na24 O166 2.25(6) . ?
Na24 O109 2.48(6) . ?
Na24 O227 2.75(6) . ?
Na24 O61 2.92(4) . ?
Na25 Na44 2.29(4) . ?
Na26 O213 2.34(6) . ?
Na26 O211 2.35(6) . ?
Na26 O2C 2.42(3) . ?
Na26 O1A 2.43(3) . ?
Na26 O1D 2.44(3) . ?
Na26 O181 2.50(6) . ?
Na26 Ti3C 3.74(3) . ?
Na26 Ti2C 3.76(3) . ?
Na26 Ti2A 3.77(3) . ?
Na26 Ti1A 3.78(3) . ?
Na26 Ti1D 3.80(3) . ?
Na26 Ti2D 3.80(2) . ?
Na31 O93 2.42(4) 2_666 ?
Na31 O289 2.81(4) . ?
Na31 O12A 2.95(3) . ?
Na31 O99 2.99(6) 2_666 ?
Na32 O185 2.73(6) . ?
Na32 O84 2.82(4) . ?
Na33 Na80 2.29(4) . ?
Na33 O52 2.45(6) . ?
Na33 O91 2.49(6) . ?
Na33 O17B 2.50(3) . ?
Na33 Na23 3.18(4) 2_677 ?
Na33 Na56 3.84(4) 2_677 ?
Na34 Na72 2.85(4) 2_677 ?
Na34 K4 4.30(3) 2_677 ?
Na35 Na52 2.23(4) 2_577 ?
Na35 Na55 2.82(4) 2_577 ?
Na35 O34B 2.85(3) 2_577 ?
Na35 O33C 2.86(3) . ?
Na35 Na76 3.04(4) . ?
Na35 Na15 3.41(3) 2_577 ?
Na36 O29 2.29(6) . ?
Na36 O94 2.31(6) . ?
Na36 O287 2.31(6) . ?
Na36 O48B 2.42(3) 1_544 ?
Na36 O170 2.42(4) . ?
Na36 O27 2.58(6) . ?
Na37 O210 2.64(6) . ?
Na37 O2D 2.68(3) . ?
Na37 O2B 2.70(3) . ?
Na37 O1C 2.72(3) . ?
Na37 Na54 3.32(4) 2_567 ?
Na38 O115 2.70(4) . ?
Na38 Na47 2.76(4) 2_666 ?
Na38 O289 2.78(4) . ?
Na38 O31C 2.97(3) 2_566 ?
Na38 Na53 3.90(4) . ?
Na41 O54 2.57(6) . ?
Na41 O4A 2.94(3) . ?
Na41 O9C 2.96(3) . ?
Na41 Na75 3.20(4) . ?
Na42 O119 2.80(6) . ?
Na43 Na54 2.40(4) . ?
Na43 O17C 2.49(3) 2_567 ?
Na43 Na71 2.49(4) 2_567 ?
Na43 O2 2.66(6) 2_567 ?
Na43 Na6 2.75(4) 2_567 ?
Na43 O30 2.86(4) . ?
Na43 K3 3.76(3) 2_567 ?
Na44 O290 2.32(4) . ?
Na44 O77 2.44(4) . ?
Na44 O45 2.45(6) . ?
Na44 O20D 2.65(3) . ?
Na44 Na46 4.06(4) 2_567 ?
Na45 O4D 2.90(3) . ?
Na45 O7A 2.92(3) . ?
Na45 O19A 3.00(3) . ?
Na45 Na56 3.12(4) . ?
Na45 W1D 3.73(3) . ?
Na45 W4A 3.73(2) . ?
Na45 Na80 3.99(4) 2_677 ?
Na46 O77 2.80(4) 2_567 ?
Na46 Na71 2.81(4) . ?
Na46 Na44 4.06(4) 2_567 ?
Na47 Na38 2.76(4) 2_666 ?
Na47 Na53 2.78(4) 2_666 ?
Na47 O94 2.79(6) . ?
Na47 O25 2.83(6) . ?
Na51 O106 2.76(6) 2_567 ?
Na51 O10C 2.99(3) . ?
Na52 Na35 2.23(4) 2_577 ?
Na52 O285 2.25(6) . ?
Na52 O160 2.37(6) . ?
Na52 Na76 2.40(4) 2_577 ?
Na52 O16B 2.63(3) . ?
Na52 Na55 3.99(4) . ?
Na53 O212 2.63(6) . ?
Na53 O114 2.73(6) . ?
Na53 Na47 2.78(4) 2_666 ?
Na53 O42B 2.99(3) 2_677 ?
Na54 O5C 2.96(3) 2_567 ?
Na54 O8B 3.00(3) 2_567 ?
Na54 Na37 3.32(4) 2_567 ?
Na54 Na6 3.35(4) 2_567 ?
Na55 O56 2.63(6) . ?
Na55 O215 2.72(6) . ?
Na55 Na73 2.75(4) 2_577 ?
Na55 Na35 2.82(4) 2_577 ?
Na55 K2 4.22(3) 2_577 ?
Na56 O44 1.95(4) . ?
Na56 O46 2.62(6) . ?
Na56 O49 2.96(6) . ?
Na56 Na80 3.00(4) 2_677 ?
Na56 Na16 3.38(4) 2_677 ?
Na56 Na33 3.84(4) 2_677 ?
Na71 Na43 2.49(4) 2_567 ?
Na72 Na34 2.85(4) 2_677 ?
Na73 O10 2.72(6) . ?
Na73 Na55 2.75(4) 2_577 ?
Na73 Na11 3.38(4) 2_577 ?
Na74 O288 2.74(6) . ?
Na75 O53 2.61(6) . ?
Na75 O3C 2.68(3) . ?
Na75 O3A 2.68(3) . ?
Na75 O3B 2.69(3) . ?
Na76 Na52 2.40(4) 2_577 ?
Na76 O91 2.87(6) 2_577 ?
Na80 O44 2.38(4) 2_677 ?
Na80 O43 2.61(6) 2_677 ?
Na80 O15D 2.79(3) 2_677 ?
Na80 Na56 3.00(4) 2_677 ?
Na80 Na45 3.99(4) 2_677 ?
Na80 Na4 4.03(4) 2_677 ?
Na80 Na23 4.12(3) 2_677 ?
O2 Na43 2.66(6) 2_567 ?
O43 Na80 2.61(6) 2_677 ?
O44 Na80 2.38(4) 2_677 ?
O44 Na16 2.79(4) 2_677 ?
O51 O282 1.51(7) . ?
O77 Na46 2.80(4) 2_567 ?
O91 Na76 2.87(6) 2_577 ?
O93 Na31 2.42(4) 2_666 ?
O99 Na31 2.99(6) 2_666 ?
O104 O181 0.92(6) . ?
O106 Na51 2.76(6) 2_567 ?
O170 Na1 2.97(4) 1_545 ?
O209 O227 1.69(6) 2_566 ?
O227 O209 1.69(6) 2_566 ?
O1A Ti1A 1.888(15) . ?
O1A Ti2A 1.935(16) . ?
O2A Ti3A 1.951(15) . ?
O2A Ti2A 1.955(14) . ?
O3A Ti3A 1.923(16) . ?
O3A Ti1A 1.954(15) . ?
O4A W1A 1.833(15) . ?
O4A Ti1A 1.975(16) . ?
O5A W2A 1.856(14) . ?
O5A Ti1A 1.937(15) . ?
O6A W3A 1.825(15) . ?
O6A Ti2A 1.939(15) . ?
O7A W4A 1.833(14) . ?
O7A Ti2A 1.969(15) . ?
O8A W5A 1.818(15) . ?
O8A Ti3A 1.982(16) . ?
O9A W6A 1.831(14) . ?
O9A Ti3A 1.953(15) . ?
O10A W1A 1.902(15) . ?
O10A W2A 1.922(16) . ?
O11A W2A 1.907(14) . ?
O11A W3A 1.945(15) . ?
O12A W4A 1.910(14) . ?
O12A W3A 1.914(14) . ?
O13A W5A 1.935(15) . ?
O13A W4A 1.943(15) . ?
O14A W6A 1.898(15) . ?
O14A W5A 1.912(15) . ?
O15A W1A 1.917(16) . ?
O15A W6A 1.945(17) . ?
O16A W1A 1.711(17) . ?
O17A W2A 1.688(16) . ?
O18A W3A 1.719(16) . ?
O19A W4A 1.737(16) . ?
O20A W5A 1.706(16) . ?
O21A W6A 1.709(16) . ?
O22A W7A 1.858(15) . ?
O22A W1A 1.968(15) . ?
O23A W8A 1.870(15) . ?
O23A W2A 1.946(15) . ?
O24A W9A 1.842(15) . ?
O24A W3A 1.976(15) . ?
O25A W10A 1.839(15) . ?
O25A W4A 1.982(15) . ?
O26A W11A 1.853(15) . ?
O26A W5A 1.974(15) . ?
O27A W12A 1.846(15) . ?
O27A W6A 1.973(15) . ?
O28A W8A 1.862(17) . ?
O28A W7A 1.931(17) . ?
O29A W9A 1.891(16) . ?
O29A W8A 1.916(16) . ?
O30A W10A 1.885(16) . ?
O30A W9A 1.906(15) . ?
O31A W11A 1.909(16) . ?
O31A W10A 1.927(16) . ?
O32A W12A 1.895(17) . ?
O32A W11A 1.898(17) . ?
O33A W12A 1.911(16) . ?
O33A W7A 1.919(16) . ?
O34A W7A 1.749(18) . ?
O35A W8A 1.704(18) . ?
O36A W9A 1.711(15) . ?
O37A W10A 1.749(17) . ?
O38A W11A 1.701(17) . ?
O39A W12A 1.707(19) . ?
O40A W13A 1.895(16) . ?
O40A W7A 1.958(16) . ?
O41A W13A 1.902(17) . ?
O41A W8A 1.941(17) . ?
O42A W14A 1.882(16) . ?
O42A W9A 1.961(16) . ?
O43A W14A 1.894(15) . ?
O43A W10A 1.951(15) . ?
O44A W15A 1.871(17) . ?
O44A W11A 1.968(17) . ?
O45A W15A 1.902(17) . ?
O45A W12A 1.960(17) . ?
O46A W13A 1.716(19) . ?
O47A W14A 1.908(18) . ?
O47A W13A 1.960(18) . ?
O48A W14A 1.72(2) . ?
O49A W14A 1.921(18) . ?
O49A W15A 1.966(18) . ?
O50A W15A 1.72(2) . ?
O51A W15A 1.941(18) . ?
O51A W13A 1.945(18) . ?
O52A P1A 1.592(14) . ?
O52A Ti1A 2.242(15) . ?
O52A Ti2A 2.252(14) . ?
O52A Ti3A 2.307(14) . ?
O53A P1A 1.533(15) . ?
O53A W6A 2.345(14) . ?
O53A W1A 2.363(15) . ?
O54A P1A 1.537(14) . ?
O54A W3A 2.353(14) . ?
O54A W2A 2.362(14) . ?
O55A P1A 1.543(16) . ?
O55A W4A 2.338(14) . ?
O55A W5A 2.350(14) . ?
O56A P2A 1.545(17) . ?
O56A W7A 2.330(16) . ?
O56A W12A 2.377(15) . ?
O57A P2A 1.535(17) . ?
O57A W9A 2.340(15) . ?
O57A W8A 2.356(16) . ?
O58A P2A 1.520(16) . ?
O58A W10A 2.335(15) . ?
O58A W11A 2.406(15) . ?
O59A P2A 1.598(15) . ?
O59A W15A 2.365(15) . ?
O59A W13A 2.366(15) . ?
O59A W14A 2.366(15) . ?
O1B Ti1B 1.918(15) . ?
O1B Ti2B 1.927(14) . ?
O2B Ti2B 1.949(15) . ?
O2B Ti3B 1.970(15) . ?
O3B Ti1B 1.913(15) . ?
O3B Ti3B 1.953(14) . ?
O4B W1B 1.827(14) . ?
O4B Ti1B 1.967(14) . ?
O5B W2B 1.825(14) . ?
O5B Ti1B 1.967(15) . ?
O6B W3B 1.846(14) . ?
O6B Ti2B 1.937(15) . ?
O7B W4B 1.858(14) . ?
O7B Ti2B 1.934(14) . ?
O8B W5B 1.867(14) . ?
O8B Ti3B 1.927(14) . ?
O8B Na54 3.00(3) 2_567 ?
O9B W6B 1.827(13) . ?
O9B Ti3B 1.956(14) . ?
O10B W1B 1.881(16) . ?
O10B W2B 1.929(15) . ?
O11B W3B 1.928(14) . ?
O11B W2B 1.935(14) . ?
O12B W3B 1.882(14) . ?
O12B W4B 1.945(14) . ?
O13B W4B 1.913(15) . ?
O13B W5B 1.921(14) . ?
O14B W5B 1.908(14) . ?
O14B W6B 1.910(14) . ?
O15B W6B 1.921(15) . ?
O15B W1B 1.929(16) . ?
O16B W1B 1.724(16) . ?
O17B W2B 1.691(15) . ?
O18B W3B 1.728(16) . ?
O19B W4B 1.733(17) . ?
O20B W5B 1.716(17) . ?
O21B W6B 1.712(17) . ?
O22B W7B 1.860(15) . ?
O22B W1B 1.968(15) . ?
O23B W8B 1.847(15) . ?
O23B W2B 1.978(15) . ?
O24B W9B 1.865(13) . ?
O24B W3B 1.954(14) . ?
O25B W10B 1.844(14) . ?
O25B W4B 1.974(14) . ?
O26B W11B 1.860(15) . ?
O26B W5B 1.947(14) . ?
O27B W12B 1.835(15) . ?
O27B W6B 1.984(16) . ?
O28B W8B 1.887(15) . ?
O28B W7B 1.902(15) . ?
O29B W9B 1.914(16) . ?
O29B W8B 1.923(16) . ?
O29B K4 2.858(19) 2_677 ?
O30B W10B 1.888(16) . ?
O30B W9B 1.907(16) . ?
O31B W10B 1.907(16) . ?
O31B W11B 1.923(16) . ?
O32B W11B 1.897(16) . ?
O32B W12B 1.903(16) . ?
O33B W12B 1.905(16) . ?
O33B W7B 1.923(16) . ?
O33B K2 2.909(18) 2_577 ?
O34B W7B 1.737(17) . ?
O34B Na35 2.85(3) 2_577 ?
O34B K2 3.26(2) 2_577 ?
O35B W8B 1.714(18) . ?
O36B W9B 1.717(17) . ?
O36B K4 3.179(19) 2_677 ?
O37B W10B 1.735(17) . ?
O38B W11B 1.688(17) . ?
O39B W12B 1.723(19) . ?
O40B W13B 1.918(15) . ?
O40B W7B 1.934(15) . ?
O41B W13B 1.884(16) . ?
O41B W8B 1.957(16) . ?
O42B W14B 1.888(16) . ?
O42B W9B 1.953(16) . ?
O42B Na53 2.99(3) 2_677 ?
O43B W14B 1.883(15) . ?
O43B W10B 1.961(15) . ?
O43B Na1 2.99(3) 1_556 ?
O44B W11B 1.921(16) . ?
O44B W15B 1.935(16) . ?
O45B W15B 1.882(15) . ?
O45B W12B 1.977(15) . ?
O46B W13B 1.733(18) . ?
O47B W13B 1.917(16) . ?
O47B W14B 1.974(17) . ?
O48B W14B 1.724(18) . ?
O48B Na36 2.42(3) 1_566 ?
O49B W14B 1.922(17) . ?
O49B W15B 1.939(17) . ?
O49B Na1 2.99(3) 1_556 ?
O50B W15B 1.718(18) . ?
O50B Na22 2.90(3) 1_566 ?
O51B W15B 1.926(17) . ?
O51B W13B 1.936(17) . ?
O52B P1B 1.577(14) . ?
O52B Ti3B 2.259(15) . ?
O52B Ti1B 2.281(14) . ?
O52B Ti2B 2.303(14) . ?
O53B P1B 1.519(15) . ?
O53B W1B 2.364(14) . ?
O53B W6B 2.373(15) . ?
O54B P1B 1.515(15) . ?
O54B W3B 2.349(14) . ?
O54B W2B 2.370(14) . ?
O55B P1B 1.530(14) . ?
O55B W4B 2.352(14) . ?
O55B W5B 2.379(14) . ?
O56B P2B 1.526(16) . ?
O56B W7B 2.364(15) . ?
O56B W12B 2.383(15) . ?
O57B P2B 1.526(16) . ?
O57B W8B 2.357(15) . ?
O57B W9B 2.372(15) . ?
O58B P2B 1.503(16) . ?
O58B W11B 2.371(15) . ?
O58B W10B 2.378(14) . ?
O59B P2B 1.601(15) . ?
O59B W13B 2.348(15) . ?
O59B W14B 2.367(15) . ?
O59B W15B 2.382(15) . ?
O1C Ti1C 1.925(15) . ?
O1C Ti2C 1.926(15) . ?
O2C Ti3C 1.893(15) . ?
O2C Ti2C 1.897(15) . ?
O3C Ti1C 1.923(15) . ?
O3C Ti3C 1.965(15) . ?
O4C W1C 1.840(15) . ?
O4C Ti1C 1.959(15) . ?
O5C W2C 1.847(15) . ?
O5C Ti1C 1.934(15) . ?
O5C Na54 2.96(3) 2_567 ?
O6C W3C 1.812(15) . ?
O6C Ti2C 1.983(15) . ?
O7C W4C 1.828(15) . ?
O7C Ti2C 1.957(15) . ?
O8C W5C 1.864(15) . ?
O8C Ti3C 1.910(15) . ?
O9C W6C 1.830(15) . ?
O9C Ti3C 1.987(15) . ?
O10C W2C 1.897(15) . ?
O10C W1C 1.923(15) . ?
O11C W2C 1.908(15) . ?
O11C W3C 1.941(14) . ?
O12C W3C 1.909(15) . ?
O12C W4C 1.917(15) . ?
O13C W4C 1.921(14) . ?
O13C W5C 1.934(14) . ?
O14C W6C 1.889(15) . ?
O14C W5C 1.933(15) . ?
O15C W1C 1.930(14) . ?
O15C W6C 1.935(14) . ?
O16C W1C 1.701(15) . ?
O17C W2C 1.725(15) . ?
O17C Na43 2.49(3) 2_567 ?
O18C W3C 1.740(15) . ?
O19C W4C 1.696(14) . ?
O19C K1 2.901(17) 2_566 ?
O20C W5C 1.727(15) . ?
O21C W6C 1.712(16) . ?
O22C W7C 1.860(16) . ?
O22C W1C 1.973(16) . ?
O23C W8C 1.862(15) . ?
O23C W2C 1.966(15) . ?
O24C W9C 1.852(16) . ?
O24C W3C 1.971(16) . ?
O25C W10C 1.840(15) . ?
O25C W4C 1.980(15) . ?
O26C W11C 1.846(15) . ?
O26C W5C 1.968(15) . ?
O27C W12C 1.849(17) . ?
O27C W6C 1.980(17) . ?
O28C W8C 1.882(15) . ?
O28C W7C 1.898(15) . ?
O29C W8C 1.903(16) . ?
O29C W9C 1.919(15) . ?
O30C W10C 1.894(14) . ?
O30C W9C 1.898(14) . ?
O31C W11C 1.895(16) . ?
O31C W10C 1.936(15) . ?
O31C Na38 2.97(3) 2_566 ?
O32C W12C 1.881(16) . ?
O32C W11C 1.893(16) . ?
O33C W7C 1.914(15) . ?
O33C W12C 1.935(16) . ?
O34C W7C 1.707(18) . ?
O34C Na15 2.72(3) 2_577 ?
O35C W8C 1.735(16) . ?
O36C W9C 1.728(16) . ?
O37C W10C 1.716(17) . ?
O37C K1 2.90(2) 2_566 ?
O38C W11C 1.704(15) . ?
O39C W12C 1.705(17) . ?
O40C W13C 1.899(17) . ?
O40C W7C 1.955(17) . ?
O41C W13C 1.887(17) . ?
O41C W8C 1.954(18) . ?
O42C W14C 1.908(17) . ?
O42C W9C 1.940(17) . ?
O43C W14C 1.917(16) . ?
O43C W10C 1.920(16) . ?
O44C W15C 1.894(17) . ?
O44C W11C 1.947(17) . ?
O45C W15C 1.869(16) . ?
O45C W12C 1.979(16) . ?
O46C W13C 1.72(2) . ?
O47C W13C 1.936(17) . ?
O47C W14C 1.941(17) . ?
O48C W14C 1.746(19) . ?
O49C W15C 1.930(17) . ?
O49C W14C 1.949(17) . ?
O50C W15C 1.72(2) . ?
O51C W13C 1.924(16) . ?
O51C W15C 1.933(16) . ?
O52C P1C 1.583(15) . ?
O52C Ti2C 2.253(14) . ?
O52C Ti3C 2.261(14) . ?
O52C Ti1C 2.278(14) . ?
O53C P1C 1.542(15) . ?
O53C W6C 2.352(13) . ?
O53C W1C 2.356(14) . ?
O54C P1C 1.532(14) . ?
O54C W2C 2.349(13) . ?
O54C W3C 2.358(14) . ?
O55C P1C 1.548(14) . ?
O55C W4C 2.347(14) . ?
O55C W5C 2.372(13) . ?
O56C P2C 1.531(16) . ?
O56C W7C 2.344(14) . ?
O56C W12C 2.357(14) . ?
O57C P2C 1.513(15) . ?
O57C W9C 2.366(14) . ?
O57C W8C 2.380(14) . ?
O58C P2C 1.536(15) . ?
O58C W11C 2.358(14) . ?
O58C W10C 2.367(14) . ?
O59C P2C 1.592(17) . ?
O59C W13C 2.364(15) . ?
O59C W14C 2.367(15) . ?
O59C W15C 2.372(15) . ?
O1D Ti2D 1.915(14) . ?
O1D Ti1D 1.925(15) . ?
O2D Ti3D 1.916(15) . ?
O2D Ti2D 1.951(15) . ?
O3D Ti3D 1.963(14) . ?
O3D Ti1D 1.968(15) . ?
O4D W1D 1.844(15) . ?
O4D Ti1D 1.963(16) . ?
O5D W2D 1.833(15) . ?
O5D Ti1D 1.938(15) . ?
O6D W3D 1.834(15) . ?
O6D Ti2D 1.943(15) . ?
O7D W4D 1.820(15) . ?
O7D Ti2D 1.970(15) . ?
O8D W5D 1.861(14) . ?
O8D Ti3D 1.915(14) . ?
O9D W6D 1.868(15) . ?
O9D Ti3D 1.934(16) . ?
O10D W2D 1.900(15) . ?
O10D W1D 1.907(14) . ?
O11D W3D 1.917(14) . ?
O11D W2D 1.928(15) . ?
O12D W4D 1.909(14) . ?
O12D W3D 1.921(14) . ?
O13D W5D 1.917(15) . ?
O13D W4D 1.926(14) . ?
O14D W5D 1.889(15) . ?
O14D W6D 1.915(15) . ?
O15D W1D 1.906(15) . ?
O15D W6D 1.954(15) . ?
O15D Na80 2.79(3) 2_677 ?
O16D W1D 1.714(16) . ?
O17D W2D 1.733(16) . ?
O18D W3D 1.710(17) . ?
O19D W4D 1.715(17) . ?
O20D W5D 1.712(16) . ?
O21D W6D 1.705(16) . ?
O22D W7D 1.872(16) . ?
O22D W1D 1.942(16) . ?
O23D W8D 1.847(15) . ?
O23D W2D 1.961(15) . ?
O24D W9D 1.867(16) . ?
O24D W3D 1.943(16) . ?
O25D W10D 1.823(16) . ?
O25D W4D 1.988(16) . ?
O26D W11D 1.869(15) . ?
O26D W5D 1.952(15) . ?
O27D W12D 1.860(15) . ?
O27D W6D 1.959(15) . ?
O28D W8D 1.881(16) . ?
O28D W7D 1.908(15) . ?
O29D W9D 1.913(17) . ?
O29D W8D 1.916(17) . ?
O30D W9D 1.893(15) . ?
O30D W10D 1.922(15) . ?
O31D W11D 1.912(16) . ?
O31D W10D 1.926(15) . ?
O31D K3 2.900(17) 2_567 ?
O32D W11D 1.882(16) . ?
O32D W12D 1.913(16) . ?
O33D W7D 1.919(18) . ?
O33D W12D 1.935(18) . ?
O34D W7D 1.722(18) . ?
O35D W8D 1.735(16) . ?
O36D W9D 1.741(18) . ?
O37D W10D 1.717(17) . ?
O38D W11D 1.726(16) . ?
O38D K3 3.069(19) 2_567 ?
O39D W12D 1.70(2) . ?
O40D W7D 1.926(17) . ?
O40D W13D 1.930(17) . ?
O41D W13D 1.877(17) . ?
O41D W8D 1.959(17) . ?
O42D W14D 1.878(16) . ?
O42D W9D 1.961(17) . ?
O43D W14D 1.894(17) . ?
O43D W10D 1.956(17) . ?
O44D W15D 1.916(18) . ?
O44D W11D 1.935(18) . ?
O45D W15D 1.892(18) . ?
O45D W12D 1.969(17) . ?
O46D W13D 1.698(19) . ?
O47D W13D 1.938(18) . ?
O47D W14D 1.953(18) . ?
O48D W14D 1.746(19) . ?
O49D W14D 1.937(18) . ?
O49D W15D 1.947(19) . ?
O50D W15D 1.72(2) . ?
O51D W15D 1.946(18) . ?
O51D W13D 1.955(17) . ?
O52D P1D 1.580(14) . ?
O52D Ti2D 2.244(14) . ?
O52D Ti1D 2.272(13) . ?
O52D Ti3D 2.289(14) . ?
O53D P1D 1.551(15) . ?
O53D W6D 2.331(13) . ?
O53D W1D 2.356(13) . ?
O54D P1D 1.530(14) . ?
O54D W2D 2.363(13) . ?
O54D W3D 2.371(14) . ?
O55D P1D 1.525(14) . ?
O55D W4D 2.355(14) . ?
O55D W5D 2.360(13) . ?
O56D P2D 1.554(16) . ?
O56D W12D 2.339(15) . ?
O56D W7D 2.357(15) . ?
O57D P2D 1.542(16) . ?
O57D W8D 2.361(14) . ?
O57D W9D 2.361(15) . ?
O58D P2D 1.544(16) . ?
O58D W11D 2.345(14) . ?
O58D W10D 2.364(15) . ?
O59D P2D 1.572(16) . ?
O59D W13D 2.368(15) . ?
O59D W14D 2.376(16) . ?
O59D W15D 2.382(15) . ?
O1E Ti3A 1.815(15) . ?
O1E Ti1B 1.823(15) . ?
O2E Ti3B 1.812(15) . ?
O2E Ti1C 1.823(15) . ?
O3E Ti2D 1.806(16) . ?
O3E Ti2C 1.813(15) . ?
O4E Ti1D 1.807(15) . ?
O4E Ti2A 1.809(15) . ?
O5E Ti3D 1.801(15) . ?
O5E Ti2B 1.830(15) . ?
O6E Ti3C 1.785(15) . ?
O6E Ti1A 1.845(15) . ?
W7B K2 3.943(9) 2_577 ?
W9B K4 3.864(9) 2_677 ?
W4C K1 4.106(9) 2_566 ?
W10C K1 4.052(9) 2_566 ?
W11D K3 3.847(9) 2_567 ?

loop_
_cod_changelog_entry_id
_cod_changelog_entry_author
_cod_changelog_entry_date
_cod_changelog_entry_text
1 'Vaitkus, Antanas' 2022-05-07T02:50:00+03:00 'Updated bibliographic information.'
2 'Vaitkus, Antanas' 2022-05-07T02:52:00+03:00
;
 Replaced the '&#x00C2;&#x00A5;' sequence with backslash symbols ('\')
 in the '_refine_ls_weighting_details' data item value.
;
